data_1565423
loop_
_publ_author_name
'Cao, Hou-Ji'
'Wei, Xing'
'Sun, Fangxiang'
'Zhang, Xiaolei'
'Lu, Changsheng'
'Yan, Hong'

_publ_section_title
;
 Metal-catalyzed B--H acylmethylation of pyridylcarboranes: access to
 carborane-fused indoliziniums and quinoliziniums
;
_journal_name_full 'Chemical Science'
_journal_paper_doi 10.1039/D1SC05296A
_journal_year 2021
_chemical_formula_moiety 'C16 H22 B10 O'
_chemical_formula_sum 'C16 H22 B10 O'
_chemical_formula_weight 338.43
_space_group_crystal_system triclinic
_space_group_IT_number 1
_space_group_name_Hall 'P 1'
_space_group_name_H-M_alt 'P 1'
_atom_sites_solution_hydrogens geom
_atom_sites_solution_primary dual
_audit_creation_date 2021-09-14
_audit_creation_method
;
Olex2 1.5-alpha
(compiled 2021.06.18 svn.r64d69d6c for OlexSys, GUI svn.r6354)
;
_audit_update_record
;
2021-09-17 deposited with the CCDC.	2021-11-19 downloaded from the CCDC.
;
_cell_angle_alpha 70.744(18)
_cell_angle_beta 72.905(18)
_cell_angle_gamma 70.884(19)
_cell_formula_units_Z 4
_cell_length_a 12.097(8)
_cell_length_b 13.280(10)
_cell_length_c 13.603(9)
_cell_measurement_reflns_used 1799
_cell_measurement_temperature 296.15
_cell_measurement_theta_max 24.69
_cell_measurement_theta_min 2.17
_cell_volume 1906(2)
_computing_cell_refinement 'SAINT v8.37A (Bruker, 2015)'
_computing_data_reduction 'SAINT v8.37A (Bruker, 2015)'
_computing_molecular_graphics 'Olex2 1.5-alpha (Dolomanov et al., 2009)'
_computing_publication_material 'Olex2 1.5-alpha (Dolomanov et al., 2009)'
_computing_structure_refinement 'SHELXL 2016/6 (Sheldrick, 2015)'
_computing_structure_solution 'SHELXT 2014/5 (Sheldrick, 2014)'
_diffrn_ambient_temperature 296.15
_diffrn_measured_fraction_theta_full 0.986
_diffrn_measured_fraction_theta_max 0.964
_diffrn_measurement_device_type 'Bruker APEX-II CCD'
_diffrn_measurement_method '\f and \w scans'
_diffrn_radiation_type MoK\a
_diffrn_radiation_wavelength 0.71073
_diffrn_reflns_av_R_equivalents 0.0967
_diffrn_reflns_av_unetI/netI 0.1944
_diffrn_reflns_Laue_measured_fraction_full 0.986
_diffrn_reflns_Laue_measured_fraction_max 0.964
_diffrn_reflns_limit_h_max 15
_diffrn_reflns_limit_h_min -15
_diffrn_reflns_limit_k_max 17
_diffrn_reflns_limit_k_min -11
_diffrn_reflns_limit_l_max 17
_diffrn_reflns_limit_l_min -17
_diffrn_reflns_number 13580
_diffrn_reflns_point_group_measured_fraction_full 0.626
_diffrn_reflns_point_group_measured_fraction_max 0.602
_diffrn_reflns_theta_full 25.242
_diffrn_reflns_theta_max 27.687
_diffrn_reflns_theta_min 2.011
_diffrn_source_current 40.0
_diffrn_source_power 2.0
_diffrn_source_voltage 50.0
_diffrn_standards_number 0
_exptl_absorpt_coefficient_mu 0.062
_exptl_absorpt_correction_T_max 0.7456
_exptl_absorpt_correction_T_min 0.4264
_exptl_absorpt_correction_type multi-scan
_exptl_absorpt_process_details
;
SADABS-2016/2 (Bruker,2016/2) was used for absorption correction.
wR2(int) was 0.1223 before and 0.0804 after correction.
The Ratio of minimum to maximum transmission is 0.5719.
The \l/2 correction factor is Not present.
;
_exptl_crystal_colour colourless
_exptl_crystal_colour_primary colourless
_exptl_crystal_density_diffrn 1.179
_exptl_crystal_description block
_exptl_crystal_F_000 704
_exptl_crystal_size_max 0.15
_exptl_crystal_size_mid 0.13
_exptl_crystal_size_min 0.12
_refine_diff_density_max 0.476
_refine_diff_density_min -0.349
_refine_diff_density_rms 0.084
_refine_ls_abs_structure_details
;
 Flack x determined using 671 quotients [(I+)-(I-)]/[(I+)+(I-)]
 (Parsons, Flack and Wagner, Acta Cryst. B69 (2013) 249-259).
;
_refine_ls_abs_structure_Flack 1.9(10)
_refine_ls_extinction_method none
_refine_ls_goodness_of_fit_ref 0.987
_refine_ls_hydrogen_treatment constr
_refine_ls_matrix_type full
_refine_ls_number_parameters 973
_refine_ls_number_reflns 10731
_refine_ls_number_restraints 53
_refine_ls_restrained_S_all 0.989
_refine_ls_R_factor_all 0.2331
_refine_ls_R_factor_gt 0.1150
_refine_ls_shift/su_max 0.000
_refine_ls_shift/su_mean 0.000
_refine_ls_structure_factor_coef Fsqd
_refine_ls_weighting_details 'w=1/[\s^2^(Fo^2^)+(0.1449P)^2^] where P=(Fo^2^+2Fc^2^)/3'
_refine_ls_weighting_scheme calc
_refine_ls_wR_factor_gt 0.2620
_refine_ls_wR_factor_ref 0.3313
_reflns_Friedel_coverage 0.248
_reflns_Friedel_fraction_full 0.267
_reflns_Friedel_fraction_max 0.239
_reflns_number_gt 4293
_reflns_number_total 10731
_reflns_threshold_expression 'I > 2\s(I)'
_cod_data_source_file d1sc05296a2.cif
_cod_data_source_block 7K
_cod_original_cell_volume 1907(2)
_cod_database_code 1565423
_shelx_shelxl_version_number 2016/6
_shelx_space_group_comment
;
The symmetry employed for this shelxl refinement is uniquely defined
by the following loop, which should always be used as a source of
symmetry information in preference to the above space-group names.
They are only intended as comments.
;
_shelx_estimated_absorpt_t_max 0.993
_shelx_estimated_absorpt_t_min 0.991
_olex2_refinement_description
;
1. Fixed Uiso
 At 1.2 times of:
  All B(H) groups, All C(H) groups, All C(H,H) groups
2. Rigid bond restraints
 O1B, C9B, C10B, C11B, C11B, C12B
 with sigma for 1-2 distances of 0.002 and sigma for 1-3 distances of 0.004
3. Uiso/Uaniso restraints and constraints
Uanis(C9A) \\sim Ueq, Uanis(C10A) \\sim Ueq, Uanis(C8B) \\sim Ueq, Uanis(C8C)
\\sim Ueq, Uanis(C10B) \\sim Ueq, Uanis(B4B) \\sim Ueq, Uanis(B12B) \\sim Ueq:
with sigma of 0.01 and sigma for terminal atoms of 0.02
4.a Secondary CH2 refined with riding coordinates:
 C9(H9B,H9C), C9A(H9AA,H9AB), C9B(H9BB,H9BC), C9C(H9CA,H9CB)
4.b Aromatic/amide H refined with riding coordinates:
 C4(H4), C5(H5), C6(H6), C7(H7B), C8(H8), C12(H12), C13(H13), C14(H14),
 C15(H15), C16(H16), C4A(H4A), C5A(H5AA), C6A(H6AA), C7A(H7AA), C8A(H8AA),
 C12A(H12A), C13A(H13A), C14A(H14A), C15A(H15A), C16A(H16A), C4B(H4B),
 C5B(H5BA), C6B(H6BA), C7B(H7BA), C8B(H8BA), C12B(H12D), C13B(H13B), C14B(H14B),
  C15B(H15B), C16B(H16B), C4C(H4C), C5C(H5CA), C6C(H6C), C7C(H7C), C8C(H8CA),
 C12C(H12F), C13C(H13C), C14C(H14C), C15C(H15C), C16C(H16C)
4.c Boron cage BH refined with riding coordinates:
 C1(H1), B3(H3), B5(H5B), B6(H6B), B7(H7), B8(H8B), B9(H9), B10(H10), B11(H11),
  B12(H12C), C1A(H1A), B3A(H3A), B5A(H5A), B6A(H6A), B7A(H7A), B8A(H8A),
 B9A(H9A), B10A(H10A), B11A(H11A), B12A(H12B), C1B(H1B), B3B(H3B), B5B(H5BB),
 B6B(H6BB), B7B(H7BB), B8B(H8BB), B9B(H9BA), B10B(H10B), B11B(H11B), B12B(H12E),
  C1C(H1C), B3C(H3C), B5C(H5C), B6C(H6CA), B7C(H7CA), B8C(H8C), B9C(H9CC),
 B10C(H10C), B11C(H11C), B12C(H12G)
;
_olex2_submission_special_instructions 'No special instructions were received'

loop_
_space_group_symop_operation_xyz
'x, y, z'

loop_
_atom_site_label
_atom_site_type_symbol
_atom_site_fract_x
_atom_site_fract_y
_atom_site_fract_z
_atom_site_U_iso_or_equiv
_atom_site_adp_type
_atom_site_occupancy
_atom_site_site_symmetry_order
_atom_site_calc_flag
_atom_site_refinement_flags_posn
_atom_site_refinement_flags_adp
_atom_site_refinement_flags_occupancy
_atom_site_disorder_assembly
_atom_site_disorder_group
O1 O -0.4515(8) -0.5481(8) -0.7507(7) 0.070(3) Uani 1 1 d . . . . .
C1 C -0.2750(10) -0.8568(9) -0.7285(8) 0.040(3) Uani 1 1 d . . . . .
H1 H -0.308074 -0.825957 -0.802880 0.048 Uiso 1 1 calc R U . . .
C2 C -0.1866(9) -0.9845(10) -0.6980(8) 0.038(3) Uani 1 1 d . . . . .
C3 C -0.1475(10) -1.0565(10) -0.7742(8) 0.042(3) Uani 1 1 d . . . . .
C4 C -0.2227(12) -1.1191(10) -0.7678(10) 0.058(4) Uani 1 1 d . . . . .
H4 H -0.295373 -1.116226 -0.719136 0.070 Uiso 1 1 calc R U . . .
C5 C -0.1826(13) -1.1903(12) -0.8415(11) 0.071(4) Uani 1 1 d . . . . .
H5 H -0.229743 -1.234021 -0.839852 0.085 Uiso 1 1 calc R U . . .
C6 C -0.0741(14) -1.1915(11) -0.9131(10) 0.064(4) Uani 1 1 d . . . . .
H6 H -0.048094 -1.236731 -0.959412 0.077 Uiso 1 1 calc R U . . .
C7 C -0.0049(14) -1.1267(14) -0.9163(11) 0.080(5) Uani 1 1 d . . . . .
H7B H 0.067849 -1.128279 -0.964663 0.096 Uiso 1 1 calc R U . . .
C8 C -0.0422(12) -1.0586(11) -0.8481(10) 0.063(4) Uani 1 1 d . . . . .
H8 H 0.005080 -1.013686 -0.852538 0.076 Uiso 1 1 calc R U . . .
C9 C -0.2471(11) -0.6422(10) -0.7623(10) 0.056(3) Uani 1 1 d . . . . .
H9B H -0.176731 -0.620797 -0.764768 0.067 Uiso 1 1 calc R U . . .
H9C H -0.243982 -0.644427 -0.833634 0.067 Uiso 1 1 calc R U . . .
C10 C -0.3571(11) -0.5541(9) -0.7309(9) 0.045(3) Uani 1 1 d . . . . .
C11 C -0.3507(9) -0.4793(9) -0.6727(8) 0.036(3) Uani 1 1 d . . . . .
C12 C -0.2595(10) -0.5025(9) -0.6200(9) 0.048(3) Uani 1 1 d . . . . .
H12 H -0.198369 -0.566781 -0.621416 0.058 Uiso 1 1 calc R U . . .
C13 C -0.2578(11) -0.4317(11) -0.5654(10) 0.060(4) Uani 1 1 d . . . . .
H13 H -0.197555 -0.449488 -0.528451 0.073 Uiso 1 1 calc R U . . .
C14 C -0.3454(13) -0.3358(14) -0.5663(10) 0.067(4) Uani 1 1 d . . . . .
H14 H -0.346105 -0.289303 -0.527670 0.080 Uiso 1 1 calc R U . . .
C15 C -0.4342(11) -0.3063(10) -0.6245(10) 0.057(3) Uani 1 1 d . . . . .
H15 H -0.491227 -0.239026 -0.627081 0.068 Uiso 1 1 calc R U . . .
C16 C -0.4374(10) -0.3770(10) -0.6780(10) 0.053(3) Uani 1 1 d . . . . .
H16 H -0.496009 -0.357514 -0.717240 0.064 Uiso 1 1 calc R U . . .
B3 B -0.1289(13) -0.8696(12) -0.7362(10) 0.046(3) Uani 1 1 d . . . . .
H3 H -0.066022 -0.847581 -0.811868 0.055 Uiso 1 1 calc R U . . .
B4 B -0.2404(12) -0.7653(12) -0.6843(11) 0.046(3) Uani 1 1 d . . . . .
B5 B -0.3652(12) -0.8211(12) -0.6141(10) 0.040(3) Uani 1 1 d . . . . .
H5B H -0.456765 -0.767396 -0.608859 0.048 Uiso 1 1 calc R U . . .
B6 B -0.3336(12) -0.9556(12) -0.6290(11) 0.047(4) Uani 1 1 d . . . . .
H6B H -0.402381 -0.989066 -0.635491 0.056 Uiso 1 1 calc R U . . .
B7 B -0.0846(11) -0.9856(13) -0.6289(10) 0.046(4) Uani 1 1 d . . . . .
H7 H 0.007477 -1.038175 -0.634880 0.055 Uiso 1 1 calc R U . . .
B8 B -0.1195(12) -0.8515(12) -0.6137(11) 0.045(4) Uani 1 1 d . . . . .
H8B H -0.049440 -0.819370 -0.607515 0.055 Uiso 1 1 calc R U . . .
B9 B -0.2664(12) -0.8167(12) -0.5437(10) 0.045(3) Uani 1 1 d . . . . .
H9 H -0.291141 -0.759325 -0.493539 0.054 Uiso 1 1 calc R U . . .
B10 B -0.3297(12) -0.9326(12) -0.5068(11) 0.043(3) Uani 1 1 d . . . . .
H10 H -0.396368 -0.950824 -0.432941 0.051 Uiso 1 1 calc R U . . .
B11 B -0.2146(11) -1.0407(12) -0.5613(10) 0.041(3) Uani 1 1 d . . . . .
H11 H -0.206142 -1.129161 -0.523367 0.050 Uiso 1 1 calc R U . . .
B12 B -0.1767(13) -0.9541(11) -0.5063(11) 0.044(3) Uani 1 1 d . . . . .
H12C H -0.145605 -0.987966 -0.430874 0.052 Uiso 1 1 calc R U . . .
O1A O -0.3487(8) -0.7493(10) -0.9424(7) 0.080(3) Uani 1 1 d . . . . .
C1A C -0.6594(9) -0.6085(9) -0.7984(8) 0.035(2) Uani 1 1 d . . . . .
H1A H -0.587245 -0.587357 -0.781778 0.042 Uiso 1 1 calc R U . . .
C2A C -0.8013(10) -0.5473(8) -0.7562(8) 0.034(2) Uani 1 1 d . . . . .
C3A C -0.8298(10) -0.4631(10) -0.6915(8) 0.039(3) Uani 1 1 d . . . . .
C4A C -0.9428(12) -0.3953(11) -0.6760(10) 0.062(4) Uani 1 1 d . . . . .
H4A H -0.999704 -0.400858 -0.706060 0.074 Uiso 1 1 calc R U . . .
C5A C -0.9752(12) -0.3190(12) -0.6176(11) 0.069(4) Uani 1 1 d . . . . .
H5AA H -1.051642 -0.271885 -0.609410 0.082 Uiso 1 1 calc R U . . .
C6A C -0.8870(12) -0.3155(11) -0.5705(10) 0.057(3) Uani 1 1 d . . . . .
H6AA H -0.904568 -0.264786 -0.531011 0.068 Uiso 1 1 calc R U . . .
C7A C -0.7784(13) -0.3853(12) -0.5827(11) 0.066(4) Uani 1 1 d . . . . .
H7AA H -0.722345 -0.383992 -0.549126 0.079 Uiso 1 1 calc R U . . .
C8A C -0.7473(11) -0.4587(11) -0.6435(9) 0.059(3) Uani 1 1 d . . . . .
H8AA H -0.670622 -0.505235 -0.651925 0.071 Uiso 1 1 calc R U . . .
C9A C -0.5146(9) -0.6228(9) -1.0050(8) 0.048(3) Uani 1 1 d . U . . .
H9AA H -0.533966 -0.597129 -1.074920 0.057 Uiso 1 1 calc R U . . .
H9AB H -0.486477 -0.566376 -0.996278 0.057 Uiso 1 1 calc R U . . .
C10A C -0.4164(10) -0.7233(9) -1.0022(8) 0.039(3) Uani 1 1 d . U . . .
C11A C -0.3977(10) -0.7955(9) -1.0728(8) 0.038(3) Uani 1 1 d . . . . .
C12A C -0.2956(11) -0.8867(11) -1.0746(10) 0.053(3) Uani 1 1 d . . . . .
H12A H -0.244495 -0.903182 -1.028902 0.063 Uiso 1 1 calc R U . . .
C13A C -0.2714(12) -0.9520(11) -1.1445(10) 0.065(4) Uani 1 1 d . . . . .
H13A H -0.203754 -1.010893 -1.147078 0.078 Uiso 1 1 calc R U . . .
C14A C -0.3517(14) -0.9263(12) -1.2107(10) 0.065(4) Uani 1 1 d . . . . .
H14A H -0.335257 -0.967307 -1.259372 0.078 Uiso 1 1 calc R U . . .
C15A C -0.4508(11) -0.8446(10) -1.2053(9) 0.054(3) Uani 1 1 d . . . . .
H15A H -0.504444 -0.831827 -1.247666 0.065 Uiso 1 1 calc R U . . .
C16A C -0.4748(9) -0.7795(9) -1.1388(8) 0.043(3) Uani 1 1 d . . . . .
H16A H -0.544505 -0.722712 -1.137097 0.052 Uiso 1 1 calc R U . . .
B3A B -0.7398(13) -0.5102(11) -0.8912(10) 0.045(3) Uani 1 1 d . . . . .
H3A H -0.725025 -0.428129 -0.934904 0.054 Uiso 1 1 calc R U . . .
B4A B -0.6357(12) -0.6345(11) -0.9169(10) 0.042(3) Uani 1 1 d . . . . .
B5A B -0.6388(11) -0.7427(10) -0.7954(9) 0.033(3) Uani 1 1 d . . . . .
H5A H -0.558525 -0.809373 -0.779130 0.040 Uiso 1 1 calc R U . . .
B6A B -0.7437(11) -0.6849(11) -0.6933(10) 0.041(3) Uani 1 1 d . . . . .
H6A H -0.731355 -0.713386 -0.610665 0.050 Uiso 1 1 calc R U . . .
B7A B -0.8837(13) -0.5315(12) -0.8481(11) 0.050(4) Uani 1 1 d . . . . .
H7A H -0.962522 -0.462879 -0.864326 0.060 Uiso 1 1 calc R U . . .
B8A B -0.7818(12) -0.5922(11) -0.9473(10) 0.044(3) Uani 1 1 d . . . . .
H8A H -0.794361 -0.563681 -1.029858 0.053 Uiso 1 1 calc R U . . .
B9A B -0.7205(12) -0.7348(12) -0.8897(11) 0.046(3) Uani 1 1 d . . . . .
H9A H -0.693377 -0.797655 -0.934274 0.055 Uiso 1 1 calc R U . . .
B10A B -0.7861(12) -0.7652(11) -0.7517(10) 0.045(4) Uani 1 1 d . . . . .
H10A H -0.802197 -0.846660 -0.707754 0.054 Uiso 1 1 calc R U . . .
B11A B -0.8860(11) -0.6418(12) -0.7227(11) 0.041(3) Uani 1 1 d . . . . .
H11A H -0.966450 -0.643830 -0.658569 0.050 Uiso 1 1 calc R U . . .
B12A B -0.8710(14) -0.6691(13) -0.8478(13) 0.058(4) Uani 1 1 d . . . . .
H12B H -0.943420 -0.688840 -0.865539 0.069 Uiso 1 1 calc R U . . .
O1B O -0.6192(9) -0.2613(10) -1.0474(7) 0.085(3) Uani 1 1 d . U . . .
C1B C -0.3088(10) -0.3983(11) -1.1637(11) 0.054(4) Uani 1 1 d . . . . .
H1B H -0.384353 -0.417296 -1.177146 0.065 Uiso 1 1 calc R U . . .
C2B C -0.1733(9) -0.4529(10) -1.2212(9) 0.042(3) Uani 1 1 d . . . . .
C3B C -0.1525(10) -0.5311(9) -1.2858(8) 0.036(3) Uani 1 1 d . . . . .
C4B C -0.0469(10) -0.5513(9) -1.3610(9) 0.046(3) Uani 1 1 d . . . . .
H4B H 0.008515 -0.510932 -1.375098 0.056 Uiso 1 1 calc R U . . .
C5B C -0.0236(11) -0.6290(10) -1.4141(9) 0.052(3) Uani 1 1 d . . . . .
H5BA H 0.049973 -0.643698 -1.460458 0.063 Uiso 1 1 calc R U . . .
C6B C -0.1042(13) -0.6864(11) -1.4018(9) 0.058(4) Uani 1 1 d . . . . .
H6BA H -0.085050 -0.739088 -1.439340 0.070 Uiso 1 1 calc R U . . .
C7B C -0.2164(11) -0.6657(10) -1.3324(9) 0.051(3) Uani 1 1 d . . . . .
H7BA H -0.274241 -0.700888 -1.325524 0.061 Uiso 1 1 calc R U . . .
C8B C -0.2370(9) -0.5884(8) -1.2732(8) 0.038(2) Uani 1 1 d . U . . .
H8BA H -0.308871 -0.575439 -1.224370 0.046 Uiso 1 1 calc R U . . .
C9B C -0.4581(12) -0.1804(14) -1.1475(13) 0.094(5) Uani 1 1 d . U . . .
H9BB H -0.449104 -0.108395 -1.154037 0.112 Uiso 1 1 calc R U . . .
H9BC H -0.488387 -0.174730 -1.208197 0.112 Uiso 1 1 calc R U . . .
C10B C -0.5554(14) -0.2130(15) -1.0399(14) 0.088(4) Uani 1 1 d . U . . .
C11B C -0.5811(12) -0.1637(14) -0.9485(14) 0.081(4) Uani 1 1 d . U . . .
C12B C -0.5112(13) -0.1005(15) -0.9492(15) 0.102(6) Uani 1 1 d . U . . .
H12D H -0.445300 -0.092207 -1.004607 0.123 Uiso 1 1 calc R U . . .
C13B C -0.5367(15) -0.0484(13) -0.8685(13) 0.085(5) Uani 1 1 d . . . . .
H13B H -0.488027 -0.007296 -0.867500 0.101 Uiso 1 1 calc R U . . .
C14B C -0.635(2) -0.0604(14) -0.7921(13) 0.094(6) Uani 1 1 d . . . . .
H14B H -0.654826 -0.026005 -0.737485 0.113 Uiso 1 1 calc R U . . .
C15B C -0.7087(19) -0.1217(18) -0.7914(14) 0.121(8) Uani 1 1 d . . . . .
H15B H -0.777388 -0.126810 -0.738618 0.145 Uiso 1 1 calc R U . . .
C16B C -0.6770(13) -0.1759(14) -0.8719(12) 0.079(5) Uani 1 1 d . . . . .
H16B H -0.722843 -0.220141 -0.871781 0.095 Uiso 1 1 calc R U . . .
B3B B -0.2391(13) -0.3160(13) -1.2685(14) 0.058(4) Uani 1 1 d . . . . .
H3B H -0.265587 -0.281205 -1.346116 0.070 Uiso 1 1 calc R U . . .
B4B B -0.3253(15) -0.2695(15) -1.1514(15) 0.070(5) Uani 1 1 d . U . . .
B5B B -0.3202(14) -0.3825(15) -1.0396(13) 0.062(5) Uani 1 1 d . . . . .
H5BB H -0.396135 -0.390516 -0.971557 0.075 Uiso 1 1 calc R U . . .
B6B B -0.2224(12) -0.4994(13) -1.0843(11) 0.053(4) Uani 1 1 d . . . . .
H6BB H -0.236013 -0.582385 -1.043932 0.063 Uiso 1 1 calc R U . . .
B7B B -0.0885(13) -0.3605(13) -1.2548(13) 0.056(4) Uani 1 1 d . . . . .
H7BB H -0.013753 -0.354641 -1.324136 0.067 Uiso 1 1 calc R U . . .
B8B B -0.1850(15) -0.2432(14) -1.2170(17) 0.081(6) Uani 1 1 d . . . . .
H8BB H -0.174257 -0.160277 -1.262769 0.097 Uiso 1 1 calc R U . . .
B9B B -0.2331(14) -0.2855(16) -1.0720(15) 0.074(6) Uani 1 1 d . . . . .
H9BA H -0.252448 -0.228917 -1.022012 0.089 Uiso 1 1 calc R U . . .
B10B B -0.1663(14) -0.4251(14) -1.0291(13) 0.058(4) Uani 1 1 d . . . . .
H10B H -0.142023 -0.460728 -0.950607 0.070 Uiso 1 1 calc R U . . .
B11B B -0.0742(12) -0.4728(14) -1.1416(11) 0.051(4) Uani 1 1 d . . . . .
H11B H 0.008734 -0.539354 -1.137222 0.061 Uiso 1 1 calc R U . . .
B12B B -0.0835(13) -0.3409(13) -1.1336(12) 0.053(4) Uani 1 1 d . U . . .
H12E H -0.007169 -0.320724 -1.123114 0.064 Uiso 1 1 calc R U . . .
O1C O -0.5132(8) -0.4277(8) -1.2688(8) 0.078(3) Uani 1 1 d . . . . .
C1C C -0.7165(11) -0.1248(10) -1.2590(9) 0.048(3) Uani 1 1 d . . . . .
H1C H -0.680380 -0.152998 -1.186349 0.057 Uiso 1 1 calc R U . . .
C2C C -0.8126(9) -0.0034(9) -1.2842(9) 0.038(3) Uani 1 1 d . . . . .
C3C C -0.8445(11) 0.0624(10) -1.2024(10) 0.050(3) Uani 1 1 d . . . . .
C4C C -0.9597(11) 0.1273(10) -1.1836(10) 0.053(3) Uani 1 1 d . . . . .
H4C H -1.014748 0.129663 -1.220358 0.064 Uiso 1 1 calc R U . . .
C5C C -0.9939(13) 0.1893(10) -1.1097(10) 0.062(4) Uani 1 1 d . . . . .
H5CA H -1.071277 0.233724 -1.097091 0.074 Uiso 1 1 calc R U . . .
C6C C -0.9083(16) 0.1835(13) -1.0538(12) 0.080(5) Uani 1 1 d . . . . .
H6C H -0.929642 0.222698 -1.002760 0.095 Uiso 1 1 calc R U . . .
C7C C -0.7958(15) 0.1203(13) -1.0759(12) 0.076(4) Uani 1 1 d . . . . .
H7C H -0.738191 0.118871 -1.042458 0.091 Uiso 1 1 calc R U . . .
C8C C -0.7669(11) 0.0603(11) -1.1451(10) 0.062(4) Uani 1 1 d . U . . .
H8CA H -0.689971 0.014306 -1.155277 0.074 Uiso 1 1 calc R U . . .
C9C C -0.7178(13) -0.3467(11) -1.2203(9) 0.063(4) Uani 1 1 d . . . . .
H9CA H -0.701624 -0.344504 -1.155354 0.075 Uiso 1 1 calc R U . . .
H9CB H -0.789723 -0.372128 -1.201065 0.075 Uiso 1 1 calc R U . . .
C10C C -0.6167(12) -0.4271(10) -1.2683(9) 0.052(3) Uani 1 1 d . . . . .
C11C C -0.6338(10) -0.5075(9) -1.3157(8) 0.038(3) Uani 1 1 d . . . . .
C12C C -0.5465(10) -0.5432(9) -1.3973(9) 0.049(3) Uani 1 1 d . . . . .
H12F H -0.477494 -0.518017 -1.422456 0.058 Uiso 1 1 calc R U . . .
C13C C -0.5616(11) -0.6165(11) -1.4419(9) 0.054(3) Uani 1 1 d . . . . .
H13C H -0.505692 -0.634035 -1.501326 0.065 Uiso 1 1 calc R U . . .
C14C C -0.6548(14) -0.6635(11) -1.4022(11) 0.066(4) Uani 1 1 d . . . . .
H14C H -0.660722 -0.716120 -1.430339 0.079 Uiso 1 1 calc R U . . .
C15C C -0.7413(11) -0.6303(11) -1.3179(10) 0.057(3) Uani 1 1 d . . . . .
H15C H -0.806335 -0.661252 -1.288690 0.069 Uiso 1 1 calc R U . . .
C16C C -0.7316(11) -0.5512(11) -1.2766(9) 0.057(3) Uani 1 1 d . . . . .
H16C H -0.791859 -0.527631 -1.222066 0.069 Uiso 1 1 calc R U . . .
B3C B -0.8647(12) -0.1209(11) -1.2432(11) 0.041(3) Uani 1 1 d . . . . .
H3C H -0.927464 -0.142670 -1.167361 0.050 Uiso 1 1 calc R U . . .
B4C B -0.7414(13) -0.2256(14) -1.2962(11) 0.052(4) Uani 1 1 d . . . . .
B5C B -0.6227(14) -0.1586(14) -1.3696(12) 0.056(4) Uani 1 1 d . . . . .
H5C H -0.528714 -0.206566 -1.376301 0.068 Uiso 1 1 calc R U . . .
B6C B -0.6686(14) -0.0197(13) -1.3578(12) 0.058(4) Uani 1 1 d . . . . .
H6CA H -0.604567 0.020965 -1.354122 0.070 Uiso 1 1 calc R U . . .
B7C B -0.9106(13) -0.0086(13) -1.3517(11) 0.049(4) Uani 1 1 d . . . . .
H7CA H -1.003138 0.042808 -1.347295 0.059 Uiso 1 1 calc R U . . .
B8C B -0.8677(12) -0.1513(11) -1.3603(10) 0.040(3) Uani 1 1 d . . . . .
H8C H -0.931891 -0.193608 -1.360786 0.048 Uiso 1 1 calc R U . . .
B9C B -0.7194(13) -0.1713(14) -1.4372(11) 0.056(4) Uani 1 1 d . . . . .
H9CC H -0.686651 -0.227314 -1.489617 0.068 Uiso 1 1 calc R U . . .
B10C B -0.6754(14) -0.0413(14) -1.4743(12) 0.059(4) Uani 1 1 d . . . . .
H10C H -0.616163 -0.011886 -1.549915 0.070 Uiso 1 1 calc R U . . .
B11C B -0.7898(13) 0.0515(14) -1.4202(11) 0.057(4) Uani 1 1 d . . . . .
H11C H -0.804978 0.140307 -1.459400 0.068 Uiso 1 1 calc R U . . .
B12C B -0.8232(13) -0.0450(15) -1.4685(12) 0.057(4) Uani 1 1 d . . . . .
H12G H -0.859689 -0.020976 -1.540446 0.069 Uiso 1 1 calc R U . . .

loop_
_atom_site_aniso_label
_atom_site_aniso_U_11
_atom_site_aniso_U_22
_atom_site_aniso_U_33
_atom_site_aniso_U_23
_atom_site_aniso_U_13
_atom_site_aniso_U_12
O1 0.083(6) 0.062(6) 0.090(7) -0.030(5) -0.049(6) -0.013(5)
C1 0.052(7) 0.032(6) 0.033(6) -0.009(5) -0.007(5) -0.006(5)
C2 0.035(6) 0.049(7) 0.037(6) -0.020(6) 0.000(5) -0.018(5)
C3 0.050(7) 0.043(7) 0.035(6) -0.017(6) 0.004(5) -0.020(6)
C4 0.079(9) 0.059(8) 0.064(9) -0.037(7) -0.010(7) -0.035(7)
C5 0.101(12) 0.070(10) 0.070(10) -0.033(8) -0.027(9) -0.034(9)
C6 0.097(11) 0.046(8) 0.050(8) -0.027(7) -0.007(8) -0.011(8)
C7 0.090(11) 0.105(13) 0.065(10) -0.055(10) 0.016(8) -0.045(10)
C8 0.081(9) 0.052(8) 0.073(9) -0.038(7) -0.004(8) -0.026(7)
C9 0.067(9) 0.039(7) 0.063(8) -0.012(6) -0.006(7) -0.023(7)
C10 0.065(8) 0.032(6) 0.034(6) 0.004(5) -0.017(6) -0.013(6)
C11 0.040(6) 0.032(6) 0.042(6) -0.012(5) -0.012(5) -0.011(5)
C12 0.063(8) 0.037(6) 0.054(7) -0.013(6) -0.017(6) -0.019(6)
C13 0.055(8) 0.054(8) 0.077(10) -0.009(7) -0.034(7) -0.009(7)
C14 0.080(10) 0.097(12) 0.044(8) -0.013(8) -0.009(7) -0.059(10)
C15 0.072(9) 0.037(7) 0.061(8) -0.020(6) 0.003(7) -0.022(7)
C16 0.041(7) 0.048(8) 0.073(9) -0.015(7) -0.022(6) -0.008(6)
B3 0.062(9) 0.047(8) 0.027(7) -0.013(6) -0.006(6) -0.010(7)
B4 0.054(9) 0.041(8) 0.044(8) -0.013(7) -0.010(7) -0.013(7)
B5 0.040(7) 0.047(8) 0.034(7) -0.018(6) 0.004(6) -0.013(7)
B6 0.045(8) 0.050(9) 0.061(9) -0.028(8) 0.000(7) -0.029(7)
B7 0.033(7) 0.061(10) 0.041(8) -0.014(7) -0.010(6) -0.005(7)
B8 0.039(8) 0.053(9) 0.052(9) -0.029(8) -0.008(6) -0.007(7)
B9 0.057(9) 0.055(9) 0.032(7) -0.026(7) -0.011(6) -0.010(7)
B10 0.042(7) 0.045(8) 0.049(8) -0.024(7) 0.000(6) -0.019(7)
B11 0.038(7) 0.040(7) 0.045(8) -0.012(6) -0.003(6) -0.014(6)
B12 0.060(9) 0.041(8) 0.035(7) -0.009(6) -0.011(6) -0.019(7)
O1A 0.084(7) 0.124(10) 0.052(6) -0.038(6) -0.017(5) -0.033(7)
C1A 0.034(6) 0.036(6) 0.038(6) -0.021(5) -0.005(5) -0.004(5)
C2A 0.055(7) 0.026(6) 0.034(6) -0.016(5) -0.017(5) -0.011(5)
C3A 0.047(7) 0.042(7) 0.034(6) -0.015(5) -0.008(5) -0.015(6)
C4A 0.061(8) 0.061(9) 0.077(10) -0.039(8) -0.022(7) -0.005(7)
C5A 0.070(9) 0.063(10) 0.079(10) -0.042(8) -0.014(8) -0.004(8)
C6A 0.069(9) 0.049(8) 0.059(8) -0.017(7) -0.007(7) -0.025(7)
C7A 0.073(9) 0.071(10) 0.061(9) -0.039(8) 0.004(7) -0.022(8)
C8A 0.066(8) 0.062(9) 0.057(8) -0.036(7) -0.016(7) -0.002(7)
C9A 0.058(6) 0.041(6) 0.043(6) -0.027(5) 0.019(5) -0.021(5)
C10A 0.051(6) 0.049(6) 0.022(5) -0.010(4) 0.005(4) -0.030(5)
C11A 0.042(6) 0.038(6) 0.028(5) -0.008(5) -0.001(5) -0.012(5)
C12A 0.056(8) 0.058(8) 0.054(8) -0.023(7) -0.012(6) -0.020(7)
C13A 0.074(9) 0.052(8) 0.055(8) -0.013(7) 0.003(7) -0.014(7)
C14A 0.093(11) 0.059(9) 0.049(8) -0.028(7) 0.001(8) -0.028(9)
C15A 0.075(9) 0.048(8) 0.044(7) -0.013(6) -0.024(6) -0.009(7)
C16A 0.046(6) 0.046(7) 0.032(6) -0.006(5) -0.011(5) -0.005(6)
B3A 0.066(9) 0.031(7) 0.037(7) -0.009(6) -0.023(7) 0.001(7)
B4A 0.057(8) 0.042(8) 0.038(7) -0.021(6) -0.005(6) -0.023(7)
B5A 0.043(7) 0.029(6) 0.029(6) -0.011(5) -0.006(5) -0.009(6)
B6A 0.047(8) 0.034(7) 0.038(7) -0.005(6) -0.001(6) -0.016(6)
B7A 0.065(9) 0.048(9) 0.057(9) -0.026(7) -0.033(7) -0.011(8)
B8A 0.069(9) 0.045(8) 0.039(7) -0.021(6) -0.022(7) -0.020(7)
B9A 0.053(8) 0.040(8) 0.050(8) -0.027(7) 0.002(6) -0.015(7)
B10A 0.058(9) 0.045(8) 0.043(8) -0.032(7) 0.019(6) -0.032(7)
B11A 0.038(7) 0.050(8) 0.046(8) -0.014(7) -0.013(6) -0.019(7)
B12A 0.061(9) 0.060(10) 0.074(11) -0.035(9) -0.021(8) -0.020(8)
O1B 0.102(8) 0.131(10) 0.054(6) -0.031(6) -0.015(5) -0.064(7)
C1B 0.038(6) 0.053(8) 0.094(10) -0.050(8) -0.015(6) -0.010(6)
C2B 0.025(6) 0.054(8) 0.052(7) -0.011(6) -0.006(5) -0.018(6)
C3B 0.038(6) 0.032(6) 0.037(6) -0.009(5) -0.009(5) -0.006(5)
C4B 0.056(7) 0.037(6) 0.052(7) -0.020(6) -0.007(6) -0.014(6)
C5B 0.050(7) 0.058(8) 0.042(7) -0.017(6) 0.002(6) -0.012(7)
C6B 0.096(11) 0.046(8) 0.039(7) -0.024(6) -0.013(7) -0.013(8)
C7B 0.060(8) 0.054(8) 0.049(7) -0.020(6) -0.009(6) -0.023(7)
C8B 0.045(5) 0.034(5) 0.048(6) -0.031(5) -0.006(4) -0.009(5)
C9B 0.073(10) 0.102(13) 0.101(9) -0.020(10) -0.016(6) -0.022(8)
C10B 0.074(7) 0.114(10) 0.103(7) -0.066(7) -0.001(5) -0.036(6)
C11B 0.047(8) 0.090(11) 0.127(10) -0.076(10) -0.038(7) 0.023(6)
C12B 0.065(10) 0.129(16) 0.147(16) -0.105(13) -0.015(10) -0.005(9)
C13B 0.111(13) 0.060(10) 0.092(12) -0.043(9) -0.045(11) 0.011(10)
C14B 0.135(17) 0.066(12) 0.052(10) -0.014(9) -0.002(11) -0.006(12)
C15B 0.145(19) 0.129(19) 0.062(12) -0.017(12) 0.035(11) -0.059(16)
C16B 0.073(11) 0.093(13) 0.064(10) -0.028(9) -0.003(8) -0.015(9)
B3B 0.054(9) 0.041(9) 0.090(12) -0.027(9) -0.031(9) -0.001(7)
B4B 0.072(8) 0.067(9) 0.094(9) -0.042(7) -0.023(7) -0.022(7)
B5B 0.065(10) 0.081(12) 0.070(10) -0.060(10) -0.004(8) -0.025(9)
B6B 0.049(8) 0.062(10) 0.060(10) -0.033(8) 0.004(7) -0.027(8)
B7B 0.050(9) 0.050(9) 0.078(11) -0.041(9) 0.001(8) -0.015(8)
B8B 0.061(11) 0.043(9) 0.151(19) -0.024(11) -0.050(12) -0.006(8)
B9B 0.057(9) 0.086(14) 0.110(15) -0.076(12) -0.016(9) -0.008(9)
B10B 0.063(9) 0.070(11) 0.067(10) -0.047(9) -0.015(8) -0.018(9)
B11B 0.040(8) 0.068(10) 0.055(9) -0.019(8) -0.018(7) -0.016(7)
B12B 0.059(7) 0.053(7) 0.066(8) -0.031(6) -0.010(6) -0.024(6)
O1C 0.071(7) 0.078(7) 0.107(8) -0.033(6) -0.044(6) -0.015(6)
C1C 0.057(8) 0.046(7) 0.047(7) -0.020(6) -0.018(6) -0.008(6)
C2C 0.038(6) 0.035(6) 0.050(7) -0.017(5) -0.011(5) -0.012(5)
C3C 0.063(8) 0.045(8) 0.058(8) -0.019(7) -0.014(7) -0.026(7)
C4C 0.062(8) 0.045(8) 0.063(8) -0.029(7) -0.023(6) -0.003(7)
C5C 0.080(10) 0.038(7) 0.065(9) -0.019(7) -0.010(7) -0.010(7)
C6C 0.125(15) 0.054(10) 0.078(11) -0.035(9) -0.020(10) -0.029(10)
C7C 0.097(12) 0.064(10) 0.078(10) -0.034(9) -0.025(9) -0.013(9)
C8C 0.064(7) 0.069(8) 0.074(7) -0.044(6) -0.021(6) -0.014(6)
C9C 0.088(10) 0.067(9) 0.039(7) -0.030(7) 0.006(7) -0.027(8)
C10C 0.073(9) 0.043(7) 0.048(7) -0.012(6) -0.026(7) -0.011(7)
C11C 0.045(7) 0.044(7) 0.032(6) -0.015(6) -0.011(5) -0.012(6)
C12C 0.053(7) 0.038(7) 0.058(8) -0.012(6) -0.017(6) -0.011(6)
C13C 0.059(8) 0.052(8) 0.042(7) -0.018(6) 0.003(6) -0.006(7)
C14C 0.096(11) 0.046(8) 0.061(9) -0.023(7) -0.028(9) -0.007(8)
C15C 0.066(8) 0.055(8) 0.060(8) -0.008(7) -0.029(7) -0.021(7)
C16C 0.073(9) 0.052(8) 0.044(7) -0.016(6) -0.012(6) -0.008(7)
B3C 0.050(8) 0.039(7) 0.052(8) -0.022(7) -0.008(6) -0.025(7)
B4C 0.055(9) 0.067(11) 0.040(8) -0.037(8) 0.004(7) -0.012(8)
B5C 0.055(9) 0.066(11) 0.069(10) -0.049(9) -0.003(8) -0.019(8)
B6C 0.068(10) 0.047(9) 0.061(10) -0.009(8) -0.009(8) -0.026(8)
B7C 0.059(9) 0.059(9) 0.041(8) -0.014(7) -0.015(7) -0.023(8)
B8C 0.044(7) 0.045(8) 0.044(8) -0.027(7) -0.004(6) -0.018(7)
B9C 0.047(9) 0.082(12) 0.048(9) -0.034(9) 0.018(7) -0.033(8)
B10C 0.061(10) 0.070(11) 0.050(9) -0.017(8) 0.003(7) -0.035(9)
B11C 0.064(10) 0.069(10) 0.037(8) 0.003(7) 0.002(7) -0.045(9)
B12C 0.056(9) 0.082(12) 0.051(9) -0.036(9) -0.010(7) -0.022(9)

loop_
_atom_type_symbol
_atom_type_description
_atom_type_scat_dispersion_real
_atom_type_scat_dispersion_imag
_atom_type_scat_source
C C 0.0033 0.0016 'International Tables Vol C Tables 4.2.6.8 and 6.1.1.4'
H H 0.0000 0.0000 'International Tables Vol C Tables 4.2.6.8 and 6.1.1.4'
B B 0.0013 0.0007 'International Tables Vol C Tables 4.2.6.8 and 6.1.1.4'
O O 0.0106 0.0060 'International Tables Vol C Tables 4.2.6.8 and 6.1.1.4'

loop_
_geom_angle_atom_site_label_1
_geom_angle_atom_site_label_2
_geom_angle_atom_site_label_3
_geom_angle
_geom_angle_site_symmetry_1
_geom_angle_site_symmetry_3
_geom_angle_publ_flag
C2 C1 H1 120.1 . . ?
C2 C1 B3 62.4(7) . . ?
C2 C1 B4 112.4(9) . . ?
C2 C1 B5 110.3(9) . . ?
C2 C1 B6 61.6(7) . . ?
B3 C1 H1 118.2 . . ?
B3 C1 B4 62.0(8) . . ?
B3 C1 B5 112.1(9) . . ?
B3 C1 B6 114.4(9) . . ?
B4 C1 H1 118.3 . . ?
B4 C1 B5 61.9(7) . . ?
B5 C1 H1 120.3 . . ?
B6 C1 H1 117.7 . . ?
B6 C1 B4 114.3(9) . . ?
B6 C1 B5 61.9(7) . . ?
C1 C2 B3 59.4(7) . . ?
C1 C2 B6 60.3(7) . . ?
C1 C2 B7 109.2(9) . . ?
C1 C2 B11 110.2(8) . . ?
C3 C2 C1 120.4(9) . . ?
C3 C2 B3 117.4(9) . . ?
C3 C2 B6 120.3(9) . . ?
C3 C2 B7 119.5(9) . . ?
C3 C2 B11 121.1(10) . . ?
B3 C2 B7 61.8(8) . . ?
B6 C2 B3 110.8(9) . . ?
B6 C2 B7 113.1(8) . . ?
B6 C2 B11 62.4(7) . . ?
B11 C2 B3 113.0(8) . . ?
B11 C2 B7 62.9(7) . . ?
C4 C3 C2 117.8(10) . . ?
C8 C3 C2 121.0(10) . . ?
C8 C3 C4 121.2(11) . . ?
C3 C4 H4 121.4 . . ?
C3 C4 C5 117.2(12) . . ?
C5 C4 H4 121.4 . . ?
C4 C5 H5 120.2 . . ?
C6 C5 C4 119.5(12) . . ?
C6 C5 H5 120.2 . . ?
C5 C6 H6 119.8 . . ?
C7 C6 C5 120.4(12) . . ?
C7 C6 H6 119.8 . . ?
C6 C7 H7B 119.7 . . ?
C6 C7 C8 120.7(13) . . ?
C8 C7 H7B 119.7 . . ?
C3 C8 C7 121.0(12) . . ?
C3 C8 H8 119.5 . . ?
C7 C8 H8 119.5 . . ?
H9B C9 H9C 107.5 . . ?
C10 C9 H9B 108.4 . . ?
C10 C9 H9C 108.4 . . ?
C10 C9 B4 115.3(10) . . ?
B4 C9 H9B 108.4 . . ?
B4 C9 H9C 108.4 . . ?
O1 C10 C9 119.0(11) . . ?
O1 C10 C11 120.7(11) . . ?
C11 C10 C9 120.2(10) . . ?
C12 C11 C10 123.0(10) . . ?
C12 C11 C16 118.9(10) . . ?
C16 C11 C10 118.0(10) . . ?
C11 C12 H12 119.4 . . ?
C13 C12 C11 121.2(11) . . ?
C13 C12 H12 119.4 . . ?
C12 C13 H13 120.3 . . ?
C14 C13 C12 119.4(11) . . ?
C14 C13 H13 120.3 . . ?
C13 C14 H14 119.6 . . ?
C13 C14 C15 120.9(13) . . ?
C15 C14 H14 119.6 . . ?
C14 C15 H15 120.0 . . ?
C16 C15 C14 120.1(13) . . ?
C16 C15 H15 120.0 . . ?
C11 C16 H16 120.3 . . ?
C15 C16 C11 119.3(11) . . ?
C15 C16 H16 120.3 . . ?
C1 B3 C2 58.2(7) . . ?
C1 B3 H3 123.2 . . ?
C1 B3 B4 59.9(8) . . ?
C1 B3 B7 106.2(10) . . ?
C1 B3 B8 106.7(9) . . ?
C2 B3 H3 123.7 . . ?
C2 B3 B4 107.3(10) . . ?
C2 B3 B7 59.2(8) . . ?
C2 B3 B8 105.0(10) . . ?
B4 B3 H3 120.0 . . ?
B4 B3 B7 109.6(9) . . ?
B4 B3 B8 62.1(7) . . ?
B7 B3 H3 122.1 . . ?
B7 B3 B8 58.5(7) . . ?
B8 B3 H3 122.7 . . ?
C1 B4 B3 58.1(8) . . ?
C1 B4 B5 59.1(7) . . ?
C1 B4 B8 103.8(9) . . ?
C1 B4 B9 104.8(10) . . ?
C9 B4 C1 116.8(10) . . ?
C9 B4 B3 114.1(10) . . ?
C9 B4 B5 125.4(10) . . ?
C9 B4 B8 126.1(11) . . ?
C9 B4 B9 132.6(11) . . ?
B3 B4 B5 106.7(10) . . ?
B3 B4 B8 60.0(7) . . ?
B3 B4 B9 106.4(10) . . ?
B5 B4 B8 105.0(10) . . ?
B9 B4 B5 59.5(8) . . ?
B9 B4 B8 57.7(7) . . ?
C1 B5 B4 59.0(7) . . ?
C1 B5 H5B 124.6 . . ?
C1 B5 B6 58.6(7) . . ?
C1 B5 B9 105.2(9) . . ?
C1 B5 B10 107.2(9) . . ?
B4 B5 H5B 120.6 . . ?
B6 B5 B4 109.1(9) . . ?
B6 B5 H5B 120.6 . . ?
B9 B5 B4 60.2(7) . . ?
B9 B5 H5B 121.6 . . ?
B9 B5 B6 110.0(10) . . ?
B10 B5 B4 111.2(9) . . ?
B10 B5 H5B 119.6 . . ?
B10 B5 B6 61.8(8) . . ?
B10 B5 B9 61.9(8) . . ?
C1 B6 C2 58.1(7) . . ?
C1 B6 B5 59.5(7) . . ?
C1 B6 H6B 123.6 . . ?
C1 B6 B10 105.3(9) . . ?
C1 B6 B11 105.7(9) . . ?
C2 B6 B5 105.8(9) . . ?
C2 B6 H6B 123.4 . . ?
C2 B6 B10 106.2(9) . . ?
C2 B6 B11 58.9(7) . . ?
B5 B6 H6B 122.6 . . ?
B5 B6 B10 58.4(7) . . ?
B5 B6 B11 107.4(9) . . ?
B10 B6 H6B 122.7 . . ?
B11 B6 H6B 121.9 . . ?
B11 B6 B10 61.0(7) . . ?
C2 B7 B3 58.9(7) . . ?
C2 B7 H7 124.2 . . ?
C2 B7 B8 106.6(9) . . ?
C2 B7 B11 58.1(7) . . ?
C2 B7 B12 104.2(9) . . ?
B3 B7 H7 121.8 . . ?
B3 B7 B11 106.8(9) . . ?
B3 B7 B12 107.3(10) . . ?
B8 B7 B3 60.9(8) . . ?
B8 B7 H7 121.2 . . ?
B8 B7 B11 107.9(9) . . ?
B8 B7 B12 60.0(8) . . ?
B11 B7 H7 122.5 . . ?
B12 B7 H7 123.1 . . ?
B12 B7 B11 59.1(7) . . ?
B3 B8 B4 57.9(7) . . ?
B3 B8 H8B 123.1 . . ?
B4 B8 H8B 122.9 . . ?
B7 B8 B3 60.6(7) . . ?
B7 B8 B4 107.8(9) . . ?
B7 B8 H8B 120.3 . . ?
B7 B8 B12 61.3(8) . . ?
B9 B8 B3 106.0(9) . . ?
B9 B8 B4 59.3(7) . . ?
B9 B8 B7 109.7(11) . . ?
B9 B8 H8B 121.8 . . ?
B9 B8 B12 60.8(8) . . ?
B12 B8 B3 108.1(10) . . ?
B12 B8 B4 107.9(10) . . ?
B12 B8 H8B 120.9 . . ?
B4 B9 H9 119.6 . . ?
B4 B9 B10 108.6(9) . . ?
B4 B9 B12 110.7(9) . . ?
B5 B9 B4 60.3(7) . . ?
B5 B9 H9 122.5 . . ?
B5 B9 B10 58.5(8) . . ?
B5 B9 B12 106.7(10) . . ?
B8 B9 B4 63.0(8) . . ?
B8 B9 B5 109.8(9) . . ?
B8 B9 H9 119.6 . . ?
B8 B9 B10 109.1(10) . . ?
B8 B9 B12 60.7(8) . . ?
B10 B9 H9 122.3 . . ?
B12 B9 H9 121.6 . . ?
B12 B9 B10 59.5(8) . . ?
B5 B10 B6 59.8(7) . . ?
B5 B10 B9 59.6(8) . . ?
B5 B10 H10 121.8 . . ?
B5 B10 B11 107.2(9) . . ?
B5 B10 B12 107.7(10) . . ?
B6 B10 H10 122.4 . . ?
B6 B10 B11 59.4(7) . . ?
B9 B10 B6 106.7(9) . . ?
B9 B10 H10 122.6 . . ?
B9 B10 B11 106.6(9) . . ?
B11 B10 H10 122.5 . . ?
B12 B10 B6 107.0(9) . . ?
B12 B10 B9 59.7(7) . . ?
B12 B10 H10 122.0 . . ?
B12 B10 B11 59.5(7) . . ?
C2 B11 B6 58.7(7) . . ?
C2 B11 B7 58.9(7) . . ?
C2 B11 B10 105.0(9) . . ?
C2 B11 H11 123.9 . . ?
C2 B11 B12 105.6(9) . . ?
B6 B11 B7 107.0(9) . . ?
B6 B11 B10 59.6(7) . . ?
B6 B11 H11 122.2 . . ?
B7 B11 B10 106.7(9) . . ?
B7 B11 H11 122.1 . . ?
B10 B11 H11 123.0 . . ?
B12 B11 B6 106.8(9) . . ?
B12 B11 B7 60.0(7) . . ?
B12 B11 B10 59.0(7) . . ?
B12 B11 H11 122.6 . . ?
B7 B12 H12C 122.3 . . ?
B8 B12 B7 58.7(8) . . ?
B8 B12 B9 58.5(8) . . ?
B8 B12 B11 108.2(9) . . ?
B8 B12 H12C 122.7 . . ?
B9 B12 B7 105.8(9) . . ?
B9 B12 B11 109.0(9) . . ?
B9 B12 H12C 122.6 . . ?
B10 B12 B7 109.3(9) . . ?
B10 B12 B8 108.2(10) . . ?
B10 B12 B9 60.7(8) . . ?
B10 B12 B11 61.6(7) . . ?
B10 B12 H12C 120.3 . . ?
B11 B12 B7 60.8(7) . . ?
B11 B12 H12C 120.4 . . ?
C2A C1A H1A 120.2 . . ?
C2A C1A B3A 61.2(7) . . ?
C2A C1A B4A 112.4(8) . . ?
C2A C1A B5A 112.7(8) . . ?
C2A C1A B6A 62.0(7) . . ?
B3A C1A H1A 117.7 . . ?
B4A C1A H1A 117.4 . . ?
B4A C1A B3A 62.8(7) . . ?
B4A C1A B5A 64.1(7) . . ?
B4A C1A B6A 115.4(9) . . ?
B5A C1A H1A 117.4 . . ?
B5A C1A B3A 115.7(8) . . ?
B5A C1A B6A 62.4(7) . . ?
B6A C1A H1A 117.6 . . ?
B6A C1A B3A 114.4(9) . . ?
C1A C2A B3A 61.9(7) . . ?
C1A C2A B6A 60.8(7) . . ?
C1A C2A B7A 109.2(8) . . ?
C1A C2A B11A 108.5(8) . . ?
C3A C2A C1A 118.9(8) . . ?
C3A C2A B3A 118.2(9) . . ?
C3A C2A B6A 116.4(8) . . ?
C3A C2A B7A 122.7(9) . . ?
C3A C2A B11A 121.4(9) . . ?
B3A C2A B6A 114.0(8) . . ?
B3A C2A B7A 60.6(8) . . ?
B3A C2A B11A 113.5(8) . . ?
B7A C2A B6A 113.2(9) . . ?
B7A C2A B11A 64.1(7) . . ?
B11A C2A B6A 60.3(7) . . ?
C4A C3A C2A 119.1(10) . . ?
C8A C3A C2A 121.7(10) . . ?
C8A C3A C4A 119.1(10) . . ?
C3A C4A H4A 118.8 . . ?
C3A C4A C5A 122.3(12) . . ?
C5A C4A H4A 118.8 . . ?
C4A C5A H5AA 121.5 . . ?
C4A C5A C6A 117.0(13) . . ?
C6A C5A H5AA 121.5 . . ?
C5A C6A H6AA 120.0 . . ?
C7A C6A C5A 119.9(13) . . ?
C7A C6A H6AA 120.0 . . ?
C6A C7A H7AA 119.0 . . ?
C6A C7A C8A 121.9(13) . . ?
C8A C7A H7AA 119.0 . . ?
C3A C8A C7A 119.6(12) . . ?
C3A C8A H8AA 120.2 . . ?
C7A C8A H8AA 120.2 . . ?
H9AA C9A H9AB 107.4 . . ?
C10A C9A H9AA 108.3 . . ?
C10A C9A H9AB 108.3 . . ?
C10A C9A B4A 116.0(9) . . ?
B4A C9A H9AA 108.3 . . ?
B4A C9A H9AB 108.3 . . ?
O1A C10A C9A 120.5(10) . . ?
O1A C10A C11A 118.8(11) . . ?
C9A C10A C11A 120.7(10) . . ?
C12A C11A C10A 119.0(10) . . ?
C16A C11A C10A 124.3(10) . . ?
C16A C11A C12A 116.7(10) . . ?
C11A C12A H12A 119.7 . . ?
C13A C12A C11A 120.5(11) . . ?
C13A C12A H12A 119.7 . . ?
C12A C13A H13A 120.9 . . ?
C12A C13A C14A 118.3(13) . . ?
C14A C13A H13A 120.9 . . ?
C13A C14A H14A 119.3 . . ?
C15A C14A C13A 121.5(12) . . ?
C15A C14A H14A 119.3 . . ?
C14A C15A H15A 119.6 . . ?
C14A C15A C16A 120.9(12) . . ?
C16A C15A H15A 119.6 . . ?
C11A C16A H16A 119.0 . . ?
C15A C16A C11A 122.0(11) . . ?
C15A C16A H16A 119.0 . . ?
C1A B3A H3A 125.8 . . ?
C1A B3A B4A 56.9(6) . . ?
C1A B3A B7A 104.7(10) . . ?
C1A B3A B8A 103.0(9) . . ?
C2A B3A C1A 56.9(6) . . ?
C2A B3A H3A 124.3 . . ?
C2A B3A B4A 104.1(9) . . ?
C2A B3A B7A 59.8(7) . . ?
C2A B3A B8A 104.7(10) . . ?
B4A B3A H3A 122.4 . . ?
B7A B3A H3A 121.4 . . ?
B7A B3A B4A 108.5(10) . . ?
B7A B3A B8A 59.6(8) . . ?
B8A B3A H3A 123.5 . . ?
B8A B3A B4A 60.6(7) . . ?
C1A B4A B3A 60.3(7) . . ?
C1A B4A B5A 58.6(7) . . ?
C1A B4A B8A 104.7(9) . . ?
C1A B4A B9A 104.1(9) . . ?
C9A B4A C1A 121.2(9) . . ?
C9A B4A B3A 117.3(10) . . ?
C9A B4A B5A 122.8(10) . . ?
C9A B4A B8A 124.1(10) . . ?
C9A B4A B9A 127.3(9) . . ?
B3A B4A B5A 109.2(9) . . ?
B3A B4A B8A 59.5(7) . . ?
B3A B4A B9A 107.5(10) . . ?
B5A B4A B8A 107.1(9) . . ?
B5A B4A B9A 59.5(7) . . ?
B8A B4A B9A 59.2(7) . . ?
C1A B5A B4A 57.3(6) . . ?
C1A B5A H5A 124.9 . . ?
C1A B5A B6A 59.3(7) . . ?
C1A B5A B9A 104.2(8) . . ?
C1A B5A B10A 105.1(8) . . ?
B4A B5A H5A 121.7 . . ?
B6A B5A B4A 107.4(9) . . ?
B6A B5A H5A 121.7 . . ?
B6A B5A B9A 107.2(9) . . ?
B6A B5A B10A 60.0(7) . . ?
B9A B5A B4A 60.9(7) . . ?
B9A B5A H5A 122.7 . . ?
B9A B5A B10A 59.3(7) . . ?
B10A B5A B4A 108.1(9) . . ?
B10A B5A H5A 122.3 . . ?
C1A B6A C2A 57.1(6) . . ?
C1A B6A B5A 58.3(6) . . ?
C1A B6A H6A 125.0 . . ?
C1A B6A B10A 104.7(9) . . ?
C1A B6A B11A 105.1(9) . . ?
C2A B6A B5A 105.4(9) . . ?
C2A B6A H6A 123.7 . . ?
C2A B6A B10A 106.0(9) . . ?
C2A B6A B11A 59.7(7) . . ?
B5A B6A H6A 121.8 . . ?
B5A B6A B10A 60.5(7) . . ?
B10A B6A H6A 122.5 . . ?
B11A B6A B5A 108.8(9) . . ?
B11A B6A H6A 121.5 . . ?
B11A B6A B10A 60.3(7) . . ?
C2A B7A B3A 59.6(7) . . ?
C2A B7A H7A 124.3 . . ?
C2A B7A B8A 105.6(9) . . ?
C2A B7A B11A 58.0(7) . . ?
C2A B7A B12A 104.2(10) . . ?
B3A B7A H7A 120.8 . . ?
B3A B7A B8A 61.0(8) . . ?
B3A B7A B11A 107.7(9) . . ?
B3A B7A B12A 107.7(10) . . ?
B8A B7A H7A 122.6 . . ?
B8A B7A B11A 106.4(10) . . ?
B8A B7A B12A 58.6(8) . . ?
B11A B7A H7A 122.6 . . ?
B12A B7A H7A 123.2 . . ?
B12A B7A B11A 59.5(8) . . ?
B3A B8A B4A 59.9(7) . . ?
B3A B8A H8A 121.5 . . ?
B3A B8A B9A 109.3(9) . . ?
B4A B8A H8A 121.7 . . ?
B7A B8A B3A 59.4(7) . . ?
B7A B8A B4A 107.9(8) . . ?
B7A B8A H8A 121.2 . . ?
B7A B8A B9A 109.5(10) . . ?
B9A B8A B4A 60.9(7) . . ?
B9A B8A H8A 120.7 . . ?
B12A B8A B3A 108.9(9) . . ?
B12A B8A B4A 108.4(10) . . ?
B12A B8A B7A 61.5(8) . . ?
B12A B8A H8A 121.1 . . ?
B12A B8A B9A 59.8(8) . . ?
B4A B9A H9A 122.4 . . ?
B5A B9A B4A 59.7(7) . . ?
B5A B9A H9A 121.5 . . ?
B8A B9A B4A 59.8(7) . . ?
B8A B9A B5A 107.8(9) . . ?
B8A B9A H9A 122.3 . . ?
B10A B9A B4A 108.1(9) . . ?
B10A B9A B5A 60.4(7) . . ?
B10A B9A B8A 108.2(9) . . ?
B10A B9A H9A 120.9 . . ?
B12A B9A B4A 106.5(10) . . ?
B12A B9A B5A 108.3(9) . . ?
B12A B9A B8A 58.5(8) . . ?
B12A B9A H9A 122.3 . . ?
B12A B9A B10A 61.1(8) . . ?
B5A B10A H10A 122.4 . . ?
B6A B10A B5A 59.5(6) . . ?
B6A B10A H10A 122.6 . . ?
B6A B10A B12A 106.6(9) . . ?
B9A B10A B5A 60.3(7) . . ?
B9A B10A B6A 107.7(9) . . ?
B9A B10A H10A 121.6 . . ?
B9A B10A B12A 58.9(8) . . ?
B11A B10A B5A 106.9(9) . . ?
B11A B10A B6A 58.9(7) . . ?
B11A B10A B9A 108.1(10) . . ?
B11A B10A H10A 121.8 . . ?
B11A B10A B12A 60.6(8) . . ?
B12A B10A B5A 106.5(10) . . ?
B12A B10A H10A 122.7 . . ?
C2A B11A B6A 60.0(6) . . ?
C2A B11A B7A 57.9(7) . . ?
C2A B11A B10A 106.7(9) . . ?
C2A B11A H11A 124.3 . . ?
C2A B11A B12A 103.4(10) . . ?
B6A B11A B7A 107.9(9) . . ?
B6A B11A B10A 60.9(7) . . ?
B6A B11A H11A 120.8 . . ?
B6A B11A B12A 107.8(10) . . ?
B7A B11A H11A 122.4 . . ?
B10A B11A B7A 107.9(9) . . ?
B10A B11A H11A 121.2 . . ?
B10A B11A B12A 60.3(8) . . ?
B12A B11A B7A 58.5(8) . . ?
B12A B11A H11A 123.5 . . ?
B7A B12A B10A 109.8(9) . . ?
B7A B12A B11A 62.0(8) . . ?
B7A B12A H12B 120.2 . . ?
B8A B12A B7A 59.9(8) . . ?
B8A B12A B9A 61.7(8) . . ?
B8A B12A B10A 109.9(10) . . ?
B8A B12A B11A 109.5(10) . . ?
B8A B12A H12B 120.4 . . ?
B9A B12A B7A 109.7(10) . . ?
B9A B12A B10A 60.0(8) . . ?
B9A B12A B11A 107.8(10) . . ?
B9A B12A H12B 121.2 . . ?
B10A B12A B11A 59.1(7) . . ?
B10A B12A H12B 121.3 . . ?
B11A B12A H12B 121.5 . . ?
C2B C1B H1B 118.7 . . ?
C2B C1B B3B 62.4(8) . . ?
C2B C1B B4B 112.8(10) . . ?
C2B C1B B5B 114.3(9) . . ?
C2B C1B B6B 63.2(7) . . ?
B3B C1B H1B 115.5 . . ?
B3B C1B B4B 64.3(9) . . ?
B3B C1B B5B 116.6(10) . . ?
B3B C1B B6B 116.7(10) . . ?
B4B C1B H1B 119.4 . . ?
B4B C1B B5B 61.0(9) . . ?
B5B C1B H1B 117.7 . . ?
B6B C1B H1B 117.4 . . ?
B6B C1B B4B 112.9(10) . . ?
B6B C1B B5B 62.8(8) . . ?
C1B C2B B3B 60.0(8) . . ?
C1B C2B B6B 60.0(8) . . ?
C1B C2B B7B 108.8(10) . . ?
C1B C2B B11B 109.3(9) . . ?
C3B C2B C1B 120.4(9) . . ?
C3B C2B B3B 119.3(10) . . ?
C3B C2B B6B 116.6(10) . . ?
C3B C2B B7B 122.2(10) . . ?
C3B C2B B11B 120.8(10) . . ?
B3B C2B B6B 112.0(10) . . ?
B3B C2B B7B 62.1(8) . . ?
B3B C2B B11B 112.2(10) . . ?
B6B C2B B11B 63.4(7) . . ?
B7B C2B B6B 113.2(10) . . ?
B7B C2B B11B 61.1(8) . . ?
C4B C3B C2B 120.8(10) . . ?
C4B C3B C8B 117.2(10) . . ?
C8B C3B C2B 122.0(10) . . ?
C3B C4B H4B 119.5 . . ?
C5B C4B C3B 121.0(11) . . ?
C5B C4B H4B 119.5 . . ?
C4B C5B H5BA 118.8 . . ?
C4B C5B C6B 122.4(11) . . ?
C6B C5B H5BA 118.8 . . ?
C5B C6B H6BA 120.0 . . ?
C5B C6B C7B 120.1(11) . . ?
C7B C6B H6BA 120.0 . . ?
C6B C7B H7BA 121.6 . . ?
C6B C7B C8B 116.9(11) . . ?
C8B C7B H7BA 121.6 . . ?
C3B C8B C7B 122.3(10) . . ?
C3B C8B H8BA 118.9 . . ?
C7B C8B H8BA 118.9 . . ?
H9BB C9B H9BC 107.7 . . ?
C10B C9B H9BB 108.8 . . ?
C10B C9B H9BC 108.8 . . ?
C10B C9B B4B 113.9(13) . . ?
B4B C9B H9BB 108.8 . . ?
B4B C9B H9BC 108.8 . . ?
O1B C10B C9B 114.5(14) . . ?
O1B C10B C11B 122.5(15) . . ?
C11B C10B C9B 121.5(15) . . ?
C12B C11B C10B 119.9(17) . . ?
C16B C11B C10B 118.8(15) . . ?
C16B C11B C12B 121.2(15) . . ?
C11B C12B H12D 119.3 . . ?
C11B C12B C13B 121.3(17) . . ?
C13B C12B H12D 119.3 . . ?
C12B C13B H13B 121.6 . . ?
C14B C13B C12B 116.8(17) . . ?
C14B C13B H13B 121.6 . . ?
C13B C14B H14B 118.6 . . ?
C13B C14B C15B 122.7(17) . . ?
C15B C14B H14B 118.6 . . ?
C14B C15B H15B 120.8 . . ?
C14B C15B C16B 118.4(17) . . ?
C16B C15B H15B 120.8 . . ?
C11B C16B C15B 119.5(17) . . ?
C11B C16B H16B 120.2 . . ?
C15B C16B H16B 120.2 . . ?
C1B B3B C2B 57.6(8) . . ?
C1B B3B H3B 123.9 . . ?
C1B B3B B4B 58.9(9) . . ?
C1B B3B B7B 104.5(11) . . ?
C1B B3B B8B 106.3(12) . . ?
C2B B3B H3B 123.5 . . ?
C2B B3B B4B 104.9(12) . . ?
C2B B3B B7B 59.0(8) . . ?
C2B B3B B8B 106.7(10) . . ?
B4B B3B H3B 123.1 . . ?
B7B B3B H3B 123.2 . . ?
B7B B3B B4B 105.9(11) . . ?
B8B B3B H3B 121.9 . . ?
B8B B3B B4B 59.6(10) . . ?
B8B B3B B7B 59.8(8) . . ?
C1B B4B B3B 56.8(8) . . ?
C1B B4B B5B 59.9(9) . . ?
C1B B4B B8B 103.2(11) . . ?
C9B B4B C1B 119.3(12) . . ?
C9B B4B B3B 123.0(13) . . ?
C9B B4B B5B 113.0(13) . . ?
C9B B4B B8B 127.8(14) . . ?
C9B B4B B9B 122.9(13) . . ?
B5B B4B B3B 109.2(12) . . ?
B5B B4B B8B 113.9(12) . . ?
B8B B4B B3B 58.0(9) . . ?
B9B B4B C1B 106.5(13) . . ?
B9B B4B B3B 109.6(12) . . ?
B9B B4B B5B 62.8(10) . . ?
B9B B4B B8B 64.1(10) . . ?
C1B B5B B4B 59.1(8) . . ?
C1B B5B H5BB 126.1 . . ?
C1B B5B B6B 57.5(7) . . ?
C1B B5B B9B 101.6(12) . . ?
C1B B5B B10B 101.8(10) . . ?
B4B B5B H5BB 123.2 . . ?
B4B B5B B6B 106.9(11) . . ?
B4B B5B B9B 57.0(10) . . ?
B4B B5B B10B 103.5(12) . . ?
B6B B5B H5BB 121.5 . . ?
B6B B5B B9B 106.3(11) . . ?
B6B B5B B10B 60.3(8) . . ?
B9B B5B H5BB 124.8 . . ?
B9B B5B B10B 57.9(9) . . ?
B10B B5B H5BB 124.6 . . ?
C1B B6B C2B 56.8(7) . . ?
C1B B6B B5B 59.7(8) . . ?
C1B B6B H6BB 125.4 . . ?
C1B B6B B10B 103.4(11) . . ?
C1B B6B B11B 102.9(11) . . ?
C2B B6B B5B 106.6(11) . . ?
C2B B6B H6BB 124.1 . . ?
C2B B6B B10B 103.9(10) . . ?
C2B B6B B11B 58.4(7) . . ?
B5B B6B H6BB 120.6 . . ?
B5B B6B B10B 60.2(8) . . ?
B5B B6B B11B 108.0(11) . . ?
B10B B6B H6BB 124.1 . . ?
B10B B6B B11B 58.7(8) . . ?
B11B B6B H6BB 123.2 . . ?
C2B B7B B3B 58.9(8) . . ?
C2B B7B H7BB 123.6 . . ?
C2B B7B B8B 105.9(11) . . ?
C2B B7B B11B 60.2(8) . . ?
C2B B7B B12B 106.3(11) . . ?
B3B B7B H7BB 122.0 . . ?
B3B B7B B12B 108.4(11) . . ?
B8B B7B B3B 59.0(8) . . ?
B8B B7B H7BB 121.4 . . ?
B8B B7B B11B 109.8(12) . . ?
B8B B7B B12B 62.0(9) . . ?
B11B B7B B3B 108.8(11) . . ?
B11B B7B H7BB 120.6 . . ?
B11B B7B B12B 59.6(8) . . ?
B12B B7B H7BB 121.5 . . ?
B3B B8B B4B 62.4(9) . . ?
B3B B8B B7B 61.3(9) . . ?
B3B B8B H8BB 120.1 . . ?
B3B B8B B9B 106.7(13) . . ?
B3B B8B B12B 108.4(11) . . ?
B4B B8B H8BB 122.8 . . ?
B4B B8B B9B 56.1(10) . . ?
B4B B8B B12B 104.4(14) . . ?
B7B B8B B4B 109.0(12) . . ?
B7B B8B H8BB 121.1 . . ?
B7B B8B B9B 106.2(12) . . ?
B7B B8B B12B 59.8(9) . . ?
B9B B8B H8BB 124.5 . . ?
B12B B8B H8BB 123.2 . . ?
B12B B8B B9B 58.4(9) . . ?
B4B B9B B5B 60.2(9) . . ?
B4B B9B B8B 59.8(10) . . ?
B4B B9B H9BA 121.5 . . ?
B4B B9B B10B 108.7(12) . . ?
B4B B9B B12B 108.9(12) . . ?
B5B B9B B8B 108.5(11) . . ?
B5B B9B H9BA 120.6 . . ?
B8B B9B H9BA 122.0 . . ?
B10B B9B B5B 61.2(10) . . ?
B10B B9B B8B 108.0(11) . . ?
B10B B9B H9BA 121.3 . . ?
B10B B9B B12B 60.4(9) . . ?
B12B B9B B5B 110.1(11) . . ?
B12B B9B B8B 60.3(9) . . ?
B12B B9B H9BA 120.7 . . ?
B5B B10B B6B 59.5(8) . . ?
B5B B10B H10B 120.4 . . ?
B6B B10B H10B 121.4 . . ?
B9B B10B B5B 60.9(10) . . ?
B9B B10B B6B 108.1(11) . . ?
B9B B10B H10B 121.4 . . ?
B9B B10B B11B 108.5(12) . . ?
B9B B10B B12B 61.0(10) . . ?
B11B B10B B5B 109.9(10) . . ?
B11B B10B B6B 61.7(7) . . ?
B11B B10B H10B 121.0 . . ?
B12B B10B B5B 110.5(12) . . ?
B12B B10B B6B 109.1(10) . . ?
B12B B10B H10B 120.8 . . ?
B12B B10B B11B 59.4(8) . . ?
C2B B11B B6B 58.2(7) . . ?
C2B B11B B7B 58.6(7) . . ?
C2B B11B B10B 104.5(9) . . ?
C2B B11B H11B 124.5 . . ?
C2B B11B B12B 105.8(11) . . ?
B6B B11B H11B 122.2 . . ?
B7B B11B B6B 106.9(10) . . ?
B7B B11B B10B 107.5(12) . . ?
B7B B11B H11B 121.9 . . ?
B10B B11B B6B 59.6(8) . . ?
B10B B11B H11B 122.7 . . ?
B12B B11B B6B 107.9(11) . . ?
B12B B11B B7B 60.5(9) . . ?
B12B B11B B10B 60.0(9) . . ?
B12B B11B H11B 121.6 . . ?
B7B B12B B8B 58.2(9) . . ?
B7B B12B B9B 107.2(11) . . ?
B7B B12B H12E 122.7 . . ?
B8B B12B H12E 122.2 . . ?
B9B B12B B8B 61.3(10) . . ?
B9B B12B H12E 121.8 . . ?
B10B B12B B7B 107.5(10) . . ?
B10B B12B B8B 107.5(11) . . ?
B10B B12B B9B 58.7(10) . . ?
B10B B12B H12E 122.0 . . ?
B11B B12B B7B 59.8(8) . . ?
B11B B12B B8B 106.9(10) . . ?
B11B B12B B9B 107.6(11) . . ?
B11B B12B B10B 60.6(8) . . ?
B11B B12B H12E 121.8 . . ?
C2C C1C H1C 119.5 . . ?
C2C C1C B3C 61.8(7) . . ?
C2C C1C B4C 115.1(9) . . ?
C2C C1C B5C 113.4(10) . . ?
C2C C1C B6C 61.5(8) . . ?
B3C C1C H1C 117.1 . . ?
B4C C1C H1C 115.5 . . ?
B4C C1C B3C 64.3(7) . . ?
B5C C1C H1C 117.2 . . ?
B5C C1C B3C 116.2(9) . . ?
B5C C1C B4C 64.0(8) . . ?
B5C C1C B6C 63.5(9) . . ?
B6C C1C H1C 117.0 . . ?
B6C C1C B3C 114.9(10) . . ?
B6C C1C B4C 117.6(10) . . ?
C1C C2C B3C 61.4(7) . . ?
C1C C2C B6C 61.0(8) . . ?
C1C C2C B7C 109.2(9) . . ?
C1C C2C B11C 108.4(9) . . ?
C3C C2C C1C 115.8(9) . . ?
C3C C2C B3C 116.1(10) . . ?
C3C C2C B6C 115.7(9) . . ?
C3C C2C B7C 125.5(10) . . ?
C3C C2C B11C 125.1(10) . . ?
B6C C2C B3C 114.1(9) . . ?
B6C C2C B7C 112.1(9) . . ?
B6C C2C B11C 61.1(8) . . ?
B7C C2C B3C 62.2(8) . . ?
B11C C2C B3C 112.9(9) . . ?
B11C C2C B7C 61.5(7) . . ?
C4C C3C C2C 117.7(10) . . ?
C8C C3C C2C 124.5(11) . . ?
C8C C3C C4C 117.8(11) . . ?
C3C C4C H4C 119.9 . . ?
C3C C4C C5C 120.1(11) . . ?
C5C C4C H4C 119.9 . . ?
C4C C5C H5CA 120.6 . . ?
C4C C5C C6C 118.9(13) . . ?
C6C C5C H5CA 120.6 . . ?
C5C C6C H6C 120.4 . . ?
C7C C6C C5C 119.1(13) . . ?
C7C C6C H6C 120.4 . . ?
C6C C7C H7C 119.8 . . ?
C8C C7C C6C 120.4(14) . . ?
C8C C7C H7C 119.8 . . ?
C3C C8C H8CA 118.3 . . ?
C7C C8C C3C 123.5(13) . . ?
C7C C8C H8CA 118.3 . . ?
H9CA C9C H9CB 107.7 . . ?
C10C C9C H9CA 108.8 . . ?
C10C C9C H9CB 108.8 . . ?
C10C C9C B4C 113.8(10) . . ?
B4C C9C H9CA 108.8 . . ?
B4C C9C H9CB 108.8 . . ?
O1C C10C C9C 117.9(12) . . ?
O1C C10C C11C 119.1(11) . . ?
C9C C10C C11C 123.0(12) . . ?
C12C C11C C10C 119.5(11) . . ?
C16C C11C C10C 122.1(10) . . ?
C16C C11C C12C 118.4(10) . . ?
C11C C12C H12F 120.0 . . ?
C11C C12C C13C 120.0(11) . . ?
C13C C12C H12F 120.0 . . ?
C12C C13C H13C 118.8 . . ?
C14C C13C C12C 122.5(11) . . ?
C14C C13C H13C 118.8 . . ?
C13C C14C H14C 121.2 . . ?
C13C C14C C15C 117.6(13) . . ?
C15C C14C H14C 121.2 . . ?
C14C C15C H15C 119.7 . . ?
C14C C15C C16C 120.6(13) . . ?
C16C C15C H15C 119.7 . . ?
C11C C16C C15C 120.7(11) . . ?
C11C C16C H16C 119.7 . . ?
C15C C16C H16C 119.7 . . ?
C1C B3C C2C 56.8(7) . . ?
C1C B3C H3C 126.5 . . ?
C1C B3C B4C 57.5(7) . . ?
C1C B3C B7C 103.0(9) . . ?
C1C B3C B8C 103.5(9) . . ?
C2C B3C H3C 123.5 . . ?
C2C B3C B4C 105.4(10) . . ?
C2C B3C B7C 58.8(7) . . ?
C2C B3C B8C 106.9(9) . . ?
B4C B3C H3C 121.8 . . ?
B7C B3C H3C 121.9 . . ?
B7C B3C B4C 108.9(10) . . ?
B8C B3C H3C 121.9 . . ?
B8C B3C B4C 60.4(8) . . ?
B8C B3C B7C 61.6(8) . . ?
C1C B4C B3C 58.2(7) . . ?
C1C B4C B5C 57.4(8) . . ?
C1C B4C B8C 102.6(10) . . ?
C1C B4C B9C 101.2(11) . . ?
C9C B4C C1C 117.5(10) . . ?
C9C B4C B3C 116.7(10) . . ?
C9C B4C B5C 122.6(12) . . ?
C9C B4C B8C 127.8(12) . . ?
C9C B4C B9C 133.7(11) . . ?
B5C B4C B3C 106.0(11) . . ?
B5C B4C B8C 106.4(11) . . ?
B8C B4C B3C 58.5(7) . . ?
B9C B4C B3C 104.5(11) . . ?
B9C B4C B5C 58.8(8) . . ?
B9C B4C B8C 59.1(8) . . ?
C1C B5C B4C 58.6(8) . . ?
C1C B5C H5C 126.5 . . ?
C1C B5C B6C 58.7(8) . . ?
C1C B5C B9C 103.0(10) . . ?
C1C B5C B10C 102.0(11) . . ?
B4C B5C H5C 120.2 . . ?
B4C B5C B10C 109.5(11) . . ?
B6C B5C B4C 109.1(10) . . ?
B6C B5C H5C 121.9 . . ?
B6C B5C B10C 57.4(9) . . ?
B9C B5C B4C 60.0(8) . . ?
B9C B5C H5C 122.2 . . ?
B9C B5C B6C 107.7(12) . . ?
B9C B5C B10C 62.0(9) . . ?
B10C B5C H5C 122.9 . . ?
C1C B6C C2C 57.4(7) . . ?
C1C B6C B5C 57.7(8) . . ?
C1C B6C H6CA 125.0 . . ?
C1C B6C B10C 104.7(11) . . ?
C1C B6C B11C 104.5(10) . . ?
C2C B6C B5C 105.3(10) . . ?
C2C B6C H6CA 123.8 . . ?
C2C B6C B10C 105.0(11) . . ?
C2C B6C B11C 59.6(8) . . ?
B5C B6C H6CA 121.5 . . ?
B10C B6C B5C 61.9(9) . . ?
B10C B6C H6CA 122.9 . . ?
B10C B6C B11C 58.1(9) . . ?
B11C B6C B5C 108.0(11) . . ?
B11C B6C H6CA 122.6 . . ?
C2C B7C B3C 59.1(7) . . ?
C2C B7C H7CA 123.8 . . ?
C2C B7C B8C 105.1(10) . . ?
C2C B7C B11C 59.1(7) . . ?
C2C B7C B12C 106.4(10) . . ?
B3C B7C H7CA 122.4 . . ?
B3C B7C B8C 59.0(7) . . ?
B8C B7C H7CA 122.7 . . ?
B11C B7C B3C 108.4(10) . . ?
B11C B7C H7CA 120.1 . . ?
B11C B7C B8C 109.1(10) . . ?
B12C B7C B3C 106.6(11) . . ?
B12C B7C H7CA 122.0 . . ?
B12C B7C B8C 59.0(9) . . ?
B12C B7C B11C 62.1(9) . . ?
B3C B8C B4C 61.2(7) . . ?
B3C B8C B7C 59.4(7) . . ?
B3C B8C H8C 121.9 . . ?
B4C B8C B7C 107.8(9) . . ?
B4C B8C H8C 121.0 . . ?
B7C B8C H8C 123.2 . . ?
B9C B8C B3C 107.0(9) . . ?
B9C B8C B4C 59.6(8) . . ?
B9C B8C B7C 105.0(10) . . ?
B9C B8C H8C 123.2 . . ?
B12C B8C B3C 106.4(9) . . ?
B12C B8C B4C 107.4(10) . . ?
B12C B8C B7C 58.3(8) . . ?
B12C B8C H8C 122.9 . . ?
B12C B8C B9C 59.0(9) . . ?
B4C B9C H9CC 120.2 . . ?
B4C B9C B10C 109.2(10) . . ?
B5C B9C B4C 61.2(9) . . ?
B5C B9C B8C 110.1(10) . . ?
B5C B9C H9CC 120.5 . . ?
B5C B9C B10C 60.3(9) . . ?
B8C B9C B4C 61.4(8) . . ?
B8C B9C H9CC 120.9 . . ?
B8C B9C B10C 108.0(11) . . ?
B10C B9C H9CC 122.0 . . ?
B12C B9C B4C 109.8(10) . . ?
B12C B9C B5C 109.1(12) . . ?
B12C B9C B8C 60.2(8) . . ?
B12C B9C H9CC 121.3 . . ?
B12C B9C B10C 59.6(9) . . ?
B5C B10C B9C 57.7(8) . . ?
B5C B10C H10C 122.9 . . ?
B6C B10C B5C 60.7(8) . . ?
B6C B10C B9C 106.9(11) . . ?
B6C B10C H10C 120.5 . . ?
B6C B10C B12C 110.0(11) . . ?
B9C B10C H10C 123.9 . . ?
B11C B10C B5C 109.7(11) . . ?
B11C B10C B6C 61.5(9) . . ?
B11C B10C B9C 108.5(11) . . ?
B11C B10C H10C 119.1 . . ?
B11C B10C B12C 62.9(9) . . ?
B12C B10C B5C 105.2(11) . . ?
B12C B10C B9C 57.4(9) . . ?
B12C B10C H10C 122.0 . . ?
C2C B11C B6C 59.3(8) . . ?
C2C B11C B7C 59.4(7) . . ?
C2C B11C H11C 124.2 . . ?
C2C B11C B12C 103.8(10) . . ?
B6C B11C B7C 109.0(11) . . ?
B6C B11C H11C 121.1 . . ?
B6C B11C B12C 107.7(12) . . ?
B7C B11C H11C 121.1 . . ?
B7C B11C B12C 58.5(8) . . ?
B10C B11C C2C 106.5(11) . . ?
B10C B11C B6C 60.4(9) . . ?
B10C B11C B7C 109.3(12) . . ?
B10C B11C H11C 120.9 . . ?
B10C B11C B12C 61.1(9) . . ?
B12C B11C H11C 123.4 . . ?
B7C B12C B8C 62.7(9) . . ?
B7C B12C B10C 105.8(10) . . ?
B7C B12C B11C 59.3(8) . . ?
B7C B12C H12G 121.5 . . ?
B8C B12C B10C 111.2(11) . . ?
B8C B12C B11C 109.8(9) . . ?
B8C B12C H12G 118.7 . . ?
B9C B12C B7C 109.9(11) . . ?
B9C B12C B8C 60.9(9) . . ?
B9C B12C B10C 62.9(9) . . ?
B9C B12C B11C 107.4(10) . . ?
B9C B12C H12G 120.2 . . ?
B10C B12C B11C 56.0(8) . . ?
B10C B12C H12G 122.2 . . ?
B11C B12C H12G 123.5 . . ?

loop_
_geom_bond_atom_site_label_1
_geom_bond_atom_site_label_2
_geom_bond_distance
_geom_bond_site_symmetry_2
_geom_bond_publ_flag
O1 C10 1.220(13) . ?
C1 H1 1.1000 . ?
C1 C2 1.673(16) . ?
C1 B3 1.694(18) . ?
C1 B4 1.725(18) . ?
C1 B5 1.728(16) . ?
C1 B6 1.711(18) . ?
C2 C3 1.511(15) . ?
C2 B3 1.745(19) . ?
C2 B6 1.732(17) . ?
C2 B7 1.751(16) . ?
C2 B11 1.735(17) . ?
C3 C4 1.389(15) . ?
C3 C8 1.370(16) . ?
C4 H4 0.9300 . ?
C4 C5 1.473(16) . ?
C5 H5 0.9300 . ?
C5 C6 1.385(19) . ?
C6 H6 0.9300 . ?
C6 C7 1.367(18) . ?
C7 H7B 0.9300 . ?
C7 C8 1.386(16) . ?
C8 H8 0.9300 . ?
C9 H9B 0.9700 . ?
C9 H9C 0.9700 . ?
C9 C10 1.516(16) . ?
C9 B4 1.621(18) . ?
C10 C11 1.492(15) . ?
C11 C12 1.386(14) . ?
C11 C16 1.413(15) . ?
C12 H12 0.9300 . ?
C12 C13 1.385(15) . ?
C13 H13 0.9300 . ?
C13 C14 1.364(18) . ?
C14 H14 0.9300 . ?
C14 C15 1.398(18) . ?
C15 H15 0.9300 . ?
C15 C16 1.380(15) . ?
C16 H16 0.9300 . ?
B3 H3 1.1000 . ?
B3 B4 1.760(19) . ?
B3 B7 1.80(2) . ?
B3 B8 1.801(17) . ?
B4 B5 1.777(19) . ?
B4 B8 1.837(19) . ?
B4 B9 1.774(18) . ?
B5 H5B 1.1000 . ?
B5 B6 1.768(19) . ?
B5 B9 1.761(18) . ?
B5 B10 1.74(2) . ?
B6 H6B 1.1000 . ?
B6 B10 1.802(18) . ?
B6 B11 1.796(19) . ?
B7 H7 1.1000 . ?
B7 B8 1.76(2) . ?
B7 B11 1.820(19) . ?
B7 B12 1.805(18) . ?
B8 H8B 1.1000 . ?
B8 B9 1.743(19) . ?
B8 B12 1.78(2) . ?
B9 H9 1.1000 . ?
B9 B10 1.80(2) . ?
B9 B12 1.78(2) . ?
B10 H10 1.1000 . ?
B10 B11 1.826(18) . ?
B10 B12 1.780(19) . ?
B11 H11 1.1000 . ?
B11 B12 1.789(18) . ?
B12 H12C 1.1000 . ?
O1A C10A 1.214(12) . ?
C1A H1A 1.1000 . ?
C1A C2A 1.659(14) . ?
C1A B3A 1.745(16) . ?
C1A B4A 1.682(15) . ?
C1A B5A 1.706(16) . ?
C1A B6A 1.725(17) . ?
C2A C3A 1.537(14) . ?
C2A B3A 1.735(17) . ?
C2A B6A 1.744(16) . ?
C2A B7A 1.739(15) . ?
C2A B11A 1.740(16) . ?
C3A C4A 1.368(15) . ?
C3A C8A 1.368(15) . ?
C4A H4A 0.9300 . ?
C4A C5A 1.379(16) . ?
C5A H5AA 0.9300 . ?
C5A C6A 1.416(17) . ?
C6A H6AA 0.9300 . ?
C6A C7A 1.337(17) . ?
C7A H7AA 0.9300 . ?
C7A C8A 1.372(16) . ?
C8A H8AA 0.9300 . ?
C9A H9AA 0.9700 . ?
C9A H9AB 0.9700 . ?
C9A C10A 1.466(15) . ?
C9A B4A 1.613(16) . ?
C10A C11A 1.493(14) . ?
C11A C12A 1.420(15) . ?
C11A C16A 1.399(14) . ?
C12A H12A 0.9300 . ?
C12A C13A 1.399(16) . ?
C13A H13A 0.9300 . ?
C13A C14A 1.401(18) . ?
C14A H14A 0.9300 . ?
C14A C15A 1.330(17) . ?
C15A H15A 0.9300 . ?
C15A C16A 1.359(15) . ?
C16A H16A 0.9300 . ?
B3A H3A 1.1000 . ?
B3A B4A 1.787(18) . ?
B3A B7A 1.75(2) . ?
B3A B8A 1.780(18) . ?
B4A B5A 1.797(17) . ?
B4A B8A 1.799(18) . ?
B4A B9A 1.819(19) . ?
B5A H5A 1.1000 . ?
B5A B6A 1.777(16) . ?
B5A B9A 1.794(17) . ?
B5A B10A 1.795(17) . ?
B6A H6A 1.1000 . ?
B6A B10A 1.785(17) . ?
B6A B11A 1.750(17) . ?
B7A H7A 1.1000 . ?
B7A B8A 1.754(19) . ?
B7A B11A 1.85(2) . ?
B7A B12A 1.78(2) . ?
B8A H8A 1.1000 . ?
B8A B9A 1.787(19) . ?
B8A B12A 1.73(2) . ?
B9A H9A 1.1000 . ?
B9A B10A 1.775(18) . ?
B9A B12A 1.75(2) . ?
B10A H10A 1.1000 . ?
B10A B11A 1.775(18) . ?
B10A B12A 1.80(2) . ?
B11A H11A 1.1000 . ?
B11A B12A 1.801(18) . ?
B12A H12B 1.1000 . ?
O1B C10B 1.196(16) . ?
C1B H1B 1.1000 . ?
C1B C2B 1.633(15) . ?
C1B B3B 1.68(2) . ?
C1B B4B 1.72(2) . ?
C1B B5B 1.730(18) . ?
C1B B6B 1.69(2) . ?
C2B C3B 1.489(15) . ?
C2B B3B 1.713(19) . ?
C2B B6B 1.742(18) . ?
C2B B7B 1.716(18) . ?
C2B B11B 1.745(16) . ?
C3B C4B 1.392(14) . ?
C3B C8B 1.404(14) . ?
C4B H4B 0.9300 . ?
C4B C5B 1.360(15) . ?
C5B H5BA 0.9300 . ?
C5B C6B 1.366(17) . ?
C6B H6BA 0.9300 . ?
C6B C7B 1.407(17) . ?
C7B H7BA 0.9300 . ?
C7B C8B 1.422(14) . ?
C8B H8BA 0.9300 . ?
C9B H9BB 0.9700 . ?
C9B H9BC 0.9700 . ?
C9B C10B 1.62(2) . ?
C9B B4B 1.65(2) . ?
C10B C11B 1.499(19) . ?
C11B C12B 1.37(2) . ?
C11B C16B 1.33(2) . ?
C12B H12D 0.9300 . ?
C12B C13B 1.393(17) . ?
C13B H13B 0.9300 . ?
C13B C14B 1.35(2) . ?
C14B H14B 0.9300 . ?
C14B C15B 1.38(2) . ?
C15B H15B 0.9300 . ?
C15B C16B 1.40(2) . ?
C16B H16B 0.9300 . ?
B3B H3B 1.1000 . ?
B3B B4B 1.81(2) . ?
B3B B7B 1.77(2) . ?
B3B B8B 1.73(2) . ?
B4B B5B 1.75(3) . ?
B4B B8B 1.76(3) . ?
B4B B9B 1.69(2) . ?
B5B H5BB 1.1000 . ?
B5B B6B 1.78(2) . ?
B5B B9B 1.79(2) . ?
B5B B10B 1.80(2) . ?
B6B H6BB 1.1000 . ?
B6B B10B 1.796(19) . ?
B6B B11B 1.832(19) . ?
B7B H7BB 1.1000 . ?
B7B B8B 1.74(2) . ?
B7B B11B 1.76(2) . ?
B7B B12B 1.77(2) . ?
B8B H8BB 1.1000 . ?
B8B B9B 1.83(3) . ?
B8B B12B 1.81(2) . ?
B9B H9BA 1.1000 . ?
B9B B10B 1.74(3) . ?
B9B B12B 1.78(2) . ?
B10B H10B 1.1000 . ?
B10B B11B 1.778(19) . ?
B10B B12B 1.77(2) . ?
B11B H11B 1.1000 . ?
B11B B12B 1.76(2) . ?
B12B H12E 1.1000 . ?
O1C C10C 1.248(14) . ?
C1C H1C 1.1000 . ?
C1C C2C 1.646(16) . ?
C1C B3C 1.727(17) . ?
C1C B4C 1.714(19) . ?
C1C B5C 1.691(18) . ?
C1C B6C 1.710(19) . ?
C2C C3C 1.522(15) . ?
C2C B3C 1.735(16) . ?
C2C B6C 1.718(19) . ?
C2C B7C 1.729(16) . ?
C2C B11C 1.724(17) . ?
C3C C4C 1.378(16) . ?
C3C C8C 1.375(15) . ?
C4C H4C 0.9300 . ?
C4C C5C 1.392(16) . ?
C5C H5CA 0.9300 . ?
C5C C6C 1.424(19) . ?
C6C H6C 0.9300 . ?
C6C C7C 1.351(19) . ?
C7C H7C 0.9300 . ?
C7C C8C 1.327(16) . ?
C8C H8CA 0.9300 . ?
C9C H9CA 0.9700 . ?
C9C H9CB 0.9700 . ?
C9C C10C 1.482(16) . ?
C9C B4C 1.59(2) . ?
C10C C11C 1.509(15) . ?
C11C C12C 1.380(15) . ?
C11C C16C 1.377(17) . ?
C12C H12F 0.9300 . ?
C12C C13C 1.386(16) . ?
C13C H13C 0.9300 . ?
C13C C14C 1.354(18) . ?
C14C H14C 0.9300 . ?
C14C C15C 1.389(18) . ?
C15C H15C 0.9300 . ?
C15C C16C 1.394(16) . ?
C16C H16C 0.9300 . ?
B3C H3C 1.1000 . ?
B3C B4C 1.830(19) . ?
B3C B7C 1.79(2) . ?
B3C B8C 1.781(16) . ?
B4C B5C 1.80(2) . ?
B4C B8C 1.82(2) . ?
B4C B9C 1.78(2) . ?
B5C H5C 1.1000 . ?
B5C B6C 1.79(2) . ?
B5C B9C 1.76(2) . ?
B5C B10C 1.81(2) . ?
B6C H6CA 1.1000 . ?
B6C B10C 1.73(2) . ?
B6C B11C 1.75(2) . ?
B7C H7CA 1.1000 . ?
B7C B8C 1.83(2) . ?
B7C B11C 1.765(19) . ?
B7C B12C 1.749(19) . ?
B8C H8C 1.1000 . ?
B8C B9C 1.775(19) . ?
B8C B12C 1.76(2) . ?
B9C H9CC 1.1000 . ?
B9C B10C 1.84(2) . ?
B9C B12C 1.74(2) . ?
B10C H10C 1.1000 . ?
B10C B11C 1.69(2) . ?
B10C B12C 1.78(2) . ?
B11C H11C 1.1000 . ?
B11C B12C 1.81(2) . ?
B12C H12G 1.1000 . ?

loop_
_geom_torsion_atom_site_label_1
_geom_torsion_atom_site_label_2
_geom_torsion_atom_site_label_3
_geom_torsion_atom_site_label_4
_geom_torsion
_geom_torsion_site_symmetry_1
_geom_torsion_site_symmetry_2
_geom_torsion_site_symmetry_3
_geom_torsion_site_symmetry_4
_geom_torsion_publ_flag
O1 C10 C11 C12 159.6(11) . . . . ?
O1 C10 C11 C16 -24.8(17) . . . . ?
C1 C2 C3 C4 -86.5(14) . . . . ?
C1 C2 C3 C8 92.6(14) . . . . ?
C1 C2 B3 B4 35.7(8) . . . . ?
C1 C2 B3 B7 138.6(9) . . . . ?
C1 C2 B3 B8 100.6(9) . . . . ?
C1 C2 B6 B5 -37.2(8) . . . . ?
C1 C2 B6 B10 -98.2(10) . . . . ?
C1 C2 B6 B11 -138.3(9) . . . . ?
C1 C2 B7 B3 -37.1(8) . . . . ?
C1 C2 B7 B8 2.4(12) . . . . ?
C1 C2 B7 B11 103.5(9) . . . . ?
C1 C2 B7 B12 64.8(11) . . . . ?
C1 C2 B11 B6 38.0(9) . . . . ?
C1 C2 B11 B7 -101.8(10) . . . . ?
C1 C2 B11 B10 -1.2(11) . . . . ?
C1 C2 B11 B12 -62.5(10) . . . . ?
C1 B3 B4 C9 -107.7(11) . . . . ?
C1 B3 B4 B5 35.1(8) . . . . ?
C1 B3 B4 B8 133.1(10) . . . . ?
C1 B3 B4 B9 97.5(10) . . . . ?
C1 B3 B7 C2 35.8(8) . . . . ?
C1 B3 B7 B8 -100.0(10) . . . . ?
C1 B3 B7 B11 1.5(12) . . . . ?
C1 B3 B7 B12 -60.7(11) . . . . ?
C1 B3 B8 B4 -41.3(9) . . . . ?
C1 B3 B8 B7 99.0(10) . . . . ?
C1 B3 B8 B9 -5.0(13) . . . . ?
C1 B3 B8 B12 58.9(12) . . . . ?
C1 B4 B5 B6 31.6(9) . . . . ?
C1 B4 B5 B9 134.2(10) . . . . ?
C1 B4 B5 B10 97.9(10) . . . . ?
C1 B4 B8 B3 39.7(9) . . . . ?
C1 B4 B8 B7 3.9(12) . . . . ?
C1 B4 B8 B9 -98.9(10) . . . . ?
C1 B4 B8 B12 -60.9(11) . . . . ?
C1 B4 B9 B5 -39.5(9) . . . . ?
C1 B4 B9 B8 97.2(10) . . . . ?
C1 B4 B9 B10 -5.2(12) . . . . ?
C1 B4 B9 B12 58.4(12) . . . . ?
C1 B5 B6 C2 36.6(8) . . . . ?
C1 B5 B6 B10 136.2(9) . . . . ?
C1 B5 B6 B11 98.3(10) . . . . ?
C1 B5 B9 B4 39.5(9) . . . . ?
C1 B5 B9 B8 -1.0(14) . . . . ?
C1 B5 B9 B10 -101.7(10) . . . . ?
C1 B5 B9 B12 -65.2(11) . . . . ?
C1 B5 B10 B6 -38.2(8) . . . . ?
C1 B5 B10 B9 98.3(10) . . . . ?
C1 B5 B10 B11 -1.1(11) . . . . ?
C1 B5 B10 B12 61.5(11) . . . . ?
C1 B6 B10 B5 38.2(8) . . . . ?
C1 B6 B10 B9 0.0(12) . . . . ?
C1 B6 B10 B11 -99.7(10) . . . . ?
C1 B6 B10 B12 -62.7(11) . . . . ?
C1 B6 B11 C2 -35.9(8) . . . . ?
C1 B6 B11 B7 -0.7(12) . . . . ?
C1 B6 B11 B10 99.1(10) . . . . ?
C1 B6 B11 B12 62.4(11) . . . . ?
C2 C1 B3 B4 -139.9(9) . . . . ?
C2 C1 B3 B7 -36.3(8) . . . . ?
C2 C1 B3 B8 -97.5(10) . . . . ?
C2 C1 B4 C9 141.1(10) . . . . ?
C2 C1 B4 B3 38.1(9) . . . . ?
C2 C1 B4 B5 -101.9(10) . . . . ?
C2 C1 B4 B8 -2.5(12) . . . . ?
C2 C1 B4 B9 -62.2(11) . . . . ?
C2 C1 B5 B4 105.2(10) . . . . ?
C2 C1 B5 B6 -39.3(9) . . . . ?
C2 C1 B5 B9 65.1(11) . . . . ?
C2 C1 B5 B10 0.4(12) . . . . ?
C2 C1 B6 B5 137.5(9) . . . . ?
C2 C1 B6 B10 99.8(9) . . . . ?
C2 C1 B6 B11 36.3(8) . . . . ?
C2 C3 C4 C5 -179.1(11) . . . . ?
C2 C3 C8 C7 178.4(13) . . . . ?
C2 B3 B4 C1 -35.0(8) . . . . ?
C2 B3 B4 C9 -142.7(10) . . . . ?
C2 B3 B4 B5 0.2(12) . . . . ?
C2 B3 B4 B8 98.1(10) . . . . ?
C2 B3 B4 B9 62.5(11) . . . . ?
C2 B3 B7 B8 -135.8(10) . . . . ?
C2 B3 B7 B11 -34.3(8) . . . . ?
C2 B3 B7 B12 -96.5(10) . . . . ?
C2 B3 B8 B4 -102.0(10) . . . . ?
C2 B3 B8 B7 38.3(9) . . . . ?
C2 B3 B8 B9 -65.7(12) . . . . ?
C2 B3 B8 B12 -1.9(12) . . . . ?
C2 B6 B10 B5 98.9(10) . . . . ?
C2 B6 B10 B9 60.6(11) . . . . ?
C2 B6 B10 B11 -39.1(9) . . . . ?
C2 B6 B10 B12 -2.1(12) . . . . ?
C2 B6 B11 B7 35.3(8) . . . . ?
C2 B6 B11 B10 135.0(10) . . . . ?
C2 B6 B11 B12 98.3(10) . . . . ?
C2 B7 B8 B3 -38.5(9) . . . . ?
C2 B7 B8 B4 -3.9(12) . . . . ?
C2 B7 B8 B9 59.2(11) . . . . ?
C2 B7 B8 B12 97.2(10) . . . . ?
C2 B7 B11 B6 -35.2(8) . . . . ?
C2 B7 B11 B10 -97.8(9) . . . . ?
C2 B7 B11 B12 -135.2(10) . . . . ?
C2 B7 B12 B8 -101.1(10) . . . . ?
C2 B7 B12 B9 -65.1(12) . . . . ?
C2 B7 B12 B10 -1.1(13) . . . . ?
C2 B7 B12 B11 38.1(9) . . . . ?
C2 B11 B12 B7 -38.8(8) . . . . ?
C2 B11 B12 B8 -2.9(12) . . . . ?
C2 B11 B12 B9 59.1(11) . . . . ?
C2 B11 B12 B10 98.4(9) . . . . ?
C3 C2 B3 C1 110.9(11) . . . . ?
C3 C2 B3 B4 146.6(10) . . . . ?
C3 C2 B3 B7 -110.5(11) . . . . ?
C3 C2 B3 B8 -148.5(10) . . . . ?
C3 C2 B6 C1 -110.0(11) . . . . ?
C3 C2 B6 B5 -147.2(10) . . . . ?
C3 C2 B6 B10 151.8(10) . . . . ?
C3 C2 B6 B11 111.7(12) . . . . ?
C3 C2 B7 B3 107.3(11) . . . . ?
C3 C2 B7 B8 146.7(10) . . . . ?
C3 C2 B7 B11 -112.2(11) . . . . ?
C3 C2 B7 B12 -150.8(10) . . . . ?
C3 C2 B11 B6 -110.4(11) . . . . ?
C3 C2 B11 B7 109.7(11) . . . . ?
C3 C2 B11 B10 -149.6(10) . . . . ?
C3 C2 B11 B12 149.0(10) . . . . ?
C3 C4 C5 C6 0(2) . . . . ?
C4 C3 C8 C7 -3(2) . . . . ?
C4 C5 C6 C7 0(2) . . . . ?
C5 C6 C7 C8 0(2) . . . . ?
C6 C7 C8 C3 2(2) . . . . ?
C8 C3 C4 C5 1.9(19) . . . . ?
C9 C10 C11 C12 -17.7(16) . . . . ?
C9 C10 C11 C16 157.9(11) . . . . ?
C9 B4 B5 C1 102.7(13) . . . . ?
C9 B4 B5 B6 134.3(12) . . . . ?
C9 B4 B5 B9 -123.1(14) . . . . ?
C9 B4 B5 B10 -159.4(11) . . . . ?
C9 B4 B8 B3 -99.4(14) . . . . ?
C9 B4 B8 B7 -135.2(12) . . . . ?
C9 B4 B8 B9 122.0(14) . . . . ?
C9 B4 B8 B12 160.1(11) . . . . ?
C9 B4 B9 B5 111.8(15) . . . . ?
C9 B4 B9 B8 -111.5(15) . . . . ?
C9 B4 B9 B10 146.1(13) . . . . ?
C9 B4 B9 B12 -150.3(13) . . . . ?
C10 C9 B4 C1 102.8(13) . . . . ?
C10 C9 B4 B3 167.9(10) . . . . ?
C10 C9 B4 B5 33.1(17) . . . . ?
C10 C9 B4 B8 -122.7(12) . . . . ?
C10 C9 B4 B9 -45.8(18) . . . . ?
C10 C11 C12 C13 -179.0(11) . . . . ?
C10 C11 C16 C15 179.6(11) . . . . ?
C11 C12 C13 C14 -2.1(19) . . . . ?
C12 C11 C16 C15 -4.6(17) . . . . ?
C12 C13 C14 C15 -2(2) . . . . ?
C13 C14 C15 C16 3.0(19) . . . . ?
C14 C15 C16 C11 0.4(18) . . . . ?
C16 C11 C12 C13 5.5(17) . . . . ?
B3 C1 C2 C3 -105.8(11) . . . . ?
B3 C1 C2 B6 144.4(9) . . . . ?
B3 C1 C2 B7 38.1(8) . . . . ?
B3 C1 C2 B11 105.5(9) . . . . ?
B3 C1 B4 C9 103.0(12) . . . . ?
B3 C1 B4 B5 -140.0(10) . . . . ?
B3 C1 B4 B8 -40.6(9) . . . . ?
B3 C1 B4 B9 -100.3(10) . . . . ?
B3 C1 B5 B4 37.7(9) . . . . ?
B3 C1 B5 B6 -106.8(10) . . . . ?
B3 C1 B5 B9 -2.4(13) . . . . ?
B3 C1 B5 B10 -67.1(12) . . . . ?
B3 C1 B6 C2 -34.5(9) . . . . ?
B3 C1 B6 B5 103.0(10) . . . . ?
B3 C1 B6 B10 65.3(11) . . . . ?
B3 C1 B6 B11 1.8(12) . . . . ?
B3 C2 C3 C4 -155.3(11) . . . . ?
B3 C2 C3 C8 23.7(16) . . . . ?
B3 C2 B6 C1 32.4(9) . . . . ?
B3 C2 B6 B5 -4.8(12) . . . . ?
B3 C2 B6 B10 -65.8(11) . . . . ?
B3 C2 B6 B11 -105.9(10) . . . . ?
B3 C2 B7 B8 39.4(9) . . . . ?
B3 C2 B7 B11 140.5(10) . . . . ?
B3 C2 B7 B12 101.9(11) . . . . ?
B3 C2 B11 B6 102.3(10) . . . . ?
B3 C2 B11 B7 -37.5(9) . . . . ?
B3 C2 B11 B10 63.2(11) . . . . ?
B3 C2 B11 B12 1.8(12) . . . . ?
B3 B4 B5 C1 -34.7(8) . . . . ?
B3 B4 B5 B6 -3.1(12) . . . . ?
B3 B4 B5 B9 99.5(10) . . . . ?
B3 B4 B5 B10 63.1(11) . . . . ?
B3 B4 B8 B7 -35.8(9) . . . . ?
B3 B4 B8 B9 -138.6(11) . . . . ?
B3 B4 B8 B12 -100.6(10) . . . . ?
B3 B4 B9 B5 -100.1(11) . . . . ?
B3 B4 B9 B8 36.7(10) . . . . ?
B3 B4 B9 B10 -65.7(12) . . . . ?
B3 B4 B9 B12 -2.1(14) . . . . ?
B3 B7 B8 B4 34.6(9) . . . . ?
B3 B7 B8 B9 97.7(10) . . . . ?
B3 B7 B8 B12 135.7(10) . . . . ?
B3 B7 B11 C2 34.7(8) . . . . ?
B3 B7 B11 B6 -0.5(12) . . . . ?
B3 B7 B11 B10 -63.1(11) . . . . ?
B3 B7 B11 B12 -100.5(10) . . . . ?
B3 B7 B12 B8 -39.8(9) . . . . ?
B3 B7 B12 B9 -3.7(13) . . . . ?
B3 B7 B12 B10 60.3(12) . . . . ?
B3 B7 B12 B11 99.5(10) . . . . ?
B3 B8 B9 B4 -35.6(9) . . . . ?
B3 B8 B9 B5 3.7(14) . . . . ?
B3 B8 B9 B10 66.1(12) . . . . ?
B3 B8 B9 B12 102.2(11) . . . . ?
B3 B8 B12 B7 39.8(8) . . . . ?
B3 B8 B12 B9 -98.5(10) . . . . ?
B3 B8 B12 B10 -62.2(11) . . . . ?
B3 B8 B12 B11 3.0(12) . . . . ?
B4 C1 C2 C3 -143.8(10) . . . . ?
B4 C1 C2 B3 -37.9(9) . . . . ?
B4 C1 C2 B6 106.5(10) . . . . ?
B4 C1 C2 B7 0.2(12) . . . . ?
B4 C1 C2 B11 67.5(11) . . . . ?
B4 C1 B3 C2 139.9(9) . . . . ?
B4 C1 B3 B7 103.6(10) . . . . ?
B4 C1 B3 B8 42.4(9) . . . . ?
B4 C1 B5 B6 -144.5(10) . . . . ?
B4 C1 B5 B9 -40.1(9) . . . . ?
B4 C1 B5 B10 -104.8(10) . . . . ?
B4 C1 B6 C2 -103.3(10) . . . . ?
B4 C1 B6 B5 34.2(9) . . . . ?
B4 C1 B6 B10 -3.5(13) . . . . ?
B4 C1 B6 B11 -67.1(11) . . . . ?
B4 C9 C10 O1 -78.0(15) . . . . ?
B4 C9 C10 C11 99.4(13) . . . . ?
B4 B3 B7 C2 99.0(11) . . . . ?
B4 B3 B7 B8 -36.8(10) . . . . ?
B4 B3 B7 B11 64.7(12) . . . . ?
B4 B3 B7 B12 2.5(13) . . . . ?
B4 B3 B8 B7 140.3(11) . . . . ?
B4 B3 B8 B9 36.3(10) . . . . ?
B4 B3 B8 B12 100.1(10) . . . . ?
B4 B5 B6 C1 -31.7(9) . . . . ?
B4 B5 B6 C2 4.8(12) . . . . ?
B4 B5 B6 B10 104.4(10) . . . . ?
B4 B5 B6 B11 66.5(11) . . . . ?
B4 B5 B9 B8 -40.5(10) . . . . ?
B4 B5 B9 B10 -141.2(10) . . . . ?
B4 B5 B9 B12 -104.7(10) . . . . ?
B4 B5 B10 B6 -100.9(10) . . . . ?
B4 B5 B10 B9 35.7(9) . . . . ?
B4 B5 B10 B11 -63.8(11) . . . . ?
B4 B5 B10 B12 -1.2(12) . . . . ?
B4 B8 B9 B5 39.3(10) . . . . ?
B4 B8 B9 B10 101.7(10) . . . . ?
B4 B8 B9 B12 137.8(10) . . . . ?
B4 B8 B12 B7 101.0(10) . . . . ?
B4 B8 B12 B9 -37.4(9) . . . . ?
B4 B8 B12 B10 -1.0(12) . . . . ?
B4 B8 B12 B11 64.1(11) . . . . ?
B4 B9 B10 B5 -35.1(9) . . . . ?
B4 B9 B10 B6 3.3(13) . . . . ?
B4 B9 B10 B11 65.5(11) . . . . ?
B4 B9 B10 B12 103.6(10) . . . . ?
B4 B9 B12 B7 3.6(13) . . . . ?
B4 B9 B12 B8 39.8(10) . . . . ?
B4 B9 B12 B10 -100.0(10) . . . . ?
B4 B9 B12 B11 -60.4(13) . . . . ?
B5 C1 C2 C3 149.2(10) . . . . ?
B5 C1 C2 B3 -105.0(10) . . . . ?
B5 C1 C2 B6 39.4(8) . . . . ?
B5 C1 C2 B7 -66.9(11) . . . . ?
B5 C1 C2 B11 0.5(12) . . . . ?
B5 C1 B3 C2 102.2(10) . . . . ?
B5 C1 B3 B4 -37.7(9) . . . . ?
B5 C1 B3 B7 65.9(12) . . . . ?
B5 C1 B3 B8 4.6(13) . . . . ?
B5 C1 B4 C9 -117.0(12) . . . . ?
B5 C1 B4 B3 140.0(10) . . . . ?
B5 C1 B4 B8 99.4(10) . . . . ?
B5 C1 B4 B9 39.7(9) . . . . ?
B5 C1 B6 C2 -137.5(9) . . . . ?
B5 C1 B6 B10 -37.7(8) . . . . ?
B5 C1 B6 B11 -101.3(10) . . . . ?
B5 B4 B8 B3 100.9(11) . . . . ?
B5 B4 B8 B7 65.1(11) . . . . ?
B5 B4 B8 B9 -37.7(9) . . . . ?
B5 B4 B8 B12 0.3(12) . . . . ?
B5 B4 B9 B8 136.7(11) . . . . ?
B5 B4 B9 B10 34.3(9) . . . . ?
B5 B4 B9 B12 97.9(11) . . . . ?
B5 B6 B10 B9 -38.2(9) . . . . ?
B5 B6 B10 B11 -137.9(10) . . . . ?
B5 B6 B10 B12 -101.0(10) . . . . ?
B5 B6 B11 C2 -98.3(10) . . . . ?
B5 B6 B11 B7 -63.0(11) . . . . ?
B5 B6 B11 B10 36.7(9) . . . . ?
B5 B6 B11 B12 0.0(12) . . . . ?
B5 B9 B10 B6 38.3(9) . . . . ?
B5 B9 B10 B11 100.6(10) . . . . ?
B5 B9 B10 B12 138.6(9) . . . . ?
B5 B9 B12 B7 67.6(12) . . . . ?
B5 B9 B12 B8 103.7(10) . . . . ?
B5 B9 B12 B10 -36.0(8) . . . . ?
B5 B9 B12 B11 3.6(12) . . . . ?
B5 B10 B11 C2 1.4(11) . . . . ?
B5 B10 B11 B6 -37.3(8) . . . . ?
B5 B10 B11 B7 62.9(10) . . . . ?
B5 B10 B11 B12 100.8(10) . . . . ?
B5 B10 B12 B7 -61.0(12) . . . . ?
B5 B10 B12 B8 1.3(12) . . . . ?
B5 B10 B12 B9 36.8(8) . . . . ?
B5 B10 B12 B11 -99.9(10) . . . . ?
B6 C1 C2 C3 109.8(11) . . . . ?
B6 C1 C2 B3 -144.4(9) . . . . ?
B6 C1 C2 B7 -106.3(9) . . . . ?
B6 C1 C2 B11 -38.9(9) . . . . ?
B6 C1 B3 C2 34.2(9) . . . . ?
B6 C1 B3 B4 -105.7(10) . . . . ?
B6 C1 B3 B7 -2.1(12) . . . . ?
B6 C1 B3 B8 -63.3(12) . . . . ?
B6 C1 B4 C9 -151.2(11) . . . . ?
B6 C1 B4 B3 105.8(11) . . . . ?
B6 C1 B4 B5 -34.2(9) . . . . ?
B6 C1 B4 B8 65.2(12) . . . . ?
B6 C1 B4 B9 5.5(13) . . . . ?
B6 C1 B5 B4 144.5(10) . . . . ?
B6 C1 B5 B9 104.4(11) . . . . ?
B6 C1 B5 B10 39.7(9) . . . . ?
B6 C2 C3 C4 -15.3(16) . . . . ?
B6 C2 C3 C8 163.8(12) . . . . ?
B6 C2 B3 C1 -32.8(9) . . . . ?
B6 C2 B3 B4 3.0(12) . . . . ?
B6 C2 B3 B7 105.8(10) . . . . ?
B6 C2 B3 B8 67.9(11) . . . . ?
B6 C2 B7 B3 -102.1(11) . . . . ?
B6 C2 B7 B8 -62.7(12) . . . . ?
B6 C2 B7 B11 38.4(10) . . . . ?
B6 C2 B7 B12 -0.2(13) . . . . ?
B6 C2 B11 B7 -139.9(10) . . . . ?
B6 C2 B11 B10 -39.2(8) . . . . ?
B6 C2 B11 B12 -100.5(10) . . . . ?
B6 B5 B9 B4 101.1(10) . . . . ?
B6 B5 B9 B8 60.6(13) . . . . ?
B6 B5 B9 B10 -40.1(9) . . . . ?
B6 B5 B9 B12 -3.6(12) . . . . ?
B6 B5 B10 B9 136.6(10) . . . . ?
B6 B5 B10 B11 37.1(8) . . . . ?
B6 B5 B10 B12 99.8(10) . . . . ?
B6 B10 B11 C2 38.7(8) . . . . ?
B6 B10 B11 B7 100.2(9) . . . . ?
B6 B10 B11 B12 138.1(10) . . . . ?
B6 B10 B12 B7 2.0(13) . . . . ?
B6 B10 B12 B8 64.3(12) . . . . ?
B6 B10 B12 B9 99.7(10) . . . . ?
B6 B10 B12 B11 -36.9(9) . . . . ?
B6 B11 B12 B7 -100.2(10) . . . . ?
B6 B11 B12 B8 -64.3(12) . . . . ?
B6 B11 B12 B9 -2.2(12) . . . . ?
B6 B11 B12 B10 37.0(9) . . . . ?
B7 C2 C3 C4 133.2(12) . . . . ?
B7 C2 C3 C8 -47.8(16) . . . . ?
B7 C2 B3 C1 -138.6(9) . . . . ?
B7 C2 B3 B4 -102.9(10) . . . . ?
B7 C2 B3 B8 -38.0(8) . . . . ?
B7 C2 B6 C1 99.7(10) . . . . ?
B7 C2 B6 B5 62.4(12) . . . . ?
B7 C2 B6 B10 1.4(13) . . . . ?
B7 C2 B6 B11 -38.6(10) . . . . ?
B7 C2 B11 B6 139.9(10) . . . . ?
B7 C2 B11 B10 100.7(10) . . . . ?
B7 C2 B11 B12 39.3(9) . . . . ?
B7 B3 B4 C1 -97.8(11) . . . . ?
B7 B3 B4 C9 154.5(10) . . . . ?
B7 B3 B4 B5 -62.6(12) . . . . ?
B7 B3 B4 B8 35.3(9) . . . . ?
B7 B3 B4 B9 -0.3(13) . . . . ?
B7 B3 B8 B4 -140.3(11) . . . . ?
B7 B3 B8 B9 -104.0(11) . . . . ?
B7 B3 B8 B12 -40.2(9) . . . . ?
B7 B8 B9 B4 -99.5(10) . . . . ?
B7 B8 B9 B5 -60.3(13) . . . . ?
B7 B8 B9 B10 2.2(12) . . . . ?
B7 B8 B9 B12 38.3(9) . . . . ?
B7 B8 B12 B9 -138.4(9) . . . . ?
B7 B8 B12 B10 -102.0(10) . . . . ?
B7 B8 B12 B11 -36.8(9) . . . . ?
B7 B11 B12 B8 35.9(9) . . . . ?
B7 B11 B12 B9 98.0(10) . . . . ?
B7 B11 B12 B10 137.2(10) . . . . ?
B8 B3 B4 C1 -133.1(10) . . . . ?
B8 B3 B4 C9 119.2(12) . . . . ?
B8 B3 B4 B5 -98.0(10) . . . . ?
B8 B3 B4 B9 -35.6(9) . . . . ?
B8 B3 B7 C2 135.8(10) . . . . ?
B8 B3 B7 B11 101.5(10) . . . . ?
B8 B3 B7 B12 39.4(9) . . . . ?
B8 B4 B5 C1 -97.4(10) . . . . ?
B8 B4 B5 B6 -65.8(11) . . . . ?
B8 B4 B5 B9 36.8(9) . . . . ?
B8 B4 B5 B10 0.5(12) . . . . ?
B8 B4 B9 B5 -136.7(11) . . . . ?
B8 B4 B9 B10 -102.4(11) . . . . ?
B8 B4 B9 B12 -38.8(10) . . . . ?
B8 B7 B11 C2 98.8(10) . . . . ?
B8 B7 B11 B6 63.6(11) . . . . ?
B8 B7 B11 B10 1.0(11) . . . . ?
B8 B7 B11 B12 -36.4(9) . . . . ?
B8 B7 B12 B9 36.1(9) . . . . ?
B8 B7 B12 B10 100.0(11) . . . . ?
B8 B7 B12 B11 139.3(10) . . . . ?
B8 B9 B10 B5 -102.1(10) . . . . ?
B8 B9 B10 B6 -63.7(11) . . . . ?
B8 B9 B10 B11 -1.5(12) . . . . ?
B8 B9 B10 B12 36.6(9) . . . . ?
B8 B9 B12 B7 -36.1(9) . . . . ?
B8 B9 B12 B10 -139.8(9) . . . . ?
B8 B9 B12 B11 -100.1(10) . . . . ?
B9 B4 B5 C1 -134.2(10) . . . . ?
B9 B4 B5 B6 -102.6(11) . . . . ?
B9 B4 B5 B10 -36.3(9) . . . . ?
B9 B4 B8 B3 138.6(11) . . . . ?
B9 B4 B8 B7 102.8(11) . . . . ?
B9 B4 B8 B12 38.0(9) . . . . ?
B9 B5 B6 C1 -96.0(10) . . . . ?
B9 B5 B6 C2 -59.4(11) . . . . ?
B9 B5 B6 B10 40.1(9) . . . . ?
B9 B5 B6 B11 2.3(12) . . . . ?
B9 B5 B10 B6 -136.6(10) . . . . ?
B9 B5 B10 B11 -99.5(10) . . . . ?
B9 B5 B10 B12 -36.8(9) . . . . ?
B9 B8 B12 B7 138.4(9) . . . . ?
B9 B8 B12 B10 36.4(8) . . . . ?
B9 B8 B12 B11 101.5(10) . . . . ?
B9 B10 B11 C2 -61.2(10) . . . . ?
B9 B10 B11 B6 -99.9(10) . . . . ?
B9 B10 B11 B7 0.3(11) . . . . ?
B9 B10 B11 B12 38.2(8) . . . . ?
B9 B10 B12 B7 -97.7(10) . . . . ?
B9 B10 B12 B8 -35.4(8) . . . . ?
B9 B10 B12 B11 -136.7(10) . . . . ?
B10 B5 B6 C1 -136.2(9) . . . . ?
B10 B5 B6 C2 -99.6(10) . . . . ?
B10 B5 B6 B11 -37.9(9) . . . . ?
B10 B5 B9 B4 141.2(10) . . . . ?
B10 B5 B9 B8 100.7(11) . . . . ?
B10 B5 B9 B12 36.5(9) . . . . ?
B10 B6 B11 C2 -135.0(10) . . . . ?
B10 B6 B11 B7 -99.8(10) . . . . ?
B10 B6 B11 B12 -36.7(9) . . . . ?
B10 B9 B12 B7 103.6(10) . . . . ?
B10 B9 B12 B8 139.8(9) . . . . ?
B10 B9 B12 B11 39.6(9) . . . . ?
B10 B11 B12 B7 -137.2(10) . . . . ?
B10 B11 B12 B8 -101.3(10) . . . . ?
B10 B11 B12 B9 -39.3(9) . . . . ?
B11 C2 C3 C4 58.8(15) . . . . ?
B11 C2 C3 C8 -122.2(12) . . . . ?
B11 C2 B3 C1 -100.6(9) . . . . ?
B11 C2 B3 B4 -64.9(11) . . . . ?
B11 C2 B3 B7 38.0(9) . . . . ?
B11 C2 B3 B8 0.0(12) . . . . ?
B11 C2 B6 C1 138.3(9) . . . . ?
B11 C2 B6 B5 101.1(10) . . . . ?
B11 C2 B6 B10 40.1(9) . . . . ?
B11 C2 B7 B3 -140.5(10) . . . . ?
B11 C2 B7 B8 -101.1(10) . . . . ?
B11 C2 B7 B12 -38.6(9) . . . . ?
B11 B6 B10 B5 137.9(10) . . . . ?
B11 B6 B10 B9 99.7(10) . . . . ?
B11 B6 B10 B12 37.0(9) . . . . ?
B11 B7 B8 B3 -99.6(9) . . . . ?
B11 B7 B8 B4 -65.0(11) . . . . ?
B11 B7 B8 B9 -2.0(12) . . . . ?
B11 B7 B8 B12 36.1(9) . . . . ?
B11 B7 B12 B8 -139.3(10) . . . . ?
B11 B7 B12 B9 -103.2(10) . . . . ?
B11 B7 B12 B10 -39.3(9) . . . . ?
B11 B10 B12 B7 38.9(9) . . . . ?
B11 B10 B12 B8 101.3(10) . . . . ?
B11 B10 B12 B9 136.7(10) . . . . ?
B12 B7 B8 B3 -135.7(10) . . . . ?
B12 B7 B8 B4 -101.0(10) . . . . ?
B12 B7 B8 B9 -38.0(9) . . . . ?
B12 B7 B11 C2 135.2(10) . . . . ?
B12 B7 B11 B6 100.0(10) . . . . ?
B12 B7 B11 B10 37.4(8) . . . . ?
B12 B8 B9 B4 -137.8(10) . . . . ?
B12 B8 B9 B5 -98.5(12) . . . . ?
B12 B8 B9 B10 -36.1(9) . . . . ?
B12 B9 B10 B5 -138.6(9) . . . . ?
B12 B9 B10 B6 -100.3(10) . . . . ?
B12 B9 B10 B11 -38.1(8) . . . . ?
B12 B10 B11 C2 -99.4(9) . . . . ?
B12 B10 B11 B6 -138.1(10) . . . . ?
B12 B10 B11 B7 -37.9(8) . . . . ?
O1A C10A C11A C12A -5.5(15) . . . . ?
O1A C10A C11A C16A 174.6(11) . . . . ?
C1A C2A C3A C4A 166.0(11) . . . . ?
C1A C2A C3A C8A -18.0(16) . . . . ?
C1A C2A B3A B4A 33.4(8) . . . . ?
C1A C2A B3A B7A 136.8(10) . . . . ?
C1A C2A B3A B8A 96.1(9) . . . . ?
C1A C2A B6A B5A -34.2(7) . . . . ?
C1A C2A B6A B10A -97.4(9) . . . . ?
C1A C2A B6A B11A -137.4(9) . . . . ?
C1A C2A B7A B3A -39.7(9) . . . . ?
C1A C2A B7A B8A 2.0(13) . . . . ?
C1A C2A B7A B11A 101.8(9) . . . . ?
C1A C2A B7A B12A 62.8(12) . . . . ?
C1A C2A B11A B6A 38.6(8) . . . . ?
C1A C2A B11A B7A -102.9(9) . . . . ?
C1A C2A B11A B10A -1.9(11) . . . . ?
C1A C2A B11A B12A -64.5(10) . . . . ?
C1A B3A B4A C9A -112.1(11) . . . . ?
C1A B3A B4A B5A 33.5(8) . . . . ?
C1A B3A B4A B8A 132.5(10) . . . . ?
C1A B3A B4A B9A 96.5(10) . . . . ?
C1A B3A B7A C2A 36.4(8) . . . . ?
C1A B3A B7A B8A -96.6(9) . . . . ?
C1A B3A B7A B11A 2.7(11) . . . . ?
C1A B3A B7A B12A -60.0(11) . . . . ?
C1A B3A B8A B4A -39.3(8) . . . . ?
C1A B3A B8A B7A 99.7(10) . . . . ?
C1A B3A B8A B9A -2.2(12) . . . . ?
C1A B3A B8A B12A 61.5(12) . . . . ?
C1A B4A B5A B6A 33.3(8) . . . . ?
C1A B4A B5A B9A 133.7(9) . . . . ?
C1A B4A B5A B10A 96.6(8) . . . . ?
C1A B4A B8A B3A 41.5(9) . . . . ?
C1A B4A B8A B7A 5.0(12) . . . . ?
C1A B4A B8A B9A -97.8(10) . . . . ?
C1A B4A B8A B12A -60.1(11) . . . . ?
C1A B4A B9A B5A -39.5(8) . . . . ?
C1A B4A B9A B8A 99.0(9) . . . . ?
C1A B4A B9A B10A -2.0(12) . . . . ?
C1A B4A B9A B12A 62.4(11) . . . . ?
C1A B5A B6A C2A 33.8(7) . . . . ?
C1A B5A B6A B10A 133.8(9) . . . . ?
C1A B5A B6A B11A 96.4(9) . . . . ?
C1A B5A B9A B4A 38.9(8) . . . . ?
C1A B5A B9A B8A 1.9(11) . . . . ?
C1A B5A B9A B10A -99.3(9) . . . . ?
C1A B5A B9A B12A -59.8(11) . . . . ?
C1A B5A B10A B6A -40.0(8) . . . . ?
C1A B5A B10A B9A 97.8(9) . . . . ?
C1A B5A B10A B11A -3.7(11) . . . . ?
C1A B5A B10A B12A 59.8(10) . . . . ?
C1A B6A B10A B5A 39.4(8) . . . . ?
C1A B6A B10A B9A 1.6(12) . . . . ?
C1A B6A B10A B11A -99.2(9) . . . . ?
C1A B6A B10A B12A -60.3(11) . . . . ?
C1A B6A B11A C2A -36.1(8) . . . . ?
C1A B6A B11A B7A -2.3(12) . . . . ?
C1A B6A B11A B10A 98.5(9) . . . . ?
C1A B6A B11A B12A 59.4(11) . . . . ?
C2A C1A B3A B4A -140.4(9) . . . . ?
C2A C1A B3A B7A -37.7(8) . . . . ?
C2A C1A B3A B8A -99.2(10) . . . . ?
C2A C1A B4A C9A 142.9(10) . . . . ?
C2A C1A B4A B3A 37.1(9) . . . . ?
C2A C1A B4A B5A -105.2(10) . . . . ?
C2A C1A B4A B8A -3.9(12) . . . . ?
C2A C1A B4A B9A -65.3(11) . . . . ?
C2A C1A B5A B4A 104.8(9) . . . . ?
C2A C1A B5A B6A -37.6(8) . . . . ?
C2A C1A B5A B9A 64.2(10) . . . . ?
C2A C1A B5A B10A 2.7(10) . . . . ?
C2A C1A B6A B5A 140.4(8) . . . . ?
C2A C1A B6A B10A 99.8(9) . . . . ?
C2A C1A B6A B11A 37.3(8) . . . . ?
C2A C3A C4A C5A 179.0(12) . . . . ?
C2A C3A C8A C7A -177.2(12) . . . . ?
C2A B3A B4A C1A -33.4(8) . . . . ?
C2A B3A B4A C9A -145.5(10) . . . . ?
C2A B3A B4A B5A 0.1(11) . . . . ?
C2A B3A B4A B8A 99.1(10) . . . . ?
C2A B3A B4A B9A 63.1(11) . . . . ?
C2A B3A B7A B8A -132.9(10) . . . . ?
C2A B3A B7A B11A -33.6(8) . . . . ?
C2A B3A B7A B12A -96.4(10) . . . . ?
C2A B3A B8A B4A -98.1(9) . . . . ?
C2A B3A B8A B7A 40.9(9) . . . . ?
C2A B3A B8A B9A -60.9(11) . . . . ?
C2A B3A B8A B12A 2.8(12) . . . . ?
C2A B6A B10A B5A 98.9(9) . . . . ?
C2A B6A B10A B9A 61.1(11) . . . . ?
C2A B6A B10A B11A -39.8(8) . . . . ?
C2A B6A B10A B12A -0.8(11) . . . . ?
C2A B6A B11A B7A 33.7(8) . . . . ?
C2A B6A B11A B10A 134.6(9) . . . . ?
C2A B6A B11A B12A 95.5(10) . . . . ?
C2A B7A B8A B3A -41.0(8) . . . . ?
C2A B7A B8A B4A -4.3(13) . . . . ?
C2A B7A B8A B9A 60.4(12) . . . . ?
C2A B7A B8A B12A 97.4(11) . . . . ?
C2A B7A B11A B6A -34.6(8) . . . . ?
C2A B7A B11A B10A -98.9(9) . . . . ?
C2A B7A B11A B12A -134.9(10) . . . . ?
C2A B7A B12A B8A -99.8(10) . . . . ?
C2A B7A B12A B9A -61.9(12) . . . . ?
C2A B7A B12A B10A 2.3(14) . . . . ?
C2A B7A B12A B11A 38.3(9) . . . . ?
C2A B11A B12A B7A -38.1(9) . . . . ?
C2A B11A B12A B8A -0.3(13) . . . . ?
C2A B11A B12A B9A 65.2(12) . . . . ?
C2A B11A B12A B10A 101.8(9) . . . . ?
C3A C2A B3A C1A 109.6(10) . . . . ?
C3A C2A B3A B4A 142.9(10) . . . . ?
C3A C2A B3A B7A -113.6(11) . . . . ?
C3A C2A B3A B8A -154.4(9) . . . . ?
C3A C2A B6A C1A -109.9(10) . . . . ?
C3A C2A B6A B5A -144.2(9) . . . . ?
C3A C2A B6A B10A 152.7(9) . . . . ?
C3A C2A B6A B11A 112.7(11) . . . . ?
C3A C2A B7A B3A 106.4(11) . . . . ?
C3A C2A B7A B8A 148.1(10) . . . . ?
C3A C2A B7A B11A -112.1(12) . . . . ?
C3A C2A B7A B12A -151.1(10) . . . . ?
C3A C2A B11A B6A -104.6(10) . . . . ?
C3A C2A B11A B7A 114.0(11) . . . . ?
C3A C2A B11A B10A -145.0(10) . . . . ?
C3A C2A B11A B12A 152.4(9) . . . . ?
C3A C4A C5A C6A -2(2) . . . . ?
C4A C3A C8A C7A -1.3(19) . . . . ?
C4A C5A C6A C7A -1(2) . . . . ?
C5A C6A C7A C8A 2(2) . . . . ?
C6A C7A C8A C3A -1(2) . . . . ?
C8A C3A C4A C5A 3(2) . . . . ?
C9A C10A C11A C12A 174.6(10) . . . . ?
C9A C10A C11A C16A -5.3(16) . . . . ?
C9A B4A B5A C1A 109.2(11) . . . . ?
C9A B4A B5A B6A 142.5(10) . . . . ?
C9A B4A B5A B9A -117.2(11) . . . . ?
C9A B4A B5A B10A -154.2(9) . . . . ?
C9A B4A B8A B3A -104.1(12) . . . . ?
C9A B4A B8A B7A -140.5(11) . . . . ?
C9A B4A B8A B9A 116.6(12) . . . . ?
C9A B4A B8A B12A 154.3(10) . . . . ?
C9A B4A B9A B5A 110.0(13) . . . . ?
C9A B4A B9A B8A -111.5(13) . . . . ?
C9A B4A B9A B10A 147.6(11) . . . . ?
C9A B4A B9A B12A -148.1(12) . . . . ?
C10A C9A B4A C1A 92.0(13) . . . . ?
C10A C9A B4A B3A 162.2(10) . . . . ?
C10A C9A B4A B5A 21.5(15) . . . . ?
C10A C9A B4A B8A -127.8(11) . . . . ?
C10A C9A B4A B9A -52.9(16) . . . . ?
C10A C11A C12A C13A -176.0(11) . . . . ?
C10A C11A C16A C15A 176.8(11) . . . . ?
C11A C12A C13A C14A -1.4(19) . . . . ?
C12A C11A C16A C15A -3.1(16) . . . . ?
C12A C13A C14A C15A -2(2) . . . . ?
C13A C14A C15A C16A 3(2) . . . . ?
C14A C15A C16A C11A -0.4(19) . . . . ?
C16A C11A C12A C13A 3.9(17) . . . . ?
B3A C1A C2A C3A -108.5(11) . . . . ?
B3A C1A C2A B6A 145.6(9) . . . . ?
B3A C1A C2A B7A 39.1(9) . . . . ?
B3A C1A C2A B11A 107.3(9) . . . . ?
B3A C1A B4A C9A 105.7(12) . . . . ?
B3A C1A B4A B5A -142.4(9) . . . . ?
B3A C1A B4A B8A -41.1(9) . . . . ?
B3A C1A B4A B9A -102.4(10) . . . . ?
B3A C1A B5A B4A 37.1(9) . . . . ?
B3A C1A B5A B6A -105.4(10) . . . . ?
B3A C1A B5A B9A -3.6(12) . . . . ?
B3A C1A B5A B10A -65.1(11) . . . . ?
B3A C1A B6A C2A -32.9(8) . . . . ?
B3A C1A B6A B5A 107.5(9) . . . . ?
B3A C1A B6A B10A 66.9(11) . . . . ?
B3A C1A B6A B11A 4.4(12) . . . . ?
B3A C2A C3A C4A 94.4(13) . . . . ?
B3A C2A C3A C8A -89.6(13) . . . . ?
B3A C2A B6A C1A 33.0(9) . . . . ?
B3A C2A B6A B5A -1.3(12) . . . . ?
B3A C2A B6A B10A -64.4(11) . . . . ?
B3A C2A B6A B11A -104.4(10) . . . . ?
B3A C2A B7A B8A 41.7(9) . . . . ?
B3A C2A B7A B11A 141.5(9) . . . . ?
B3A C2A B7A B12A 102.5(11) . . . . ?
B3A C2A B11A B6A 105.2(9) . . . . ?
B3A C2A B11A B7A -36.3(9) . . . . ?
B3A C2A B11A B10A 64.7(11) . . . . ?
B3A C2A B11A B12A 2.1(12) . . . . ?
B3A B4A B5A C1A -34.2(8) . . . . ?
B3A B4A B5A B6A -0.9(11) . . . . ?
B3A B4A B5A B9A 99.5(10) . . . . ?
B3A B4A B5A B10A 62.4(10) . . . . ?
B3A B4A B8A B7A -36.4(9) . . . . ?
B3A B4A B8A B9A -139.3(10) . . . . ?
B3A B4A B8A B12A -101.6(10) . . . . ?
B3A B4A B9A B5A -102.4(9) . . . . ?
B3A B4A B9A B8A 36.1(8) . . . . ?
B3A B4A B9A B10A -64.8(11) . . . . ?
B3A B4A B9A B12A -0.5(12) . . . . ?
B3A B7A B8A B4A 36.7(9) . . . . ?
B3A B7A B8A B9A 101.4(10) . . . . ?
B3A B7A B8A B12A 138.4(10) . . . . ?
B3A B7A B11A C2A 34.3(8) . . . . ?
B3A B7A B11A B6A -0.3(12) . . . . ?
B3A B7A B11A B10A -64.6(11) . . . . ?
B3A B7A B11A B12A -100.6(11) . . . . ?
B3A B7A B12A B8A -37.6(9) . . . . ?
B3A B7A B12A B9A 0.3(13) . . . . ?
B3A B7A B12A B10A 64.4(12) . . . . ?
B3A B7A B12A B11A 100.4(10) . . . . ?
B3A B8A B9A B4A -36.7(9) . . . . ?
B3A B8A B9A B5A 0.2(13) . . . . ?
B3A B8A B9A B10A 64.0(12) . . . . ?
B3A B8A B9A B12A 101.1(10) . . . . ?
B3A B8A B12A B7A 37.2(9) . . . . ?
B3A B8A B12A B9A -101.8(10) . . . . ?
B3A B8A B12A B10A -64.8(12) . . . . ?
B3A B8A B12A B11A -1.6(13) . . . . ?
B4A C1A C2A C3A -146.3(10) . . . . ?
B4A C1A C2A B3A -37.8(9) . . . . ?
B4A C1A C2A B6A 107.9(10) . . . . ?
B4A C1A C2A B7A 1.3(12) . . . . ?
B4A C1A C2A B11A 69.5(11) . . . . ?
B4A C1A B3A C2A 140.4(9) . . . . ?
B4A C1A B3A B7A 102.7(10) . . . . ?
B4A C1A B3A B8A 41.2(9) . . . . ?
B4A C1A B5A B6A -142.5(9) . . . . ?
B4A C1A B5A B9A -40.7(8) . . . . ?
B4A C1A B5A B10A -102.1(9) . . . . ?
B4A C1A B6A C2A -103.0(9) . . . . ?
B4A C1A B6A B5A 37.3(9) . . . . ?
B4A C1A B6A B10A -3.2(12) . . . . ?
B4A C1A B6A B11A -65.8(11) . . . . ?
B4A C9A C10A O1A -84.4(14) . . . . ?
B4A C9A C10A C11A 95.6(12) . . . . ?
B4A B3A B7A C2A 95.8(9) . . . . ?
B4A B3A B7A B8A -37.1(9) . . . . ?
B4A B3A B7A B11A 62.2(11) . . . . ?
B4A B3A B7A B12A -0.6(12) . . . . ?
B4A B3A B8A B7A 139.0(10) . . . . ?
B4A B3A B8A B9A 37.2(9) . . . . ?
B4A B3A B8A B12A 100.8(10) . . . . ?
B4A B5A B6A C1A -32.5(8) . . . . ?
B4A B5A B6A C2A 1.2(11) . . . . ?
B4A B5A B6A B10A 101.3(9) . . . . ?
B4A B5A B6A B11A 63.9(11) . . . . ?
B4A B5A B9A B8A -37.0(9) . . . . ?
B4A B5A B9A B10A -138.2(9) . . . . ?
B4A B5A B9A B12A -98.8(11) . . . . ?
B4A B5A B10A B6A -100.0(9) . . . . ?
B4A B5A B10A B9A 37.8(8) . . . . ?
B4A B5A B10A B11A -63.7(10) . . . . ?
B4A B5A B10A B12A -0.2(11) . . . . ?
B4A B8A B9A B5A 36.9(8) . . . . ?
B4A B8A B9A B10A 100.8(10) . . . . ?
B4A B8A B9A B12A 137.8(10) . . . . ?
B4A B8A B12A B7A 100.8(9) . . . . ?
B4A B8A B12A B9A -38.2(9) . . . . ?
B4A B8A B12A B10A -1.2(12) . . . . ?
B4A B8A B12A B11A 62.0(12) . . . . ?
B4A B9A B10A B5A -37.2(8) . . . . ?
B4A B9A B10A B6A 0.2(13) . . . . ?
B4A B9A B10A B11A 62.4(11) . . . . ?
B4A B9A B10A B12A 99.2(10) . . . . ?
B4A B9A B12A B7A 0.2(13) . . . . ?
B4A B9A B12A B8A 37.2(9) . . . . ?
B4A B9A B12A B10A -101.9(10) . . . . ?
B4A B9A B12A B11A -65.7(12) . . . . ?
B5A C1A C2A C3A 143.7(9) . . . . ?
B5A C1A C2A B3A -107.9(9) . . . . ?
B5A C1A C2A B6A 37.8(8) . . . . ?
B5A C1A C2A B7A -68.8(11) . . . . ?
B5A C1A C2A B11A -0.5(11) . . . . ?
B5A C1A B3A C2A 102.9(9) . . . . ?
B5A C1A B3A B4A -37.5(9) . . . . ?
B5A C1A B3A B7A 65.2(11) . . . . ?
B5A C1A B3A B8A 3.7(12) . . . . ?
B5A C1A B4A C9A -111.9(12) . . . . ?
B5A C1A B4A B3A 142.4(9) . . . . ?
B5A C1A B4A B8A 101.3(9) . . . . ?
B5A C1A B4A B9A 40.0(8) . . . . ?
B5A C1A B6A C2A -140.4(8) . . . . ?
B5A C1A B6A B10A -40.5(8) . . . . ?
B5A C1A B6A B11A -103.1(10) . . . . ?
B5A B4A B8A B3A 102.6(9) . . . . ?
B5A B4A B8A B7A 66.2(11) . . . . ?
B5A B4A B8A B9A -36.7(8) . . . . ?
B5A B4A B8A B12A 1.0(11) . . . . ?
B5A B4A B9A B8A 138.5(9) . . . . ?
B5A B4A B9A B10A 37.6(9) . . . . ?
B5A B4A B9A B12A 101.9(10) . . . . ?
B5A B6A B10A B9A -37.8(9) . . . . ?
B5A B6A B10A B11A -138.6(10) . . . . ?
B5A B6A B10A B12A -99.7(10) . . . . ?
B5A B6A B11A C2A -97.2(9) . . . . ?
B5A B6A B11A B7A -63.4(11) . . . . ?
B5A B6A B11A B10A 37.5(9) . . . . ?
B5A B6A B11A B12A -1.6(12) . . . . ?
B5A B9A B10A B6A 37.4(8) . . . . ?
B5A B9A B10A B11A 99.6(9) . . . . ?
B5A B9A B10A B12A 136.5(10) . . . . ?
B5A B9A B12A B7A 63.0(12) . . . . ?
B5A B9A B12A B8A 100.0(10) . . . . ?
B5A B9A B12A B10A -39.1(9) . . . . ?
B5A B9A B12A B11A -2.9(14) . . . . ?
B5A B10A B11A C2A 3.5(11) . . . . ?
B5A B10A B11A B6A -36.6(8) . . . . ?
B5A B10A B11A B7A 64.4(10) . . . . ?
B5A B10A B11A B12A 99.7(10) . . . . ?
B5A B10A B12A B7A -63.3(12) . . . . ?
B5A B10A B12A B8A 0.8(12) . . . . ?
B5A B10A B12A B9A 38.6(8) . . . . ?
B5A B10A B12A B11A -100.5(9) . . . . ?
B6A C1A C2A C3A 105.9(10) . . . . ?
B6A C1A C2A B3A -145.6(9) . . . . ?
B6A C1A C2A B7A -106.5(10) . . . . ?
B6A C1A C2A B11A -38.3(8) . . . . ?
B6A C1A B3A C2A 33.2(8) . . . . ?
B6A C1A B3A B4A -107.3(10) . . . . ?
B6A C1A B3A B7A -4.5(12) . . . . ?
B6A C1A B3A B8A -66.0(11) . . . . ?
B6A C1A B4A C9A -148.6(10) . . . . ?
B6A C1A B4A B3A 105.7(10) . . . . ?
B6A C1A B4A B5A -36.7(9) . . . . ?
B6A C1A B4A B8A 64.6(11) . . . . ?
B6A C1A B4A B9A 3.3(12) . . . . ?
B6A C1A B5A B4A 142.5(9) . . . . ?
B6A C1A B5A B9A 101.8(9) . . . . ?
B6A C1A B5A B10A 40.3(8) . . . . ?
B6A C2A C3A C4A -124.3(12) . . . . ?
B6A C2A C3A C8A 51.7(15) . . . . ?
B6A C2A B3A C1A -32.6(9) . . . . ?
B6A C2A B3A B4A 0.7(12) . . . . ?
B6A C2A B3A B7A 104.2(10) . . . . ?
B6A C2A B3A B8A 63.5(11) . . . . ?
B6A C2A B7A B3A -105.4(10) . . . . ?
B6A C2A B7A B8A -63.7(12) . . . . ?
B6A C2A B7A B11A 36.1(9) . . . . ?
B6A C2A B7A B12A -2.9(13) . . . . ?
B6A C2A B11A B7A -141.4(10) . . . . ?
B6A C2A B11A B10A -40.5(8) . . . . ?
B6A C2A B11A B12A -103.0(10) . . . . ?
B6A B5A B9A B4A 100.7(9) . . . . ?
B6A B5A B9A B8A 63.7(11) . . . . ?
B6A B5A B9A B10A -37.5(8) . . . . ?
B6A B5A B9A B12A 1.9(13) . . . . ?
B6A B5A B10A B9A 137.8(10) . . . . ?
B6A B5A B10A B11A 36.3(8) . . . . ?
B6A B5A B10A B12A 99.9(10) . . . . ?
B6A B10A B11A C2A 40.1(8) . . . . ?
B6A B10A B11A B7A 101.0(9) . . . . ?
B6A B10A B11A B12A 136.2(10) . . . . ?
B6A B10A B12A B7A -0.9(13) . . . . ?
B6A B10A B12A B8A 63.2(11) . . . . ?
B6A B10A B12A B9A 101.0(9) . . . . ?
B6A B10A B12A B11A -38.2(8) . . . . ?
B6A B11A B12A B7A -100.5(10) . . . . ?
B6A B11A B12A B8A -62.7(12) . . . . ?
B6A B11A B12A B9A 2.9(13) . . . . ?
B6A B11A B12A B10A 39.4(9) . . . . ?
B7A C2A C3A C4A 23.0(17) . . . . ?
B7A C2A C3A C8A -161.1(11) . . . . ?
B7A C2A B3A C1A -136.8(10) . . . . ?
B7A C2A B3A B4A -103.5(11) . . . . ?
B7A C2A B3A B8A -40.7(9) . . . . ?
B7A C2A B6A C1A 99.8(10) . . . . ?
B7A C2A B6A B5A 65.5(12) . . . . ?
B7A C2A B6A B10A 2.4(12) . . . . ?
B7A C2A B6A B11A -37.6(10) . . . . ?
B7A C2A B11A B6A 141.4(10) . . . . ?
B7A C2A B11A B10A 101.0(10) . . . . ?
B7A C2A B11A B12A 38.4(9) . . . . ?
B7A B3A B4A C1A -95.8(10) . . . . ?
B7A B3A B4A C9A 152.0(10) . . . . ?
B7A B3A B4A B5A -62.3(11) . . . . ?
B7A B3A B4A B8A 36.7(9) . . . . ?
B7A B3A B4A B9A 0.7(12) . . . . ?
B7A B3A B8A B4A -139.0(10) . . . . ?
B7A B3A B8A B9A -101.8(11) . . . . ?
B7A B3A B8A B12A -38.1(10) . . . . ?
B7A B8A B9A B4A -100.1(9) . . . . ?
B7A B8A B9A B5A -63.2(11) . . . . ?
B7A B8A B9A B10A 0.6(12) . . . . ?
B7A B8A B9A B12A 37.7(9) . . . . ?
B7A B8A B12A B9A -139.0(9) . . . . ?
B7A B8A B12A B10A -102.0(10) . . . . ?
B7A B8A B12A B11A -38.8(9) . . . . ?
B7A B11A B12A B8A 37.8(10) . . . . ?
B7A B11A B12A B9A 103.4(11) . . . . ?
B7A B11A B12A B10A 139.9(10) . . . . ?
B8A B3A B4A C1A -132.5(10) . . . . ?
B8A B3A B4A C9A 115.4(11) . . . . ?
B8A B3A B4A B5A -99.0(10) . . . . ?
B8A B3A B4A B9A -36.0(9) . . . . ?
B8A B3A B7A C2A 132.9(10) . . . . ?
B8A B3A B7A B11A 99.3(10) . . . . ?
B8A B3A B7A B12A 36.5(9) . . . . ?
B8A B4A B5A C1A -97.1(9) . . . . ?
B8A B4A B5A B6A -63.8(10) . . . . ?
B8A B4A B5A B9A 36.5(8) . . . . ?
B8A B4A B5A B10A -0.5(11) . . . . ?
B8A B4A B9A B5A -138.5(9) . . . . ?
B8A B4A B9A B10A -100.9(10) . . . . ?
B8A B4A B9A B12A -36.6(9) . . . . ?
B8A B7A B11A C2A 98.4(10) . . . . ?
B8A B7A B11A B6A 63.8(11) . . . . ?
B8A B7A B11A B10A -0.5(11) . . . . ?
B8A B7A B11A B12A -36.5(9) . . . . ?
B8A B7A B12A B9A 37.9(9) . . . . ?
B8A B7A B12A B10A 102.0(11) . . . . ?
B8A B7A B12A B11A 138.0(10) . . . . ?
B8A B9A B10A B5A -100.5(10) . . . . ?
B8A B9A B10A B6A -63.1(12) . . . . ?
B8A B9A B10A B11A -0.9(12) . . . . ?
B8A B9A B10A B12A 35.9(9) . . . . ?
B8A B9A B12A B7A -37.1(9) . . . . ?
B8A B9A B12A B10A -139.1(9) . . . . ?
B8A B9A B12A B11A -103.0(11) . . . . ?
B9A B4A B5A C1A -133.7(9) . . . . ?
B9A B4A B5A B6A -100.4(9) . . . . ?
B9A B4A B5A B10A -37.1(8) . . . . ?
B9A B4A B8A B3A 139.3(10) . . . . ?
B9A B4A B8A B7A 102.8(11) . . . . ?
B9A B4A B8A B12A 37.7(9) . . . . ?
B9A B5A B6A C1A -96.6(9) . . . . ?
B9A B5A B6A C2A -62.8(11) . . . . ?
B9A B5A B6A B10A 37.2(9) . . . . ?
B9A B5A B6A B11A -0.2(12) . . . . ?
B9A B5A B10A B6A -137.8(10) . . . . ?
B9A B5A B10A B11A -101.5(10) . . . . ?
B9A B5A B10A B12A -37.9(9) . . . . ?
B9A B8A B12A B7A 139.0(9) . . . . ?
B9A B8A B12A B10A 37.0(9) . . . . ?
B9A B8A B12A B11A 100.2(11) . . . . ?
B9A B10A B11A C2A -60.1(11) . . . . ?
B9A B10A B11A B6A -100.1(10) . . . . ?
B9A B10A B11A B7A 0.9(11) . . . . ?
B9A B10A B11A B12A 36.1(9) . . . . ?
B9A B10A B12A B7A -101.9(11) . . . . ?
B9A B10A B12A B8A -37.8(9) . . . . ?
B9A B10A B12A B11A -139.1(10) . . . . ?
B10A B5A B6A C1A -133.8(9) . . . . ?
B10A B5A B6A C2A -100.0(9) . . . . ?
B10A B5A B6A B11A -37.3(9) . . . . ?
B10A B5A B9A B4A 138.2(9) . . . . ?
B10A B5A B9A B8A 101.2(10) . . . . ?
B10A B5A B9A B12A 39.4(10) . . . . ?
B10A B6A B11A C2A -134.6(9) . . . . ?
B10A B6A B11A B7A -100.9(10) . . . . ?
B10A B6A B11A B12A -39.1(9) . . . . ?
B10A B9A B12A B7A 102.1(10) . . . . ?
B10A B9A B12A B8A 139.1(9) . . . . ?
B10A B9A B12A B11A 36.2(9) . . . . ?
B10A B11A B12A B7A -139.9(10) . . . . ?
B10A B11A B12A B8A -102.0(11) . . . . ?
B10A B11A B12A B9A -36.5(9) . . . . ?
B11A C2A C3A C4A -54.5(15) . . . . ?
B11A C2A C3A C8A 121.5(12) . . . . ?
B11A C2A B3A C1A -99.2(9) . . . . ?
B11A C2A B3A B4A -65.8(11) . . . . ?
B11A C2A B3A B7A 37.6(9) . . . . ?
B11A C2A B3A B8A -3.1(11) . . . . ?
B11A C2A B6A C1A 137.4(9) . . . . ?
B11A C2A B6A B5A 103.2(10) . . . . ?
B11A C2A B6A B10A 40.0(8) . . . . ?
B11A C2A B7A B3A -141.5(9) . . . . ?
B11A C2A B7A B8A -99.8(11) . . . . ?
B11A C2A B7A B12A -39.0(9) . . . . ?
B11A B6A B10A B5A 138.6(10) . . . . ?
B11A B6A B10A B9A 100.8(11) . . . . ?
B11A B6A B10A B12A 38.9(9) . . . . ?
B11A B7A B8A B3A -101.5(9) . . . . ?
B11A B7A B8A B4A -64.8(11) . . . . ?
B11A B7A B8A B9A -0.1(12) . . . . ?
B11A B7A B8A B12A 36.9(9) . . . . ?
B11A B7A B12A B8A -138.0(10) . . . . ?
B11A B7A B12A B9A -100.2(11) . . . . ?
B11A B7A B12A B10A -36.0(9) . . . . ?
B11A B10A B12A B7A 37.2(10) . . . . ?
B11A B10A B12A B8A 101.3(11) . . . . ?
B11A B10A B12A B9A 139.1(10) . . . . ?
B12A B7A B8A B3A -138.4(10) . . . . ?
B12A B7A B8A B4A -101.7(10) . . . . ?
B12A B7A B8A B9A -37.0(9) . . . . ?
B12A B7A B11A C2A 134.9(10) . . . . ?
B12A B7A B11A B6A 100.3(10) . . . . ?
B12A B7A B11A B10A 36.0(9) . . . . ?
B12A B8A B9A B4A -137.8(10) . . . . ?
B12A B8A B9A B5A -100.9(10) . . . . ?
B12A B8A B9A B10A -37.1(9) . . . . ?
B12A B9A B10A B5A -136.5(10) . . . . ?
B12A B9A B10A B6A -99.0(10) . . . . ?
B12A B9A B10A B11A -36.9(9) . . . . ?
B12A B10A B11A C2A -96.2(10) . . . . ?
B12A B10A B11A B6A -136.2(10) . . . . ?
B12A B10A B11A B7A -35.2(9) . . . . ?
O1B C10B C11B C12B -173.8(17) . . . . ?
O1B C10B C11B C16B 1(3) . . . . ?
C1B C2B C3B C4B 159.6(11) . . . . ?
C1B C2B C3B C8B -21.1(17) . . . . ?
C1B C2B B3B B4B 36.8(9) . . . . ?
C1B C2B B3B B7B 136.6(11) . . . . ?
C1B C2B B3B B8B 99.0(12) . . . . ?
C1B C2B B6B B5B -34.5(8) . . . . ?
C1B C2B B6B B10B -97.1(10) . . . . ?
C1B C2B B6B B11B -135.8(10) . . . . ?
C1B C2B B7B B3B -39.0(10) . . . . ?
C1B C2B B7B B8B -1.9(14) . . . . ?
C1B C2B B7B B11B 102.2(10) . . . . ?
C1B C2B B7B B12B 63.0(12) . . . . ?
C1B C2B B11B B6B 39.8(10) . . . . ?
C1B C2B B11B B7B -101.4(11) . . . . ?
C1B C2B B11B B10B 0.5(14) . . . . ?
C1B C2B B11B B12B -61.8(12) . . . . ?
C1B B3B B4B C9B -105.8(15) . . . . ?
C1B B3B B4B B5B 30.3(10) . . . . ?
C1B B3B B4B B8B 137.0(12) . . . . ?
C1B B3B B4B B9B 97.3(14) . . . . ?
C1B B3B B7B C2B 36.8(9) . . . . ?
C1B B3B B7B B8B -100.6(13) . . . . ?
C1B B3B B7B B11B 1.7(13) . . . . ?
C1B B3B B7B B12B -61.6(12) . . . . ?
C1B B3B B8B B4B -37.5(11) . . . . ?
C1B B3B B8B B7B 97.6(12) . . . . ?
C1B B3B B8B B9B -2.0(13) . . . . ?
C1B B3B B8B B12B 59.5(14) . . . . ?
C1B B4B B5B B6B 33.2(9) . . . . ?
C1B B4B B5B B9B 131.9(12) . . . . ?
C1B B4B B5B B10B 95.8(10) . . . . ?
C1B B4B B8B B3B 35.9(10) . . . . ?
C1B B4B B8B B7B -5.1(16) . . . . ?
C1B B4B B8B B9B -102.2(13) . . . . ?
C1B B4B B8B B12B -67.6(13) . . . . ?
C1B B4B B9B B5B -42.2(11) . . . . ?
C1B B4B B9B B8B 96.9(12) . . . . ?
C1B B4B B9B B10B -3.5(17) . . . . ?
C1B B4B B9B B12B 60.7(16) . . . . ?
C1B B5B B6B C2B 33.3(8) . . . . ?
C1B B5B B6B B10B 130.0(12) . . . . ?
C1B B5B B6B B11B 94.7(11) . . . . ?
C1B B5B B9B B4B 40.7(10) . . . . ?
C1B B5B B9B B8B 4.1(14) . . . . ?
C1B B5B B9B B10B -96.7(11) . . . . ?
C1B B5B B9B B12B -60.1(14) . . . . ?
C1B B5B B10B B6B -41.3(10) . . . . ?
C1B B5B B10B B9B 96.4(12) . . . . ?
C1B B5B B10B B11B -4.3(15) . . . . ?
C1B B5B B10B B12B 59.5(13) . . . . ?
C1B B6B B10B B5B 42.8(10) . . . . ?
C1B B6B B10B B9B 4.6(14) . . . . ?
C1B B6B B10B B11B -97.2(11) . . . . ?
C1B B6B B10B B12B -60.2(12) . . . . ?
C1B B6B B11B C2B -36.8(8) . . . . ?
C1B B6B B11B B7B -2.8(12) . . . . ?
C1B B6B B11B B10B 97.9(11) . . . . ?
C1B B6B B11B B12B 61.0(11) . . . . ?
C2B C1B B3B B4B -137.5(10) . . . . ?
C2B C1B B3B B7B -37.5(9) . . . . ?
C2B C1B B3B B8B -99.7(10) . . . . ?
C2B C1B B4B C9B 152.7(13) . . . . ?
C2B C1B B4B B3B 40.5(10) . . . . ?
C2B C1B B4B B5B -106.1(11) . . . . ?
C2B C1B B4B B8B 4.1(15) . . . . ?
C2B C1B B4B B9B -62.5(15) . . . . ?
C2B C1B B5B B4B 103.6(12) . . . . ?
C2B C1B B5B B6B -38.0(10) . . . . ?
C2B C1B B5B B9B 64.0(14) . . . . ?
C2B C1B B5B B10B 4.8(15) . . . . ?
C2B C1B B6B B5B 141.1(10) . . . . ?
C2B C1B B6B B10B 98.0(10) . . . . ?
C2B C1B B6B B11B 37.5(8) . . . . ?
C2B C3B C4B C5B 174.7(11) . . . . ?
C2B C3B C8B C7B -178.1(11) . . . . ?
C2B B3B B4B C1B -36.2(9) . . . . ?
C2B B3B B4B C9B -142.0(13) . . . . ?
C2B B3B B4B B5B -5.9(13) . . . . ?
C2B B3B B4B B8B 100.8(11) . . . . ?
C2B B3B B4B B9B 61.1(15) . . . . ?
C2B B3B B7B B8B -137.4(13) . . . . ?
C2B B3B B7B B11B -35.1(9) . . . . ?
C2B B3B B7B B12B -98.4(11) . . . . ?
C2B B3B B8B B4B -97.8(13) . . . . ?
C2B B3B B8B B7B 37.3(11) . . . . ?
C2B B3B B8B B9B -62.3(13) . . . . ?
C2B B3B B8B B12B -0.8(16) . . . . ?
C2B B6B B10B B5B 101.5(12) . . . . ?
C2B B6B B10B B9B 63.2(13) . . . . ?
C2B B6B B10B B11B -38.5(9) . . . . ?
C2B B6B B10B B12B -1.5(13) . . . . ?
C2B B6B B11B B7B 34.0(9) . . . . ?
C2B B6B B11B B10B 134.7(11) . . . . ?
C2B B6B B11B B12B 97.8(11) . . . . ?
C2B B7B B8B B3B -37.0(11) . . . . ?
C2B B7B B8B B4B 4.5(16) . . . . ?
C2B B7B B8B B9B 63.5(13) . . . . ?
C2B B7B B8B B12B 100.4(12) . . . . ?
C2B B7B B11B B6B -33.9(9) . . . . ?
C2B B7B B11B B10B -96.6(10) . . . . ?
C2B B7B B11B B12B -135.3(11) . . . . ?
C2B B7B B12B B8B -99.6(12) . . . . ?
C2B B7B B12B B9B -61.2(13) . . . . ?
C2B B7B B12B B10B 0.5(13) . . . . ?
C2B B7B B12B B11B 39.5(9) . . . . ?
C2B B11B B12B B7B -38.6(9) . . . . ?
C2B B11B B12B B8B -3.1(14) . . . . ?
C2B B11B B12B B9B 61.5(13) . . . . ?
C2B B11B B12B B10B 97.9(10) . . . . ?
C3B C2B B3B C1B 110.2(11) . . . . ?
C3B C2B B3B B4B 147.0(10) . . . . ?
C3B C2B B3B B7B -113.2(12) . . . . ?
C3B C2B B3B B8B -150.8(12) . . . . ?
C3B C2B B6B C1B -111.3(10) . . . . ?
C3B C2B B6B B5B -145.8(10) . . . . ?
C3B C2B B6B B10B 151.6(10) . . . . ?
C3B C2B B6B B11B 112.9(11) . . . . ?
C3B C2B B7B B3B 108.8(12) . . . . ?
C3B C2B B7B B8B 145.8(12) . . . . ?
C3B C2B B7B B11B -110.1(12) . . . . ?
C3B C2B B7B B12B -149.3(10) . . . . ?
C3B C2B B11B B6B -106.5(12) . . . . ?
C3B C2B B11B B7B 112.3(12) . . . . ?
C3B C2B B11B B10B -145.8(11) . . . . ?
C3B C2B B11B B12B 151.9(11) . . . . ?
C3B C4B C5B C6B 4.0(19) . . . . ?
C4B C3B C8B C7B 1.2(16) . . . . ?
C4B C5B C6B C7B 0(2) . . . . ?
C5B C6B C7B C8B -3.4(18) . . . . ?
C6B C7B C8B C3B 2.7(17) . . . . ?
C8B C3B C4B C5B -4.5(16) . . . . ?
C9B C10B C11B C12B -8(2) . . . . ?
C9B C10B C11B C16B 166.8(15) . . . . ?
C9B B4B B5B C1B 111.6(12) . . . . ?
C9B B4B B5B B6B 144.8(11) . . . . ?
C9B B4B B5B B9B -116.5(14) . . . . ?
C9B B4B B5B B10B -152.6(11) . . . . ?
C9B B4B B8B B3B -109.1(16) . . . . ?
C9B B4B B8B B7B -150.1(14) . . . . ?
C9B B4B B8B B9B 112.8(17) . . . . ?
C9B B4B B8B B12B 147.4(14) . . . . ?
C9B B4B B9B B5B 101.0(17) . . . . ?
C9B B4B B9B B8B -119.9(17) . . . . ?
C9B B4B B9B B10B 139.7(15) . . . . ?
C9B B4B B9B B12B -156.1(14) . . . . ?
C10B C9B B4B C1B 69.3(18) . . . . ?
C10B C9B B4B B3B 136.6(14) . . . . ?
C10B C9B B4B B5B 2.0(17) . . . . ?
C10B C9B B4B B8B -150.6(15) . . . . ?
C10B C9B B4B B9B -70(2) . . . . ?
C10B C11B C12B C13B 176.3(14) . . . . ?
C10B C11B C16B C15B -174.0(16) . . . . ?
C11B C12B C13B C14B -2(3) . . . . ?
C12B C11B C16B C15B 1(3) . . . . ?
C12B C13B C14B C15B 0(3) . . . . ?
C13B C14B C15B C16B 2(3) . . . . ?
C14B C15B C16B C11B -3(3) . . . . ?
C16B C11B C12B C13B 1(3) . . . . ?
B3B C1B C2B C3B -108.5(12) . . . . ?
B3B C1B C2B B6B 146.4(10) . . . . ?
B3B C1B C2B B7B 39.9(10) . . . . ?
B3B C1B C2B B11B 105.0(11) . . . . ?
B3B C1B B4B C9B 112.3(15) . . . . ?
B3B C1B B4B B5B -146.6(11) . . . . ?
B3B C1B B4B B8B -36.4(11) . . . . ?
B3B C1B B4B B9B -103.0(13) . . . . ?
B3B C1B B5B B4B 33.7(11) . . . . ?
B3B C1B B5B B6B -107.9(12) . . . . ?
B3B C1B B5B B9B -5.9(15) . . . . ?
B3B C1B B5B B10B -65.1(14) . . . . ?
B3B C1B B6B C2B -33.3(10) . . . . ?
B3B C1B B6B B5B 107.8(12) . . . . ?
B3B C1B B6B B10B 64.7(12) . . . . ?
B3B C1B B6B B11B 4.2(13) . . . . ?
B3B C2B C3B C4B 89.2(13) . . . . ?
B3B C2B C3B C8B -91.6(14) . . . . ?
B3B C2B B6B C1B 31.1(9) . . . . ?
B3B C2B B6B B5B -3.4(12) . . . . ?
B3B C2B B6B B10B -65.9(11) . . . . ?
B3B C2B B6B B11B -104.6(11) . . . . ?
B3B C2B B7B B8B 37.1(11) . . . . ?
B3B C2B B7B B11B 141.2(11) . . . . ?
B3B C2B B7B B12B 101.9(11) . . . . ?
B3B C2B B11B B6B 104.4(11) . . . . ?
B3B C2B B11B B7B -36.7(10) . . . . ?
B3B C2B B11B B10B 65.1(13) . . . . ?
B3B C2B B11B B12B 2.8(13) . . . . ?
B3B B4B B5B C1B -29.2(9) . . . . ?
B3B B4B B5B B6B 4.0(14) . . . . ?
B3B B4B B5B B9B 102.7(12) . . . . ?
B3B B4B B5B B10B 66.6(12) . . . . ?
B3B B4B B8B B7B -41.0(12) . . . . ?
B3B B4B B8B B9B -138.0(12) . . . . ?
B3B B4B B8B B12B -103.5(12) . . . . ?
B3B B4B B9B B5B -102.1(13) . . . . ?
B3B B4B B9B B8B 37.0(11) . . . . ?
B3B B4B B9B B10B -63.4(16) . . . . ?
B3B B4B B9B B12B 0.8(18) . . . . ?
B3B B7B B8B B4B 41.5(12) . . . . ?
B3B B7B B8B B9B 100.6(13) . . . . ?
B3B B7B B8B B12B 137.4(13) . . . . ?
B3B B7B B11B C2B 34.6(9) . . . . ?
B3B B7B B11B B6B 0.7(13) . . . . ?
B3B B7B B11B B10B -62.1(12) . . . . ?
B3B B7B B11B B12B -100.7(11) . . . . ?
B3B B7B B12B B8B -37.7(11) . . . . ?
B3B B7B B12B B9B 0.7(15) . . . . ?
B3B B7B B12B B10B 62.5(13) . . . . ?
B3B B7B B12B B11B 101.5(11) . . . . ?
B3B B8B B9B B4B -38.2(11) . . . . ?
B3B B8B B9B B5B -1.5(14) . . . . ?
B3B B8B B9B B10B 63.3(13) . . . . ?
B3B B8B B9B B12B 101.6(11) . . . . ?
B3B B8B B12B B7B 38.7(12) . . . . ?
B3B B8B B12B B9B -98.7(14) . . . . ?
B3B B8B B12B B10B -61.3(15) . . . . ?
B3B B8B B12B B11B 2.5(17) . . . . ?
B4B C1B C2B C3B -149.9(11) . . . . ?
B4B C1B C2B B3B -41.3(11) . . . . ?
B4B C1B C2B B6B 105.1(12) . . . . ?
B4B C1B C2B B7B -1.4(14) . . . . ?
B4B C1B C2B B11B 63.7(14) . . . . ?
B4B C1B B3B C2B 137.5(10) . . . . ?
B4B C1B B3B B7B 100.0(11) . . . . ?
B4B C1B B3B B8B 37.8(10) . . . . ?
B4B C1B B5B B6B -141.6(11) . . . . ?
B4B C1B B5B B9B -39.6(11) . . . . ?
B4B C1B B5B B10B -98.8(12) . . . . ?
B4B C1B B6B C2B -105.0(12) . . . . ?
B4B C1B B6B B5B 36.1(11) . . . . ?
B4B C1B B6B B10B -7.0(14) . . . . ?
B4B C1B B6B B11B -67.4(13) . . . . ?
B4B C9B C10B O1B -95.9(17) . . . . ?
B4B C9B C10B C11B 97.6(17) . . . . ?
B4B B3B B7B C2B 98.1(12) . . . . ?
B4B B3B B7B B8B -39.4(12) . . . . ?
B4B B3B B7B B11B 63.0(13) . . . . ?
B4B B3B B7B B12B -0.3(15) . . . . ?
B4B B3B B8B B7B 135.0(13) . . . . ?
B4B B3B B8B B9B 35.4(11) . . . . ?
B4B B3B B8B B12B 97.0(15) . . . . ?
B4B B5B B6B C1B -33.8(9) . . . . ?
B4B B5B B6B C2B -0.5(13) . . . . ?
B4B B5B B6B B10B 96.2(12) . . . . ?
B4B B5B B6B B11B 60.9(12) . . . . ?
B4B B5B B9B B8B -36.6(11) . . . . ?
B4B B5B B9B B10B -137.4(12) . . . . ?
B4B B5B B9B B12B -100.8(14) . . . . ?
B4B B5B B10B B6B -101.9(11) . . . . ?
B4B B5B B10B B9B 35.7(10) . . . . ?
B4B B5B B10B B11B -64.9(13) . . . . ?
B4B B5B B10B B12B -1.2(12) . . . . ?
B4B B8B B9B B5B 36.8(11) . . . . ?
B4B B8B B9B B10B 101.6(13) . . . . ?
B4B B8B B9B B12B 139.9(13) . . . . ?
B4B B8B B12B B7B 103.9(12) . . . . ?
B4B B8B B12B B9B -33.5(11) . . . . ?
B4B B8B B12B B10B 3.9(14) . . . . ?
B4B B8B B12B B11B 67.7(14) . . . . ?
B4B B9B B10B B5B -38.3(11) . . . . ?
B4B B9B B10B B6B -0.7(17) . . . . ?
B4B B9B B10B B11B 64.7(15) . . . . ?
B4B B9B B10B B12B 101.6(14) . . . . ?
B4B B9B B12B B7B -0.9(17) . . . . ?
B4B B9B B12B B8B 36.1(12) . . . . ?
B4B B9B B12B B10B -101.2(14) . . . . ?
B4B B9B B12B B11B -64.0(16) . . . . ?
B5B C1B C2B C3B 142.9(11) . . . . ?
B5B C1B C2B B3B -108.5(12) . . . . ?
B5B C1B C2B B6B 37.8(11) . . . . ?
B5B C1B C2B B7B -68.6(14) . . . . ?
B5B C1B C2B B11B -3.5(15) . . . . ?
B5B C1B B3B C2B 104.9(11) . . . . ?
B5B C1B B3B B4B -32.6(11) . . . . ?
B5B C1B B3B B7B 67.4(13) . . . . ?
B5B C1B B3B B8B 5.2(14) . . . . ?
B5B C1B B4B C9B -101.1(15) . . . . ?
B5B C1B B4B B3B 146.6(11) . . . . ?
B5B C1B B4B B8B 110.2(12) . . . . ?
B5B C1B B4B B9B 43.7(12) . . . . ?
B5B C1B B6B C2B -141.1(10) . . . . ?
B5B C1B B6B B10B -43.1(10) . . . . ?
B5B C1B B6B B11B -103.5(11) . . . . ?
B5B B4B B8B B3B 98.5(13) . . . . ?
B5B B4B B8B B7B 57.6(16) . . . . ?
B5B B4B B8B B9B -39.5(11) . . . . ?
B5B B4B B8B B12B -5.0(15) . . . . ?
B5B B4B B9B B8B 139.2(12) . . . . ?
B5B B4B B9B B10B 38.7(12) . . . . ?
B5B B4B B9B B12B 102.9(13) . . . . ?
B5B B6B B10B B9B -38.3(12) . . . . ?
B5B B6B B10B B11B -140.0(13) . . . . ?
B5B B6B B10B B12B -103.0(13) . . . . ?
B5B B6B B11B C2B -98.8(11) . . . . ?
B5B B6B B11B B7B -64.8(12) . . . . ?
B5B B6B B11B B10B 35.9(11) . . . . ?
B5B B6B B11B B12B -1.0(14) . . . . ?
B5B B9B B10B B6B 37.6(10) . . . . ?
B5B B9B B10B B11B 103.0(11) . . . . ?
B5B B9B B10B B12B 139.9(11) . . . . ?
B5B B9B B12B B7B 63.4(15) . . . . ?
B5B B9B B12B B8B 100.4(12) . . . . ?
B5B B9B B12B B10B -36.9(11) . . . . ?
B5B B9B B12B B11B 0.3(16) . . . . ?
B5B B10B B11B C2B 2.5(15) . . . . ?
B5B B10B B11B B6B -36.1(11) . . . . ?
B5B B10B B11B B7B 63.6(14) . . . . ?
B5B B10B B11B B12B 102.6(13) . . . . ?
B5B B10B B12B B7B -63.0(12) . . . . ?
B5B B10B B12B B8B -1.7(14) . . . . ?
B5B B10B B12B B9B 36.9(9) . . . . ?
B5B B10B B12B B11B -101.6(10) . . . . ?
B6B C1B C2B C3B 105.1(12) . . . . ?
B6B C1B C2B B3B -146.4(10) . . . . ?
B6B C1B C2B B7B -106.5(10) . . . . ?
B6B C1B C2B B11B -41.4(10) . . . . ?
B6B C1B B3B C2B 33.6(10) . . . . ?
B6B C1B B3B B4B -103.9(11) . . . . ?
B6B C1B B3B B7B -3.9(14) . . . . ?
B6B C1B B3B B8B -66.1(13) . . . . ?
B6B C1B B4B C9B -138.0(13) . . . . ?
B6B C1B B4B B3B 109.8(11) . . . . ?
B6B C1B B4B B5B -36.8(11) . . . . ?
B6B C1B B4B B8B 73.4(14) . . . . ?
B6B C1B B4B B9B 6.8(16) . . . . ?
B6B C1B B5B B4B 141.6(11) . . . . ?
B6B C1B B5B B9B 102.0(11) . . . . ?
B6B C1B B5B B10B 42.8(10) . . . . ?
B6B C2B C3B C4B -131.2(11) . . . . ?
B6B C2B C3B C8B 48.1(14) . . . . ?
B6B C2B B3B C1B -31.1(9) . . . . ?
B6B C2B B3B B4B 5.7(13) . . . . ?
B6B C2B B3B B7B 105.5(10) . . . . ?
B6B C2B B3B B8B 67.9(13) . . . . ?
B6B C2B B7B B3B -103.5(11) . . . . ?
B6B C2B B7B B8B -66.5(13) . . . . ?
B6B C2B B7B B11B 37.6(10) . . . . ?
B6B C2B B7B B12B -1.6(13) . . . . ?
B6B C2B B11B B7B -141.1(11) . . . . ?
B6B C2B B11B B10B -39.3(10) . . . . ?
B6B C2B B11B B12B -101.6(11) . . . . ?
B6B B5B B9B B4B 99.9(12) . . . . ?
B6B B5B B9B B8B 63.3(14) . . . . ?
B6B B5B B9B B10B -37.5(10) . . . . ?
B6B B5B B9B B12B -1.0(16) . . . . ?
B6B B5B B10B B9B 137.7(12) . . . . ?
B6B B5B B10B B11B 37.0(11) . . . . ?
B6B B5B B10B B12B 100.7(11) . . . . ?
B6B B10B B11B C2B 38.6(10) . . . . ?
B6B B10B B11B B7B 99.7(11) . . . . ?
B6B B10B B11B B12B 138.7(12) . . . . ?
B6B B10B B12B B7B 0.7(14) . . . . ?
B6B B10B B12B B8B 62.0(13) . . . . ?
B6B B10B B12B B9B 100.6(12) . . . . ?
B6B B10B B12B B11B -38.0(10) . . . . ?
B6B B11B B12B B7B -99.7(10) . . . . ?
B6B B11B B12B B8B -64.2(14) . . . . ?
B6B B11B B12B B9B 0.4(14) . . . . ?
B6B B11B B12B B10B 36.8(10) . . . . ?
B7B C2B C3B C4B 15.5(17) . . . . ?
B7B C2B C3B C8B -165.3(10) . . . . ?
B7B C2B B3B C1B -136.6(11) . . . . ?
B7B C2B B3B B4B -99.8(11) . . . . ?
B7B C2B B3B B8B -37.6(11) . . . . ?
B7B C2B B6B C1B 99.1(11) . . . . ?
B7B C2B B6B B5B 64.6(12) . . . . ?
B7B C2B B6B B10B 2.0(13) . . . . ?
B7B C2B B6B B11B -36.7(10) . . . . ?
B7B C2B B11B B6B 141.1(11) . . . . ?
B7B C2B B11B B10B 101.9(12) . . . . ?
B7B C2B B11B B12B 39.5(10) . . . . ?
B7B B3B B4B C1B -97.6(11) . . . . ?
B7B B3B B4B C9B 156.6(13) . . . . ?
B7B B3B B4B B5B -67.3(14) . . . . ?
B7B B3B B4B B8B 39.4(11) . . . . ?
B7B B3B B4B B9B -0.3(16) . . . . ?
B7B B3B B8B B4B -135.0(13) . . . . ?
B7B B3B B8B B9B -99.6(12) . . . . ?
B7B B3B B8B B12B -38.0(11) . . . . ?
B7B B8B B9B B4B -102.4(13) . . . . ?
B7B B8B B9B B5B -65.6(14) . . . . ?
B7B B8B B9B B10B -0.8(15) . . . . ?
B7B B8B B9B B12B 37.5(10) . . . . ?
B7B B8B B12B B9B -137.4(12) . . . . ?
B7B B8B B12B B10B -100.0(11) . . . . ?
B7B B8B B12B B11B -36.2(11) . . . . ?
B7B B11B B12B B8B 35.5(11) . . . . ?
B7B B11B B12B B9B 100.1(12) . . . . ?
B7B B11B B12B B10B 136.5(11) . . . . ?
B8B B3B B4B C1B -137.0(12) . . . . ?
B8B B3B B4B C9B 117.2(17) . . . . ?
B8B B3B B4B B5B -106.7(13) . . . . ?
B8B B3B B4B B9B -39.7(12) . . . . ?
B8B B3B B7B C2B 137.4(13) . . . . ?
B8B B3B B7B B11B 102.3(13) . . . . ?
B8B B3B B7B B12B 39.0(12) . . . . ?
B8B B4B B5B C1B -91.8(12) . . . . ?
B8B B4B B5B B6B -58.7(14) . . . . ?
B8B B4B B5B B9B 40.1(11) . . . . ?
B8B B4B B5B B10B 3.9(14) . . . . ?
B8B B4B B9B B5B -139.2(12) . . . . ?
B8B B4B B9B B10B -100.4(13) . . . . ?
B8B B4B B9B B12B -36.3(12) . . . . ?
B8B B7B B11B C2B 97.4(11) . . . . ?
B8B B7B B11B B6B 63.5(13) . . . . ?
B8B B7B B11B B10B 0.8(13) . . . . ?
B8B B7B B11B B12B -37.9(10) . . . . ?
B8B B7B B12B B9B 38.4(12) . . . . ?
B8B B7B B12B B10B 100.2(12) . . . . ?
B8B B7B B12B B11B 139.2(12) . . . . ?
B8B B9B B10B B5B -101.6(11) . . . . ?
B8B B9B B10B B6B -64.0(14) . . . . ?
B8B B9B B10B B11B 1.3(14) . . . . ?
B8B B9B B10B B12B 38.3(10) . . . . ?
B8B B9B B12B B7B -37.0(11) . . . . ?
B8B B9B B12B B10B -137.3(11) . . . . ?
B8B B9B B12B B11B -100.0(11) . . . . ?
B9B B4B B5B C1B -131.9(12) . . . . ?
B9B B4B B5B B6B -98.7(12) . . . . ?
B9B B4B B5B B10B -36.1(10) . . . . ?
B9B B4B B8B B3B 138.0(12) . . . . ?
B9B B4B B8B B7B 97.1(13) . . . . ?
B9B B4B B8B B12B 34.5(11) . . . . ?
B9B B5B B6B C1B -93.6(12) . . . . ?
B9B B5B B6B C2B -60.3(12) . . . . ?
B9B B5B B6B B10B 36.5(11) . . . . ?
B9B B5B B6B B11B 1.2(14) . . . . ?
B9B B5B B10B B6B -137.7(12) . . . . ?
B9B B5B B10B B11B -100.7(13) . . . . ?
B9B B5B B10B B12B -36.9(10) . . . . ?
B9B B8B B12B B7B 137.4(12) . . . . ?
B9B B8B B12B B10B 37.4(10) . . . . ?
B9B B8B B12B B11B 101.2(12) . . . . ?
B9B B10B B11B C2B -62.5(13) . . . . ?
B9B B10B B11B B6B -101.0(12) . . . . ?
B9B B10B B11B B7B -1.3(13) . . . . ?
B9B B10B B11B B12B 37.6(10) . . . . ?
B9B B10B B12B B7B -99.9(11) . . . . ?
B9B B10B B12B B8B -38.6(10) . . . . ?
B9B B10B B12B B11B -138.5(11) . . . . ?
B10B B5B B6B C1B -130.0(12) . . . . ?
B10B B5B B6B C2B -96.7(11) . . . . ?
B10B B5B B6B B11B -35.3(10) . . . . ?
B10B B5B B9B B4B 137.4(12) . . . . ?
B10B B5B B9B B8B 100.8(12) . . . . ?
B10B B5B B9B B12B 36.6(11) . . . . ?
B10B B6B B11B C2B -134.7(11) . . . . ?
B10B B6B B11B B7B -100.7(12) . . . . ?
B10B B6B B11B B12B -36.9(10) . . . . ?
B10B B9B B12B B7B 100.3(11) . . . . ?
B10B B9B B12B B8B 137.3(11) . . . . ?
B10B B9B B12B B11B 37.3(10) . . . . ?
B10B B11B B12B B7B -136.5(11) . . . . ?
B10B B11B B12B B8B -101.0(12) . . . . ?
B10B B11B B12B B9B -36.4(11) . . . . ?
B11B C2B C3B C4B -57.7(15) . . . . ?
B11B C2B C3B C8B 121.5(11) . . . . ?
B11B C2B B3B C1B -100.2(10) . . . . ?
B11B C2B B3B B4B -63.4(12) . . . . ?
B11B C2B B3B B7B 36.4(10) . . . . ?
B11B C2B B3B B8B -1.2(15) . . . . ?
B11B C2B B6B C1B 135.8(10) . . . . ?
B11B C2B B6B B5B 101.3(11) . . . . ?
B11B C2B B6B B10B 38.7(9) . . . . ?
B11B C2B B7B B3B -141.2(11) . . . . ?
B11B C2B B7B B8B -104.1(12) . . . . ?
B11B C2B B7B B12B -39.2(10) . . . . ?
B11B B6B B10B B5B 140.0(13) . . . . ?
B11B B6B B10B B9B 101.7(13) . . . . ?
B11B B6B B10B B12B 37.0(10) . . . . ?
B11B B7B B8B B3B -100.5(12) . . . . ?
B11B B7B B8B B4B -59.1(14) . . . . ?
B11B B7B B8B B9B 0.0(14) . . . . ?
B11B B7B B8B B12B 36.9(10) . . . . ?
B11B B7B B12B B8B -139.2(12) . . . . ?
B11B B7B B12B B9B -100.7(12) . . . . ?
B11B B7B B12B B10B -39.0(10) . . . . ?
B11B B10B B12B B7B 38.6(9) . . . . ?
B11B B10B B12B B8B 99.9(11) . . . . ?
B11B B10B B12B B9B 138.5(11) . . . . ?
B12B B7B B8B B3B -137.4(13) . . . . ?
B12B B7B B8B B4B -95.9(14) . . . . ?
B12B B7B B8B B9B -36.8(10) . . . . ?
B12B B7B B11B C2B 135.3(11) . . . . ?
B12B B7B B11B B6B 101.4(11) . . . . ?
B12B B7B B11B B10B 38.7(9) . . . . ?
B12B B8B B9B B4B -139.9(13) . . . . ?
B12B B8B B9B B5B -103.1(12) . . . . ?
B12B B8B B9B B10B -38.3(10) . . . . ?
B12B B9B B10B B5B -139.9(11) . . . . ?
B12B B9B B10B B6B -102.3(11) . . . . ?
B12B B9B B10B B11B -36.9(9) . . . . ?
B12B B10B B11B C2B -100.1(11) . . . . ?
B12B B10B B11B B6B -138.7(12) . . . . ?
B12B B10B B11B B7B -39.0(10) . . . . ?
O1C C10C C11C C12C -29.1(17) . . . . ?
O1C C10C C11C C16C 147.6(12) . . . . ?
C1C C2C C3C C4C -145.5(11) . . . . ?
C1C C2C C3C C8C 33.6(17) . . . . ?
C1C C2C B3C B4C -32.2(8) . . . . ?
C1C C2C B3C B7C -135.3(9) . . . . ?
C1C C2C B3C B8C -95.3(9) . . . . ?
C1C C2C B6C B5C 33.7(9) . . . . ?
C1C C2C B6C B10C 98.1(11) . . . . ?
C1C C2C B6C B11C 135.9(11) . . . . ?
C1C C2C B7C B3C 40.8(9) . . . . ?
C1C C2C B7C B8C 2.5(12) . . . . ?
C1C C2C B7C B11C -101.0(11) . . . . ?
C1C C2C B7C B12C -59.1(12) . . . . ?
C1C C2C B11C B6C -39.9(9) . . . . ?
C1C C2C B11C B7C 102.3(10) . . . . ?
C1C C2C B11C B10C -0.7(12) . . . . ?
C1C C2C B11C B12C 62.7(11) . . . . ?
C1C B3C B4C C9C 107.3(12) . . . . ?
C1C B3C B4C B5C -33.2(9) . . . . ?
C1C B3C B4C B8C -132.9(10) . . . . ?
C1C B3C B4C B9C -94.4(11) . . . . ?
C1C B3C B7C C2C -37.2(8) . . . . ?
C1C B3C B7C B8C 98.5(9) . . . . ?
C1C B3C B7C B11C -3.2(12) . . . . ?
C1C B3C B7C B12C 62.3(11) . . . . ?
C1C B3C B8C B4C 39.5(9) . . . . ?
C1C B3C B8C B7C -97.6(10) . . . . ?
C1C B3C B8C B9C 0.1(12) . . . . ?
C1C B3C B8C B12C -61.8(11) . . . . ?
C1C B4C B5C B6C -31.2(9) . . . . ?
C1C B4C B5C B9C -131.1(12) . . . . ?
C1C B4C B5C B10C -92.4(11) . . . . ?
C1C B4C B8C B3C -39.6(8) . . . . ?
C1C B4C B8C B7C -1.6(12) . . . . ?
C1C B4C B8C B9C 95.7(11) . . . . ?
C1C B4C B8C B12C 59.8(11) . . . . ?
C1C B4C B9C B5C 40.4(9) . . . . ?
C1C B4C B9C B8C -98.0(10) . . . . ?
C1C B4C B9C B10C 2.5(13) . . . . ?
C1C B4C B9C B12C -61.1(12) . . . . ?
C1C B5C B6C C2C -33.6(8) . . . . ?
C1C B5C B6C B10C -132.6(11) . . . . ?
C1C B5C B6C B11C -96.0(11) . . . . ?
C1C B5C B9C B4C -41.3(10) . . . . ?
C1C B5C B9C B8C -3.0(15) . . . . ?
C1C B5C B9C B10C 96.8(11) . . . . ?
C1C B5C B9C B12C 61.3(13) . . . . ?
C1C B5C B10C B6C 40.0(9) . . . . ?
C1C B5C B10C B9C -98.5(10) . . . . ?
C1C B5C B10C B11C 1.5(13) . . . . ?
C1C B5C B10C B12C -64.7(11) . . . . ?
C1C B6C B10C B5C -40.0(10) . . . . ?
C1C B6C B10C B9C -4.2(14) . . . . ?
C1C B6C B10C B11C 98.1(11) . . . . ?
C1C B6C B10C B12C 56.6(14) . . . . ?
C1C B6C B11C C2C 37.3(9) . . . . ?
C1C B6C B11C B7C 3.4(14) . . . . ?
C1C B6C B11C B10C -98.6(11) . . . . ?
C1C B6C B11C B12C -58.6(12) . . . . ?
C2C C1C B3C B4C 142.5(10) . . . . ?
C2C C1C B3C B7C 38.1(8) . . . . ?
C2C C1C B3C B8C 101.6(9) . . . . ?
C2C C1C B4C C9C -142.2(11) . . . . ?
C2C C1C B4C B3C -36.4(9) . . . . ?
C2C C1C B4C B5C 105.0(11) . . . . ?
C2C C1C B4C B8C 3.4(12) . . . . ?
C2C C1C B4C B9C 63.9(12) . . . . ?
C2C C1C B5C B4C -107.7(11) . . . . ?
C2C C1C B5C B6C 37.3(9) . . . . ?
C2C C1C B5C B9C -65.6(13) . . . . ?
C2C C1C B5C B10C -2.0(12) . . . . ?
C2C C1C B6C B5C -140.7(10) . . . . ?
C2C C1C B6C B10C -98.6(11) . . . . ?
C2C C1C B6C B11C -38.3(9) . . . . ?
C2C C3C C4C C5C -179.9(11) . . . . ?
C2C C3C C8C C7C 178.3(13) . . . . ?
C2C B3C B4C C1C 31.9(8) . . . . ?
C2C B3C B4C C9C 139.2(11) . . . . ?
C2C B3C B4C B5C -1.2(12) . . . . ?
C2C B3C B4C B8C -101.0(10) . . . . ?
C2C B3C B4C B9C -62.4(11) . . . . ?
C2C B3C B7C B8C 135.7(10) . . . . ?
C2C B3C B7C B11C 33.9(9) . . . . ?
C2C B3C B7C B12C 99.5(10) . . . . ?
C2C B3C B8C B4C 98.4(10) . . . . ?
C2C B3C B8C B7C -38.6(9) . . . . ?
C2C B3C B8C B9C 59.1(12) . . . . ?
C2C B3C B8C B12C -2.8(12) . . . . ?
C2C B6C B10C B5C -99.6(11) . . . . ?
C2C B6C B10C B9C -63.8(13) . . . . ?
C2C B6C B10C B11C 38.5(10) . . . . ?
C2C B6C B10C B12C -3.0(15) . . . . ?
C2C B6C B11C B7C -33.9(9) . . . . ?
C2C B6C B11C B10C -135.8(11) . . . . ?
C2C B6C B11C B12C -95.9(10) . . . . ?
C2C B7C B8C B3C 38.4(8) . . . . ?
C2C B7C B8C B4C -0.4(12) . . . . ?
C2C B7C B8C B9C -62.8(11) . . . . ?
C2C B7C B8C B12C -100.3(11) . . . . ?
C2C B7C B11C B6C 33.9(10) . . . . ?
C2C B7C B11C B10C 98.2(11) . . . . ?
C2C B7C B11C B12C 133.5(11) . . . . ?
C2C B7C B12C B8C 98.1(10) . . . . ?
C2C B7C B12C B9C 58.5(13) . . . . ?
C2C B7C B12C B10C -7.9(15) . . . . ?
C2C B7C B12C B11C -40.5(10) . . . . ?
C2C B11C B12C B7C 40.0(9) . . . . ?
C2C B11C B12C B8C 1.3(13) . . . . ?
C2C B11C B12C B9C -63.2(12) . . . . ?
C2C B11C B12C B10C -101.4(12) . . . . ?
C3C C2C B3C C1C -106.5(10) . . . . ?
C3C C2C B3C B4C -138.7(10) . . . . ?
C3C C2C B3C B7C 118.2(11) . . . . ?
C3C C2C B3C B8C 158.1(9) . . . . ?
C3C C2C B6C C1C 106.6(11) . . . . ?
C3C C2C B6C B5C 140.3(11) . . . . ?
C3C C2C B6C B10C -155.3(11) . . . . ?
C3C C2C B6C B11C -117.5(12) . . . . ?
C3C C2C B7C B3C -103.6(13) . . . . ?
C3C C2C B7C B8C -141.9(11) . . . . ?
C3C C2C B7C B11C 114.6(13) . . . . ?
C3C C2C B7C B12C 156.5(12) . . . . ?
C3C C2C B11C B6C 102.6(12) . . . . ?
C3C C2C B11C B7C -115.2(12) . . . . ?
C3C C2C B11C B10C 141.8(11) . . . . ?
C3C C2C B11C B12C -154.8(10) . . . . ?
C3C C4C C5C C6C -1(2) . . . . ?
C4C C3C C8C C7C -3(2) . . . . ?
C4C C5C C6C C7C 2(2) . . . . ?
C5C C6C C7C C8C -3(2) . . . . ?
C6C C7C C8C C3C 4(2) . . . . ?
C8C C3C C4C C5C 0.9(19) . . . . ?
C9C C10C C11C C12C 151.1(12) . . . . ?
C9C C10C C11C C16C -32.2(17) . . . . ?
C9C B4C B5C C1C -104.0(12) . . . . ?
C9C B4C B5C B6C -135.3(12) . . . . ?
C9C B4C B5C B9C 124.9(13) . . . . ?
C9C B4C B5C B10C 163.6(11) . . . . ?
C9C B4C B8C B3C 101.0(13) . . . . ?
C9C B4C B8C B7C 139.0(11) . . . . ?
C9C B4C B8C B9C -123.7(14) . . . . ?
C9C B4C B8C B12C -159.5(11) . . . . ?
C9C B4C B9C B5C -107.0(17) . . . . ?
C9C B4C B9C B8C 114.6(17) . . . . ?
C9C B4C B9C B10C -144.8(15) . . . . ?
C9C B4C B9C B12C 151.5(15) . . . . ?
C10C C9C B4C C1C -113.8(12) . . . . ?
C10C C9C B4C B3C 180.0(10) . . . . ?
C10C C9C B4C B5C -46.6(16) . . . . ?
C10C C9C B4C B8C 110.5(14) . . . . ?
C10C C9C B4C B9C 30(2) . . . . ?
C10C C11C C12C C13C -179.6(10) . . . . ?
C10C C11C C16C C15C -176.1(11) . . . . ?
C11C C12C C13C C14C -6.2(18) . . . . ?
C12C C11C C16C C15C 0.7(17) . . . . ?
C12C C13C C14C C15C 4.2(19) . . . . ?
C13C C14C C15C C16C 0.2(19) . . . . ?
C14C C15C C16C C11C -2.6(18) . . . . ?
C16C C11C C12C C13C 3.6(17) . . . . ?
B3C C1C C2C C3C 107.0(11) . . . . ?
B3C C1C C2C B6C -146.5(10) . . . . ?
B3C C1C C2C B7C -41.2(9) . . . . ?
B3C C1C C2C B11C -106.5(9) . . . . ?
B3C C1C B4C C9C -105.8(12) . . . . ?
B3C C1C B4C B5C 141.4(11) . . . . ?
B3C C1C B4C B8C 39.8(8) . . . . ?
B3C C1C B4C B9C 100.2(10) . . . . ?
B3C C1C B5C B4C -38.8(11) . . . . ?
B3C C1C B5C B6C 106.2(12) . . . . ?
B3C C1C B5C B9C 3.3(15) . . . . ?
B3C C1C B5C B10C 66.9(12) . . . . ?
B3C C1C B6C C2C 32.5(9) . . . . ?
B3C C1C B6C B5C -108.3(10) . . . . ?
B3C C1C B6C B10C -66.1(13) . . . . ?
B3C C1C B6C B11C -5.9(14) . . . . ?
B3C C2C C3C C4C -76.3(14) . . . . ?
B3C C2C C3C C8C 102.8(14) . . . . ?
B3C C2C B6C C1C -32.1(9) . . . . ?
B3C C2C B6C B5C 1.6(13) . . . . ?
B3C C2C B6C B10C 66.0(13) . . . . ?
B3C C2C B6C B11C 103.8(11) . . . . ?
B3C C2C B7C B8C -38.3(9) . . . . ?
B3C C2C B7C B11C -141.9(11) . . . . ?
B3C C2C B7C B12C -99.9(12) . . . . ?
B3C C2C B11C B6C -105.9(11) . . . . ?
B3C C2C B11C B7C 36.4(10) . . . . ?
B3C C2C B11C B10C -66.7(12) . . . . ?
B3C C2C B11C B12C -3.2(13) . . . . ?
B3C B4C B5C C1C 33.5(9) . . . . ?
B3C B4C B5C B6C 2.3(13) . . . . ?
B3C B4C B5C B9C -97.6(11) . . . . ?
B3C B4C B5C B10C -58.9(12) . . . . ?
B3C B4C B8C B7C 38.0(9) . . . . ?
B3C B4C B8C B9C 135.3(11) . . . . ?
B3C B4C B8C B12C 99.5(10) . . . . ?
B3C B4C B9C B5C 100.1(11) . . . . ?
B3C B4C B9C B8C -38.3(9) . . . . ?
B3C B4C B9C B10C 62.3(12) . . . . ?
B3C B4C B9C B12C -1.3(14) . . . . ?
B3C B7C B8C B4C -38.8(9) . . . . ?
B3C B7C B8C B9C -101.1(10) . . . . ?
B3C B7C B8C B12C -138.7(10) . . . . ?
B3C B7C B11C C2C -33.9(9) . . . . ?
B3C B7C B11C B6C -0.1(14) . . . . ?
B3C B7C B11C B10C 64.2(13) . . . . ?
B3C B7C B11C B12C 99.6(11) . . . . ?
B3C B7C B12C B8C 36.2(9) . . . . ?
B3C B7C B12C B9C -3.4(14) . . . . ?
B3C B7C B12C B10C -69.8(13) . . . . ?
B3C B7C B12C B11C -102.3(10) . . . . ?
B3C B8C B9C B4C 40.1(10) . . . . ?
B3C B8C B9C B5C 1.8(15) . . . . ?
B3C B8C B9C B10C -62.3(13) . . . . ?
B3C B8C B9C B12C -99.2(10) . . . . ?
B3C B8C B12C B7C -36.3(9) . . . . ?
B3C B8C B12C B9C 100.3(10) . . . . ?
B3C B8C B12C B10C 61.1(13) . . . . ?
B3C B8C B12C B11C 0.9(13) . . . . ?
B4C C1C C2C C3C 144.3(10) . . . . ?
B4C C1C C2C B3C 37.3(10) . . . . ?
B4C C1C C2C B6C -109.2(11) . . . . ?
B4C C1C C2C B7C -3.9(13) . . . . ?
B4C C1C C2C B11C -69.2(12) . . . . ?
B4C C1C B3C C2C -142.5(10) . . . . ?
B4C C1C B3C B7C -104.4(10) . . . . ?
B4C C1C B3C B8C -40.9(9) . . . . ?
B4C C1C B5C B6C 145.0(11) . . . . ?
B4C C1C B5C B9C 42.1(10) . . . . ?
B4C C1C B5C B10C 105.7(10) . . . . ?
B4C C1C B6C C2C 105.2(11) . . . . ?
B4C C1C B6C B5C -35.6(10) . . . . ?
B4C C1C B6C B10C 6.6(15) . . . . ?
B4C C1C B6C B11C 66.9(13) . . . . ?
B4C C9C C10C O1C 79.6(15) . . . . ?
B4C C9C C10C C11C -100.6(15) . . . . ?
B4C B3C B7C C2C -96.9(10) . . . . ?
B4C B3C B7C B8C 38.8(9) . . . . ?
B4C B3C B7C B11C -63.0(12) . . . . ?
B4C B3C B7C B12C 2.5(13) . . . . ?
B4C B3C B8C B7C -137.1(10) . . . . ?
B4C B3C B8C B9C -39.4(10) . . . . ?
B4C B3C B8C B12C -101.2(11) . . . . ?
B4C B5C B6C C1C 31.2(10) . . . . ?
B4C B5C B6C C2C -2.4(13) . . . . ?
B4C B5C B6C B10C -101.5(11) . . . . ?
B4C B5C B6C B11C -64.9(13) . . . . ?
B4C B5C B9C B8C 38.4(10) . . . . ?
B4C B5C B9C B10C 138.2(11) . . . . ?
B4C B5C B9C B12C 102.6(11) . . . . ?
B4C B5C B10C B6C 100.7(11) . . . . ?
B4C B5C B10C B9C -37.8(9) . . . . ?
B4C B5C B10C B11C 62.1(12) . . . . ?
B4C B5C B10C B12C -4.0(13) . . . . ?
B4C B8C B9C B5C -38.3(11) . . . . ?
B4C B8C B9C B10C -102.4(11) . . . . ?
B4C B8C B9C B12C -139.3(11) . . . . ?
B4C B8C B12C B7C -100.6(9) . . . . ?
B4C B8C B12C B9C 36.1(9) . . . . ?
B4C B8C B12C B10C -3.1(13) . . . . ?
B4C B8C B12C B11C -63.3(12) . . . . ?
B4C B9C B10C B5C 38.2(10) . . . . ?
B4C B9C B10C B6C 1.0(15) . . . . ?
B4C B9C B10C B11C -63.9(14) . . . . ?
B4C B9C B10C B12C -102.3(11) . . . . ?
B4C B9C B12C B7C 3.0(15) . . . . ?
B4C B9C B12C B8C -37.4(10) . . . . ?
B4C B9C B12C B10C 101.1(12) . . . . ?
B4C B9C B12C B11C 66.0(13) . . . . ?
B5C C1C C2C C3C -144.6(10) . . . . ?
B5C C1C C2C B3C 108.4(10) . . . . ?
B5C C1C C2C B6C -38.1(10) . . . . ?
B5C C1C C2C B7C 67.2(12) . . . . ?
B5C C1C C2C B11C 1.8(12) . . . . ?
B5C C1C B3C C2C -103.8(12) . . . . ?
B5C C1C B3C B4C 38.7(11) . . . . ?
B5C C1C B3C B7C -65.7(13) . . . . ?
B5C C1C B3C B8C -2.2(14) . . . . ?
B5C C1C B4C C9C 112.8(13) . . . . ?
B5C C1C B4C B3C -141.4(11) . . . . ?
B5C C1C B4C B8C -101.6(11) . . . . ?
B5C C1C B4C B9C -41.1(10) . . . . ?
B5C C1C B6C C2C 140.7(10) . . . . ?
B5C C1C B6C B10C 42.1(10) . . . . ?
B5C C1C B6C B11C 102.4(12) . . . . ?
B5C B4C B8C B3C -99.0(10) . . . . ?
B5C B4C B8C B7C -61.0(11) . . . . ?
B5C B4C B8C B9C 36.3(9) . . . . ?
B5C B4C B8C B12C 0.5(12) . . . . ?
B5C B4C B9C B8C -138.4(11) . . . . ?
B5C B4C B9C B10C -37.8(10) . . . . ?
B5C B4C B9C B12C -101.5(12) . . . . ?
B5C B6C B10C B9C 35.9(10) . . . . ?
B5C B6C B10C B11C 138.1(11) . . . . ?
B5C B6C B10C B12C 96.6(12) . . . . ?
B5C B6C B11C C2C 97.6(11) . . . . ?
B5C B6C B11C B7C 63.6(13) . . . . ?
B5C B6C B11C B10C -38.3(10) . . . . ?
B5C B6C B11C B12C 1.7(13) . . . . ?
B5C B9C B10C B6C -37.2(10) . . . . ?
B5C B9C B10C B11C -102.1(12) . . . . ?
B5C B9C B10C B12C -140.5(11) . . . . ?
B5C B9C B12C B7C -62.3(14) . . . . ?
B5C B9C B12C B8C -102.7(11) . . . . ?
B5C B9C B12C B10C 35.8(10) . . . . ?
B5C B9C B12C B11C 0.7(14) . . . . ?
B5C B10C B11C C2C -0.5(13) . . . . ?
B5C B10C B11C B6C 38.2(10) . . . . ?
B5C B10C B11C B7C -63.2(13) . . . . ?
B5C B10C B11C B12C -97.5(12) . . . . ?
B5C B10C B12C B7C 70.8(13) . . . . ?
B5C B10C B12C B8C 4.4(14) . . . . ?
B5C B10C B12C B9C -33.9(9) . . . . ?
B5C B10C B12C B11C 104.7(11) . . . . ?
B6C C1C C2C C3C -106.5(11) . . . . ?
B6C C1C C2C B3C 146.5(10) . . . . ?
B6C C1C C2C B7C 105.3(10) . . . . ?
B6C C1C C2C B11C 39.9(9) . . . . ?
B6C C1C B3C C2C -32.4(9) . . . . ?
B6C C1C B3C B4C 110.1(11) . . . . ?
B6C C1C B3C B7C 5.7(12) . . . . ?
B6C C1C B3C B8C 69.2(12) . . . . ?
B6C C1C B4C C9C 148.2(12) . . . . ?
B6C C1C B4C B3C -106.0(12) . . . . ?
B6C C1C B4C B5C 35.4(11) . . . . ?
B6C C1C B4C B8C -66.2(12) . . . . ?
B6C C1C B4C B9C -5.7(14) . . . . ?
B6C C1C B5C B4C -145.0(11) . . . . ?
B6C C1C B5C B9C -102.9(13) . . . . ?
B6C C1C B5C B10C -39.3(10) . . . . ?
B6C C2C C3C C4C 145.9(12) . . . . ?
B6C C2C C3C C8C -35.0(17) . . . . ?
B6C C2C B3C C1C 32.0(9) . . . . ?
B6C C2C B3C B4C -0.2(13) . . . . ?
B6C C2C B3C B7C -103.3(11) . . . . ?
B6C C2C B3C B8C -63.4(12) . . . . ?
B6C C2C B7C B3C 106.5(11) . . . . ?
B6C C2C B7C B8C 68.1(11) . . . . ?
B6C C2C B7C B11C -35.4(11) . . . . ?
B6C C2C B7C B12C 6.6(14) . . . . ?
B6C C2C B11C B7C 142.2(11) . . . . ?
B6C C2C B11C B10C 39.2(10) . . . . ?
B6C C2C B11C B12C 102.6(12) . . . . ?
B6C B5C B9C B4C -102.3(11) . . . . ?
B6C B5C B9C B8C -63.9(14) . . . . ?
B6C B5C B9C B10C 35.9(10) . . . . ?
B6C B5C B9C B12C 0.3(14) . . . . ?
B6C B5C B10C B9C -138.5(11) . . . . ?
B6C B5C B10C B11C -38.5(10) . . . . ?
B6C B5C B10C B12C -104.7(11) . . . . ?
B6C B10C B11C C2C -38.7(10) . . . . ?
B6C B10C B11C B7C -101.4(11) . . . . ?
B6C B10C B11C B12C -135.7(11) . . . . ?
B6C B10C B12C B7C 6.9(16) . . . . ?
B6C B10C B12C B8C -59.4(14) . . . . ?
B6C B10C B12C B9C -97.7(12) . . . . ?
B6C B10C B12C B11C 40.8(11) . . . . ?
B6C B11C B12C B7C 101.8(11) . . . . ?
B6C B11C B12C B8C 63.1(13) . . . . ?
B6C B11C B12C B9C -1.5(13) . . . . ?
B6C B11C B12C B10C -39.6(10) . . . . ?
B7C C2C C3C C4C -3.1(18) . . . . ?
B7C C2C C3C C8C 176.0(12) . . . . ?
B7C C2C B3C C1C 135.3(9) . . . . ?
B7C C2C B3C B4C 103.1(10) . . . . ?
B7C C2C B3C B8C 40.0(9) . . . . ?
B7C C2C B6C C1C -100.4(10) . . . . ?
B7C C2C B6C B5C -66.7(13) . . . . ?
B7C C2C B6C B10C -2.2(14) . . . . ?
B7C C2C B6C B11C 35.5(10) . . . . ?
B7C C2C B11C B6C -142.2(11) . . . . ?
B7C C2C B11C B10C -103.0(12) . . . . ?
B7C C2C B11C B12C -39.6(9) . . . . ?
B7C B3C B4C C1C 93.6(10) . . . . ?
B7C B3C B4C C9C -159.1(11) . . . . ?
B7C B3C B4C B5C 60.4(11) . . . . ?
B7C B3C B4C B8C -39.3(9) . . . . ?
B7C B3C B4C B9C -0.8(13) . . . . ?
B7C B3C B8C B4C 137.1(10) . . . . ?
B7C B3C B8C B9C 97.7(11) . . . . ?
B7C B3C B8C B12C 35.8(10) . . . . ?
B7C B8C B9C B4C 102.1(10) . . . . ?
B7C B8C B9C B5C 63.9(13) . . . . ?
B7C B8C B9C B10C -0.3(12) . . . . ?
B7C B8C B9C B12C -37.2(9) . . . . ?
B7C B8C B12C B9C 136.6(10) . . . . ?
B7C B8C B12C B10C 97.4(11) . . . . ?
B7C B8C B12C B11C 37.2(9) . . . . ?
B7C B11C B12C B8C -38.7(10) . . . . ?
B7C B11C B12C B9C -103.3(12) . . . . ?
B7C B11C B12C B10C -141.4(12) . . . . ?
B8C B3C B4C C1C 132.9(10) . . . . ?
B8C B3C B4C C9C -119.8(13) . . . . ?
B8C B3C B4C B5C 99.8(10) . . . . ?
B8C B3C B4C B9C 38.6(9) . . . . ?
B8C B3C B7C C2C -135.7(10) . . . . ?
B8C B3C B7C B11C -101.7(11) . . . . ?
B8C B3C B7C B12C -36.2(9) . . . . ?
B8C B4C B5C C1C 94.6(10) . . . . ?
B8C B4C B5C B6C 63.4(12) . . . . ?
B8C B4C B5C B9C -36.4(9) . . . . ?
B8C B4C B5C B10C 2.2(12) . . . . ?
B8C B4C B9C B5C 138.4(11) . . . . ?
B8C B4C B9C B10C 100.6(11) . . . . ?
B8C B4C B9C B12C 36.9(10) . . . . ?
B8C B7C B11C C2C -96.6(10) . . . . ?
B8C B7C B11C B6C -62.7(12) . . . . ?
B8C B7C B11C B10C 1.6(13) . . . . ?
B8C B7C B11C B12C 36.9(9) . . . . ?
B8C B7C B12C B9C -39.6(10) . . . . ?
B8C B7C B12C B10C -106.0(12) . . . . ?
B8C B7C B12C B11C -138.6(10) . . . . ?
B8C B9C B10C B5C 103.3(11) . . . . ?
B8C B9C B10C B6C 66.2(13) . . . . ?
B8C B9C B10C B11C 1.3(14) . . . . ?
B8C B9C B10C B12C -37.1(10) . . . . ?
B8C B9C B12C B7C 40.5(10) . . . . ?
B8C B9C B12C B10C 138.6(10) . . . . ?
B8C B9C B12C B11C 103.4(10) . . . . ?
B9C B4C B5C C1C 131.1(12) . . . . ?
B9C B4C B5C B6C 99.8(12) . . . . ?
B9C B4C B5C B10C 38.7(10) . . . . ?
B9C B4C B8C B3C -135.3(11) . . . . ?
B9C B4C B8C B7C -97.3(11) . . . . ?
B9C B4C B8C B12C -35.8(10) . . . . ?
B9C B5C B6C C1C 94.8(11) . . . . ?
B9C B5C B6C C2C 61.2(13) . . . . ?
B9C B5C B6C B10C -37.9(10) . . . . ?
B9C B5C B6C B11C -1.3(14) . . . . ?
B9C B5C B10C B6C 138.5(11) . . . . ?
B9C B5C B10C B11C 99.9(11) . . . . ?
B9C B5C B10C B12C 33.8(9) . . . . ?
B9C B8C B12C B7C -136.6(10) . . . . ?
B9C B8C B12C B10C -39.2(10) . . . . ?
B9C B8C B12C B11C -99.4(11) . . . . ?
B9C B10C B11C C2C 61.0(12) . . . . ?
B9C B10C B11C B6C 99.6(12) . . . . ?
B9C B10C B11C B7C -1.7(14) . . . . ?
B9C B10C B11C B12C -36.0(10) . . . . ?
B9C B10C B12C B7C 104.7(12) . . . . ?
B9C B10C B12C B8C 38.3(10) . . . . ?
B9C B10C B12C B11C 138.6(11) . . . . ?
B10C B5C B6C C1C 132.6(11) . . . . ?
B10C B5C B6C C2C 99.1(11) . . . . ?
B10C B5C B6C B11C 36.6(10) . . . . ?
B10C B5C B9C B4C -138.2(11) . . . . ?
B10C B5C B9C B8C -99.8(12) . . . . ?
B10C B5C B9C B12C -35.5(10) . . . . ?
B10C B6C B11C C2C 135.8(11) . . . . ?
B10C B6C B11C B7C 101.9(12) . . . . ?
B10C B6C B11C B12C 40.0(10) . . . . ?
B10C B9C B12C B7C -98.1(11) . . . . ?
B10C B9C B12C B8C -138.6(10) . . . . ?
B10C B9C B12C B11C -35.1(9) . . . . ?
B10C B11C B12C B7C 141.4(12) . . . . ?
B10C B11C B12C B8C 102.7(12) . . . . ?
B10C B11C B12C B9C 38.2(10) . . . . ?
B11C C2C C3C C4C 74.4(15) . . . . ?
B11C C2C C3C C8C -106.5(15) . . . . ?
B11C C2C B3C C1C 99.2(10) . . . . ?
B11C C2C B3C B4C 67.0(11) . . . . ?
B11C C2C B3C B7C -36.1(10) . . . . ?
B11C C2C B3C B8C 3.9(13) . . . . ?
B11C C2C B6C C1C -135.9(11) . . . . ?
B11C C2C B6C B5C -102.2(12) . . . . ?
B11C C2C B6C B10C -37.8(10) . . . . ?
B11C C2C B7C B3C 141.9(11) . . . . ?
B11C C2C B7C B8C 103.5(11) . . . . ?
B11C C2C B7C B12C 42.0(11) . . . . ?
B11C B6C B10C B5C -138.1(11) . . . . ?
B11C B6C B10C B9C -102.3(11) . . . . ?
B11C B6C B10C B12C -41.5(11) . . . . ?
B11C B7C B8C B3C 100.4(10) . . . . ?
B11C B7C B8C B4C 61.6(12) . . . . ?
B11C B7C B8C B9C -0.7(12) . . . . ?
B11C B7C B8C B12C -38.3(9) . . . . ?
B11C B7C B12C B8C 138.6(10) . . . . ?
B11C B7C B12C B9C 98.9(12) . . . . ?
B11C B7C B12C B10C 32.5(11) . . . . ?
B11C B10C B12C B7C -33.9(11) . . . . ?
B11C B10C B12C B8C -100.2(11) . . . . ?
B11C B10C B12C B9C -138.6(11) . . . . ?
B12C B7C B8C B3C 138.7(10) . . . . ?
B12C B7C B8C B4C 99.8(10) . . . . ?
B12C B7C B8C B9C 37.5(9) . . . . ?
B12C B7C B11C C2C -133.5(11) . . . . ?
B12C B7C B11C B6C -99.6(12) . . . . ?
B12C B7C B11C B10C -35.3(11) . . . . ?
B12C B8C B9C B4C 139.3(11) . . . . ?
B12C B8C B9C B5C 101.1(13) . . . . ?
B12C B8C B9C B10C 36.9(10) . . . . ?
B12C B9C B10C B5C 140.5(11) . . . . ?
B12C B9C B10C B6C 103.3(12) . . . . ?
B12C B9C B10C B11C 38.4(10) . . . . ?
B12C B10C B11C C2C 97.0(11) . . . . ?
B12C B10C B11C B6C 135.7(11) . . . . ?
B12C B10C B11C B7C 34.3(10) . . . . ?
